data_7126165
loop_
_publ_author_name
'Taylor, Jordan W.'
'Harman, W. Hill'

_publ_section_title
;
 C[double bond, length as m-dash]O scission and reductive coupling of
 organic carbonyls by a redox-active diboraanthracene.
;
_journal_issue 32
_journal_name_full 'Chemical communications (Cambridge, England)'
_journal_page_first 4480
_journal_page_last 4483
_journal_paper_doi 10.1039/d0cc01142h
_journal_volume 56
_journal_year 2020
_chemical_formula_sum 'C79.12 H112.34 Au B2 K O11.15 P2'
_chemical_formula_weight 1561.53
_space_group_crystal_system monoclinic
_space_group_IT_number 14
_space_group_name_Hall '-P 2ybc'
_space_group_name_H-M_alt 'P 1 21/c 1'
_atom_sites_solution_hydrogens geom
_audit_creation_method SHELXL-2013
_audit_update_record
;
2019-11-14 deposited with the CCDC.	2020-03-09 downloaded from the CCDC.
;
_cell_angle_alpha 90
_cell_angle_beta 96.0286(16)
_cell_angle_gamma 90
_cell_formula_units_Z 8
_cell_length_a 14.6392(19)
_cell_length_b 45.535(6)
_cell_length_c 23.842(3)
_cell_measurement_reflns_used 9264
_cell_measurement_temperature 100(2)
_cell_measurement_theta_max 26.76
_cell_measurement_theta_min 2.28
_cell_volume 15805(4)
_computing_cell_refinement 'Bruker SAINT'
_computing_data_collection 'Bruker APEX2'
_computing_data_reduction 'Bruker SAINT'
_computing_molecular_graphics 'Bruker SHELXTL'
_computing_publication_material 'Bruker SHELXTL'
_computing_structure_refinement 'SHELXL-2013 (Sheldrick, 2013)'
_computing_structure_solution 'SHELXS-97 (Sheldrick 2008)'
_diffrn_ambient_temperature 100(2)
_diffrn_measured_fraction_theta_full 0.998
_diffrn_measured_fraction_theta_max 0.998
_diffrn_measurement_device_type 'Bruker APEX-II CCD'
_diffrn_measurement_method '\f and \w scans'
_diffrn_radiation_type MoK\a
_diffrn_radiation_wavelength 0.71073
_diffrn_reflns_av_R_equivalents 0.0852
_diffrn_reflns_av_unetI/netI 0.0530
_diffrn_reflns_Laue_measured_fraction_full 0.998
_diffrn_reflns_Laue_measured_fraction_max 0.998
_diffrn_reflns_limit_h_max 17
_diffrn_reflns_limit_h_min -17
_diffrn_reflns_limit_k_max 54
_diffrn_reflns_limit_k_min -54
_diffrn_reflns_limit_l_max 28
_diffrn_reflns_limit_l_min -28
_diffrn_reflns_number 211642
_diffrn_reflns_point_group_measured_fraction_full 0.998
_diffrn_reflns_point_group_measured_fraction_max 0.998
_diffrn_reflns_theta_full 25.242
_diffrn_reflns_theta_max 25.350
_diffrn_reflns_theta_min 1.593
_exptl_absorpt_coefficient_mu 2.011
_exptl_absorpt_correction_type multi-scan
_exptl_absorpt_process_details 'Bruker SADABS'
_exptl_crystal_colour colourless
_exptl_crystal_density_diffrn 1.312
_exptl_crystal_density_meas ?
_exptl_crystal_density_method 'not measured'
_exptl_crystal_description 'plate frag'
_exptl_crystal_F_000 6514
_exptl_crystal_size_max 0.469
_exptl_crystal_size_mid 0.392
_exptl_crystal_size_min 0.046
_exptl_transmission_factor_max 0.942
_exptl_transmission_factor_min 0.592
_refine_diff_density_max 3.450
_refine_diff_density_min -2.397
_refine_diff_density_rms 0.110
_refine_ls_extinction_method none
_refine_ls_goodness_of_fit_ref 1.041
_refine_ls_hydrogen_treatment constr
_refine_ls_matrix_type full
_refine_ls_number_parameters 2252
_refine_ls_number_reflns 28913
_refine_ls_number_restraints 1966
_refine_ls_restrained_S_all 1.016
_refine_ls_R_factor_all 0.0837
_refine_ls_R_factor_gt 0.0609
_refine_ls_shift/su_max 0.002
_refine_ls_shift/su_mean 0.000
_refine_ls_structure_factor_coef Fsqd
_refine_ls_weighting_details 'w=1/[\s^2^(Fo^2^)+(0.0488P)^2^+91.6705P] where P=(Fo^2^+2Fc^2^)/3'
_refine_ls_weighting_scheme calc
_refine_ls_wR_factor_gt 0.1362
_refine_ls_wR_factor_ref 0.1472
_reflns_Friedel_coverage 0.000
_reflns_number_gt 22232
_reflns_number_total 28913
_reflns_threshold_expression 'I > 2\s(I)'
_cod_data_source_file d0cc01142h2.cif
_cod_data_source_block hh256JT127_0m
_cod_depositor_comments
;
The following automatic conversions were performed:

data item '_exptl_crystal_density_meas' value 'not measured' was
changed to '?' -- the value is perceived as not measured.

Automatic conversion script
Id: cif_fix_values 7556 2019-12-06 15:28:31Z antanas 

 Adding full bibliography for 7126163--7126166.cif.
;
_cod_original_cell_volume 15805(3)
_cod_original_sg_symbol_H-M 'P 21/c'
_cod_database_code 7126165
_shelx_space_group_comment
; 
The symmetry employed for this shelxl refinement is uniquely defined 
by the following loop, which should always be used as a source of 
symmetry information in preference to the above space-group names. 
They are only intended as comments. 
;
_shelx_estimated_absorpt_t_min 0.452
_shelx_estimated_absorpt_t_max 0.913
_shelxl_version_number 2013-4

loop_
_space_group_symop_operation_xyz
'x, y, z'
'-x, y+1/2, -z+1/2'
'-x, -y, -z'
'x, -y-1/2, z-1/2'

loop_
_atom_site_label
_atom_site_type_symbol
_atom_site_fract_x
_atom_site_fract_y
_atom_site_fract_z
_atom_site_U_iso_or_equiv
_atom_site_adp_type
_atom_site_occupancy
_atom_site_site_symmetry_order
_atom_site_calc_flag
_atom_site_refinement_flags_posn
_atom_site_refinement_flags_adp
_atom_site_refinement_flags_occupancy
_atom_site_disorder_assembly
_atom_site_disorder_group
Au1A Au 0.84985(2) 0.51666(2) 0.28921(2) 0.02945(7) Uani 1 1 d . . . . .
B1A B 0.6495(5) 0.50604(14) 0.3258(3) 0.0254(14) Uani 1 1 d . . . . .
C1A C 0.6639(3) 0.53688(12) 0.2939(2) 0.0237(12) Uani 1 1 d . . . . .
C2A C 0.6472(4) 0.56394(13) 0.3200(3) 0.0322(14) Uani 1 1 d . . . . .
H2A H 0.6329 0.5640 0.3579 0.039 Uiso 1 1 calc R U . . .
C3A C 0.6512(5) 0.59060(13) 0.2916(3) 0.0371(15) Uani 1 1 d . . . . .
H3A H 0.6405 0.6085 0.3104 0.045 Uiso 1 1 calc R U . . .
C4A C 0.6707(5) 0.59104(13) 0.2363(3) 0.0380(15) Uani 1 1 d . . . . .
H4A H 0.6739 0.6091 0.2168 0.046 Uiso 1 1 calc R U . . .
C5A C 0.6855(4) 0.56469(13) 0.2095(2) 0.0336(14) Uani 1 1 d . . . . .
H5A H 0.6998 0.5651 0.1716 0.040 Uiso 1 1 calc R U . . .
C6A C 0.6801(4) 0.53720(12) 0.2364(2) 0.0270(13) Uani 1 1 d . . . . .
B2A B 0.6727(5) 0.50644(14) 0.2007(3) 0.0276(14) Uani 1 1 d . . . . .
C7A C 0.7099(4) 0.47835(12) 0.2396(2) 0.0256(12) Uani 1 1 d . . . . .
C8A C 0.7397(4) 0.45243(12) 0.2153(3) 0.0294(13) Uani 1 1 d . . . . .
H8A H 0.7423 0.4518 0.1757 0.035 Uiso 1 1 calc R U . . .
C9A C 0.7656(4) 0.42778(12) 0.2470(3) 0.0338(14) Uani 1 1 d . . . . .
H9A H 0.7848 0.4105 0.2292 0.041 Uiso 1 1 calc R U . . .
C10A C 0.7632(4) 0.42850(12) 0.3049(3) 0.0331(14) Uani 1 1 d . . . . .
H10A H 0.7827 0.4119 0.3272 0.040 Uiso 1 1 calc R U . . .
C11A C 0.7324(4) 0.45343(12) 0.3301(3) 0.0316(14) Uani 1 1 d . . . . .
H11A H 0.7304 0.4536 0.3698 0.038 Uiso 1 1 calc R U . . .
C12A C 0.7037(4) 0.47864(11) 0.2986(2) 0.0231(12) Uani 1 1 d . . . . .
C13A C 0.6749(4) 0.50712(11) 0.3947(2) 0.0230(12) Uani 1 1 d . . . . .
C14A C 0.7636(4) 0.51300(12) 0.4230(2) 0.0257(12) Uani 1 1 d . . . . .
C15A C 0.7806(4) 0.50996(13) 0.4814(2) 0.0296(13) Uani 1 1 d . . . . .
H15A H 0.8406 0.5138 0.4992 0.035 Uiso 1 1 calc R U . . .
C16A C 0.7123(4) 0.50147(13) 0.5140(2) 0.0298(13) Uani 1 1 d . . . . .
H16A H 0.7251 0.4993 0.5537 0.036 Uiso 1 1 calc R U . . .
C17A C 0.6250(4) 0.49625(13) 0.4876(3) 0.0304(13) Uani 1 1 d . . . . .
H17A H 0.5769 0.4906 0.5092 0.036 Uiso 1 1 calc R U . . .
C18A C 0.6084(4) 0.49926(12) 0.4299(2) 0.0266(12) Uani 1 1 d . . . . .
H18A H 0.5478 0.4958 0.4129 0.032 Uiso 1 1 calc R U . . .
P1A P 0.85653(11) 0.52612(3) 0.38442(6) 0.0269(3) Uani 1 1 d . . . . .
C19A C 0.8576(5) 0.56609(14) 0.3997(3) 0.0370(15) Uani 1 1 d . . . . .
H19A H 0.7915 0.5720 0.3977 0.044 Uiso 1 1 calc R U . . .
C20A C 0.8999(5) 0.57490(15) 0.4591(3) 0.0459(17) Uani 1 1 d . . . . .
H20A H 0.8903 0.5959 0.4648 0.069 Uiso 1 1 calc R U . . .
H20B H 0.9659 0.5707 0.4629 0.069 Uiso 1 1 calc R U . . .
H20C H 0.8705 0.5637 0.4873 0.069 Uiso 1 1 calc R U . . .
C21A C 0.8984(6) 0.58430(15) 0.3543(3) 0.0510(19) Uani 1 1 d . . . . .
H21A H 0.9628 0.5788 0.3529 0.077 Uiso 1 1 calc R U . . .
H21B H 0.8947 0.6052 0.3635 0.077 Uiso 1 1 calc R U . . .
H21C H 0.8638 0.5805 0.3176 0.077 Uiso 1 1 calc R U . . .
C22A C 0.9617(4) 0.51023(14) 0.4212(3) 0.0353(14) Uani 1 1 d . . . . .
H22A H 0.9653 0.5160 0.4619 0.042 Uiso 1 1 calc R U . . .
C23A C 0.9564(5) 0.47668(14) 0.4173(3) 0.0395(15) Uani 1 1 d . . . . .
H23A H 1.0144 0.4682 0.4340 0.059 Uiso 1 1 calc R U . . .
H23B H 0.9452 0.4708 0.3777 0.059 Uiso 1 1 calc R U . . .
H23C H 0.9060 0.4696 0.4378 0.059 Uiso 1 1 calc R U . . .
C24A C 1.0475(5) 0.52224(17) 0.3966(3) 0.0463(17) Uani 1 1 d . . . . .
H24A H 1.0475 0.5156 0.3575 0.069 Uiso 1 1 calc R U . . .
H24B H 1.1029 0.5150 0.4191 0.069 Uiso 1 1 calc R U . . .
H24C H 1.0467 0.5438 0.3975 0.069 Uiso 1 1 calc R U . . .
C25A C 0.7240(4) 0.50983(12) 0.1430(2) 0.0302(13) Uani 1 1 d . . . . .
C26A C 0.8192(4) 0.51344(14) 0.1399(3) 0.0344(14) Uani 1 1 d . . . . .
C27A C 0.8536(5) 0.51891(18) 0.0885(3) 0.0481(18) Uani 1 1 d . . . . .
H27A H 0.9179 0.5216 0.0879 0.058 Uiso 1 1 calc R U . . .
C28A C 0.7973(5) 0.52058(17) 0.0385(3) 0.0472(18) Uani 1 1 d . . . . .
H28A H 0.8220 0.5245 0.0040 0.057 Uiso 1 1 calc R U . . .
C29A C 0.7041(5) 0.51639(14) 0.0397(3) 0.0387(15) Uani 1 1 d . . . . .
H29A H 0.6638 0.5169 0.0057 0.046 Uiso 1 1 calc R U . . .
C30A C 0.6699(4) 0.51141(13) 0.0908(2) 0.0330(14) Uani 1 1 d . . . . .
H30A H 0.6055 0.5089 0.0906 0.040 Uiso 1 1 calc R U . . .
P2A P 0.90256(11) 0.51045(4) 0.20234(7) 0.0351(4) Uani 1 1 d . . . . .
C31A C 0.9911(5) 0.53836(15) 0.1914(3) 0.0401(16) Uani 1 1 d . . . . .
H31A H 1.0175 0.5337 0.1555 0.048 Uiso 1 1 calc R U . . .
C32A C 0.9469(5) 0.56841(16) 0.1855(3) 0.0499(18) Uani 1 1 d . . . . .
H32A H 0.9942 0.5833 0.1814 0.075 Uiso 1 1 calc R U . . .
H32B H 0.9161 0.5727 0.2191 0.075 Uiso 1 1 calc R U . . .
H32C H 0.9018 0.5687 0.1520 0.075 Uiso 1 1 calc R U . . .
C33A C 1.0695(4) 0.53785(16) 0.2396(3) 0.0425(16) Uani 1 1 d . . . . .
H33A H 1.0456 0.5435 0.2750 0.064 Uiso 1 1 calc R U . . .
H33B H 1.1174 0.5517 0.2313 0.064 Uiso 1 1 calc R U . . .
H33C H 1.0954 0.5180 0.2434 0.064 Uiso 1 1 calc R U . . .
C34A C 0.9557(4) 0.47367(15) 0.1943(3) 0.0403(16) Uani 1 1 d . . . . .
H34A H 0.9054 0.4609 0.1762 0.048 Uiso 1 1 calc R U . . .
C35A C 0.9870(5) 0.45940(16) 0.2511(3) 0.0468(17) Uani 1 1 d . . . . .
H35A H 1.0326 0.4720 0.2723 0.070 Uiso 1 1 calc R U . . .
H35B H 1.0143 0.4402 0.2449 0.070 Uiso 1 1 calc R U . . .
H35C H 0.9340 0.4569 0.2726 0.070 Uiso 1 1 calc R U . . .
C36A C 1.0311(5) 0.47285(19) 0.1552(3) 0.056(2) Uani 1 1 d . . . . .
H36A H 1.0446 0.4524 0.1462 0.084 Uiso 1 1 calc R U . . .
H36B H 1.0866 0.4821 0.1738 0.084 Uiso 1 1 calc R U . . .
H36C H 1.0109 0.4835 0.1203 0.084 Uiso 1 1 calc R U . . .
O1A O 0.5480(3) 0.49909(9) 0.31794(16) 0.0294(9) Uani 1 1 d . . . . .
O2A O 0.5719(3) 0.50070(8) 0.18183(16) 0.0277(9) Uani 1 1 d . . . . .
C37A C 0.4980(4) 0.48828(14) 0.2690(2) 0.0312(13) Uani 1 1 d . . . . .
H37A H 0.5222 0.4683 0.2611 0.037 Uiso 1 1 calc R U . . .
C38A C 0.5000(4) 0.50759(13) 0.2143(2) 0.0290(13) Uani 1 1 d . . . . .
H38A H 0.5056 0.5287 0.2258 0.035 Uiso 1 1 calc R U . . .
C39A C 0.4010(4) 0.48478(14) 0.2858(2) 0.0329(14) Uani 1 1 d . . . . .
C40A C 0.3619(5) 0.50683(15) 0.3149(3) 0.0379(15) Uani 1 1 d . . . . .
H40A H 0.3958 0.5243 0.3237 0.046 Uiso 1 1 calc R U . . .
C41A C 0.2746(4) 0.50415(17) 0.3316(3) 0.0417(16) Uani 1 1 d . . . . .
H41A H 0.2484 0.5199 0.3506 0.050 Uiso 1 1 calc R U . . .
C42A C 0.2255(5) 0.47845(18) 0.3204(3) 0.0465(18) Uani 1 1 d . . . . .
H42A H 0.1661 0.4763 0.3324 0.056 Uiso 1 1 calc R U . . .
C43A C 0.2636(5) 0.45597(17) 0.2915(3) 0.0520(19) Uani 1 1 d . . . . .
H43A H 0.2303 0.4382 0.2840 0.062 Uiso 1 1 calc R U . . .
C44A C 0.3506(5) 0.45917(15) 0.2732(3) 0.0398(16) Uani 1 1 d . . . . .
H44A H 0.3755 0.4439 0.2523 0.048 Uiso 1 1 calc R U . . .
C45A C 0.4108(4) 0.50354(15) 0.1764(3) 0.0345(14) Uani 1 1 d . . . . .
C46A C 0.3389(5) 0.52278(18) 0.1777(3) 0.0476(18) Uani 1 1 d . . . . .
H46A H 0.3463 0.5397 0.2011 0.057 Uiso 1 1 calc R U . . .
C47A C 0.2559(6) 0.5180(2) 0.1454(3) 0.067(3) Uani 1 1 d . . . . .
H47A H 0.2071 0.5317 0.1462 0.081 Uiso 1 1 calc R U . . .
C48A C 0.2446(6) 0.4933(3) 0.1122(3) 0.077(3) Uani 1 1 d . . . . .
H48A H 0.1874 0.4897 0.0907 0.092 Uiso 1 1 calc R U . . .
C49A C 0.3144(6) 0.4741(2) 0.1100(3) 0.063(2) Uani 1 1 d . . . . .
H49A H 0.3062 0.4571 0.0867 0.076 Uiso 1 1 calc R U . . .
C50A C 0.3986(5) 0.47909(16) 0.1418(3) 0.0453(17) Uani 1 1 d . . . . .
H50A H 0.4478 0.4657 0.1398 0.054 Uiso 1 1 calc R U . . .
Au1B Au 0.88376(2) 0.28479(2) 0.72466(2) 0.05926(11) Uani 1 1 d . . . . .
B1B B 0.7091(6) 0.24014(16) 0.7166(4) 0.0419(19) Uani 1 1 d . . . . .
C1B C 0.7168(5) 0.26028(14) 0.6606(3) 0.0413(16) Uani 1 1 d . . . . .
C2B C 0.7286(6) 0.24820(15) 0.6075(3) 0.053(2) Uani 1 1 d . . . . .
H2B H 0.7320 0.2274 0.6044 0.064 Uiso 1 1 calc R U . . .
C3B C 0.7353(7) 0.26466(18) 0.5601(4) 0.069(3) Uani 1 1 d . . . . .
H3B H 0.7441 0.2556 0.5252 0.083 Uiso 1 1 calc R U . . .
C4B C 0.7288(7) 0.29551(18) 0.5648(4) 0.075(3) Uani 1 1 d . . . . .
H4B H 0.7339 0.3077 0.5329 0.090 Uiso 1 1 calc R U . . .
C5B C 0.7152(6) 0.30757(16) 0.6156(4) 0.058(2) Uani 1 1 d . . . . .
H5B H 0.7113 0.3284 0.6178 0.069 Uiso 1 1 calc R U . . .
C6B C 0.7067(5) 0.29153(13) 0.6642(3) 0.0409(16) Uani 1 1 d . . . . .
B2B B 0.6765(6) 0.30553(15) 0.7225(4) 0.0434(19) Uani 1 1 d . . . . .
C7B C 0.7254(5) 0.28879(14) 0.7779(3) 0.0430(17) Uani 1 1 d . . . . .
C8B C 0.7360(6) 0.30145(17) 0.8321(4) 0.062(2) Uani 1 1 d . . . . .
H8B H 0.7206 0.3216 0.8357 0.074 Uiso 1 1 calc R U . . .
C9B C 0.7675(7) 0.2863(2) 0.8801(4) 0.075(3) Uani 1 1 d . . . . .
H9B H 0.7734 0.2958 0.9157 0.090 Uiso 1 1 calc R U . . .
C10B C 0.7905(6) 0.25702(18) 0.8761(4) 0.064(2) Uani 1 1 d . . . . .
H10B H 0.8151 0.2464 0.9086 0.077 Uiso 1 1 calc R U . . .
C11B C 0.7774(5) 0.24334(16) 0.8242(3) 0.0526(19) Uani 1 1 d . . . . .
H11B H 0.7913 0.2230 0.8222 0.063 Uiso 1 1 calc R U . . .
C12B C 0.7444(5) 0.25792(14) 0.7744(3) 0.0427(16) Uani 1 1 d . . . . .
C13B C 0.7662(5) 0.20915(14) 0.7136(3) 0.0423(16) Uani 1 1 d . . . . .
C14B C 0.8628(5) 0.20626(16) 0.7140(4) 0.059(2) Uani 1 1 d . . . . .
C15B C 0.9049(6) 0.17843(17) 0.7158(5) 0.078(3) Uani 1 1 d . . . . .
H15B H 0.9699 0.1770 0.7177 0.094 Uiso 1 1 calc R U . . .
C16B C 0.8533(6) 0.15364(16) 0.7148(4) 0.073(3) Uani 1 1 d . . . . .
H16B H 0.8825 0.1350 0.7158 0.087 Uiso 1 1 calc R U . . .
C17B C 0.7599(6) 0.15520(14) 0.7122(3) 0.053(2) Uani 1 1 d . . . . .
H17B H 0.7240 0.1378 0.7106 0.064 Uiso 1 1 calc R U . . .
C18B C 0.7181(5) 0.18252(14) 0.7120(3) 0.0387(15) Uani 1 1 d . . . . .
H18B H 0.6531 0.1832 0.7107 0.046 Uiso 1 1 calc R U . . .
P1B P 0.93615(16) 0.23815(5) 0.70693(16) 0.0837(9) Uani 1 1 d . . . . .
C19B C 0.9596(8) 0.2346(2) 0.6292(6) 0.100(4) Uani 1 1 d . . . . .
H19B H 0.9005 0.2277 0.6086 0.120 Uiso 1 1 calc R U . . .
C20B C 1.0298(8) 0.2119(3) 0.6177(8) 0.144(7) Uani 1 1 d . . . . .
H20D H 1.0338 0.2106 0.5770 0.216 Uiso 1 1 calc R U . . .
H20E H 1.0114 0.1927 0.6316 0.216 Uiso 1 1 calc R U . . .
H20F H 1.0898 0.2174 0.6369 0.216 Uiso 1 1 calc R U . . .
C21B C 0.9781(10) 0.2646(3) 0.6039(7) 0.134(6) Uani 1 1 d . . . . .
H21D H 1.0329 0.2733 0.6245 0.201 Uiso 1 1 calc R U . . .
H21E H 0.9252 0.2774 0.6069 0.201 Uiso 1 1 calc R U . . .
H21F H 0.9879 0.2622 0.5642 0.201 Uiso 1 1 calc R U . . .
C22B C 1.0430(8) 0.2304(2) 0.7483(10) 0.153(8) Uani 1 1 d . . . . .
H22B H 1.0660 0.2110 0.7363 0.183 Uiso 1 1 calc R U . . .
C23B C 1.0237(10) 0.2281(3) 0.8097(7) 0.125(5) Uani 1 1 d . . . . .
H23D H 1.0816 0.2255 0.8338 0.187 Uiso 1 1 calc R U . . .
H23E H 0.9838 0.2111 0.8142 0.187 Uiso 1 1 calc R U . . .
H23F H 0.9931 0.2460 0.8207 0.187 Uiso 1 1 calc R U . . .
C24B C 1.1157(7) 0.2551(3) 0.7353(8) 0.153(7) Uani 1 1 d . . . . .
H24D H 1.1133 0.2714 0.7620 0.229 Uiso 1 1 calc R U . . .
H24E H 1.1008 0.2625 0.6968 0.229 Uiso 1 1 calc R U . . .
H24F H 1.1777 0.2467 0.7390 0.229 Uiso 1 1 calc R U . . .
C25B C 0.6950(5) 0.34140(14) 0.7242(3) 0.0463(18) Uani 1 1 d . . . . .
C26B C 0.7817(6) 0.35554(15) 0.7303(4) 0.063(2) Uani 1 1 d . . . . .
C27B C 0.7879(6) 0.38634(16) 0.7277(4) 0.067(2) Uani 1 1 d . . . . .
H27B H 0.8468 0.3953 0.7320 0.080 Uiso 1 1 calc R U . . .
C28B C 0.7114(6) 0.40379(15) 0.7192(4) 0.057(2) Uani 1 1 d . . . . .
H28B H 0.7174 0.4246 0.7181 0.068 Uiso 1 1 calc R U . . .
C29B C 0.6259(5) 0.39094(14) 0.7122(3) 0.0439(17) Uani 1 1 d . . . . .
H29B H 0.5723 0.4028 0.7058 0.053 Uiso 1 1 calc R U . . .
C30B C 0.6185(5) 0.36026(14) 0.7146(3) 0.0421(16) Uani 1 1 d . . . . .
H30B H 0.5589 0.3517 0.7094 0.050 Uiso 1 1 calc R U . . .
P2B P 0.88996(17) 0.33462(5) 0.74182(14) 0.0785(8) Uani 1 1 d . . . . .
C31B C 0.9644(7) 0.35270(18) 0.6958(7) 0.108(5) Uani 1 1 d . . . . .
H31B H 0.9690 0.3739 0.7071 0.129 Uiso 1 1 calc R U . . .
C32B C 0.9208(8) 0.3514(2) 0.6326(6) 0.101(4) Uani 1 1 d . . . . .
H32D H 0.9606 0.3618 0.6086 0.152 Uiso 1 1 calc R U . . .
H32E H 0.8601 0.3607 0.6293 0.152 Uiso 1 1 calc R U . . .
H32F H 0.9146 0.3309 0.6205 0.152 Uiso 1 1 calc R U . . .
C33B C 1.0623(7) 0.3393(2) 0.7064(8) 0.149(7) Uani 1 1 d . . . . .
H33D H 1.0596 0.3182 0.6975 0.224 Uiso 1 1 calc R U . . .
H33E H 1.0859 0.3419 0.7461 0.224 Uiso 1 1 calc R U . . .
H33F H 1.1032 0.3491 0.6824 0.224 Uiso 1 1 calc R U . . .
C34B C 0.9500(9) 0.3455(3) 0.8101(6) 0.129(6) Uani 1 1 d . . . . .
H34B H 1.0032 0.3575 0.8002 0.155 Uiso 1 1 calc R U . . .
C35B C 0.9963(9) 0.3174(3) 0.8433(6) 0.125(5) Uani 1 1 d . . . . .
H35D H 1.0209 0.3233 0.8815 0.187 Uiso 1 1 calc R U . . .
H35E H 1.0463 0.3098 0.8231 0.187 Uiso 1 1 calc R U . . .
H35F H 0.9499 0.3021 0.8455 0.187 Uiso 1 1 calc R U . . .
C36B C 0.9072(12) 0.3634(3) 0.8501(5) 0.131(5) Uani 1 1 d . . . . .
H36D H 0.8616 0.3516 0.8674 0.197 Uiso 1 1 calc R U . . .
H36E H 0.8770 0.3802 0.8306 0.197 Uiso 1 1 calc R U . . .
H36F H 0.9542 0.3703 0.8795 0.197 Uiso 1 1 calc R U . . .
O1B O 0.6107(3) 0.23101(9) 0.72070(19) 0.0372(10) Uani 1 1 d . . . . .
O2B O 0.5733(3) 0.30205(9) 0.72204(19) 0.0378(10) Uani 1 1 d . . . . .
C37B C 0.5352(5) 0.24936(15) 0.7073(3) 0.0445(17) Uani 1 1 d . . . . .
H37B H 0.5374 0.2561 0.6675 0.053 Uiso 1 1 calc R U . . .
C38B C 0.5352(5) 0.27758(15) 0.7451(3) 0.0466(17) Uani 1 1 d . . . . .
H38B H 0.5735 0.2731 0.7813 0.056 Uiso 1 1 calc R U . . .
C39B C 0.4518(5) 0.23059(16) 0.7083(4) 0.052(2) Uani 1 1 d . . . . .
C40B C 0.4487(6) 0.20875(16) 0.7488(4) 0.057(2) Uani 1 1 d . . . . .
H40B H 0.5008 0.2054 0.7753 0.069 Uiso 1 1 calc R U . . .
C41B C 0.3700(7) 0.19169(19) 0.7511(5) 0.081(3) Uani 1 1 d . . . . .
H41B H 0.3685 0.1774 0.7799 0.097 Uiso 1 1 calc R U . . .
C42B C 0.2981(8) 0.1952(3) 0.7140(8) 0.114(5) Uani 1 1 d . . . . .
H42B H 0.2457 0.1830 0.7161 0.136 Uiso 1 1 calc R U . . .
C43B C 0.2969(7) 0.2156(3) 0.6728(7) 0.112(5) Uani 1 1 d . . . . .
H43B H 0.2444 0.2175 0.6460 0.135 Uiso 1 1 calc R U . . .
C44B C 0.3740(6) 0.2345(2) 0.6693(4) 0.075(3) Uani 1 1 d . . . . .
H44B H 0.3727 0.2493 0.6412 0.090 Uiso 1 1 calc R U . . .
C45B C 0.4403(5) 0.28686(15) 0.7602(3) 0.0472(18) Uani 1 1 d . . . . .
C46B C 0.3995(5) 0.27323(16) 0.8051(3) 0.0504(19) Uani 1 1 d . . . . .
H46B H 0.4297 0.2571 0.8244 0.060 Uiso 1 1 calc R U . . .
C47B C 0.3155(6) 0.28313(19) 0.8213(4) 0.060(2) Uani 1 1 d . . . . .
H47B H 0.2884 0.2735 0.8509 0.071 Uiso 1 1 calc R U . . .
C48B C 0.2728(6) 0.30677(19) 0.7943(4) 0.062(2) Uani 1 1 d . . . . .
H48B H 0.2171 0.3140 0.8062 0.074 Uiso 1 1 calc R U . . .
C49B C 0.3110(5) 0.32040(16) 0.7488(4) 0.057(2) Uani 1 1 d . . . . .
H49B H 0.2805 0.3365 0.7296 0.068 Uiso 1 1 calc R U . . .
C50B C 0.3933(5) 0.31016(14) 0.7324(3) 0.0443(17) Uani 1 1 d . . . . .
H50B H 0.4183 0.3192 0.7016 0.053 Uiso 1 1 calc R U . . .
K1 K 0.49437(11) 0.36024(3) 0.44888(6) 0.0423(4) Uani 1 1 d D . . . .
O1C O 0.404(2) 0.3970(7) 0.5196(11) 0.037(3) Uani 0.67(3) 1 d . U P A 1
O2C O 0.452(3) 0.4182(4) 0.4098(15) 0.036(3) Uani 0.67(3) 1 d . U P A 1
O3C O 0.5783(18) 0.3818(5) 0.3563(13) 0.037(3) Uani 0.67(3) 1 d . U P A 1
O4C O 0.576(2) 0.3202(8) 0.3759(15) 0.050(4) Uani 0.67(3) 1 d . U P A 1
O5C O 0.5422(18) 0.3052(6) 0.4880(12) 0.060(5) Uani 0.67(3) 1 d . U P A 1
O6C O 0.4223(19) 0.3382(8) 0.5432(17) 0.046(4) Uani 0.67(3) 1 d . U P A 1
C1C C 0.3653(18) 0.4221(7) 0.4902(12) 0.041(5) Uani 0.67(3) 1 d D U P A 1
H1A H 0.3451 0.4365 0.5175 0.049 Uiso 0.67(3) 1 calc R U P A 1
H1B H 0.3109 0.4162 0.4645 0.049 Uiso 0.67(3) 1 calc R U P A 1
C2C C 0.4356(17) 0.4360(6) 0.4568(10) 0.041(4) Uani 0.67(3) 1 d D U P A 1
H2C H 0.4137 0.4556 0.4434 0.049 Uiso 0.67(3) 1 calc R U P A 1
H2D H 0.4939 0.4386 0.4814 0.049 Uiso 0.67(3) 1 calc R U P A 1
C3C C 0.521(3) 0.4289(6) 0.3804(13) 0.037(4) Uani 0.67(3) 1 d D U P A 1
H3C H 0.5780 0.4310 0.4059 0.045 Uiso 0.67(3) 1 calc R U P A 1
H3D H 0.5032 0.4484 0.3643 0.045 Uiso 0.67(3) 1 calc R U P A 1
C4C C 0.534(3) 0.4075(8) 0.3340(12) 0.037(5) Uani 0.67(3) 1 d D U P A 1
H4C H 0.4742 0.4024 0.3135 0.044 Uiso 0.67(3) 1 calc R U P A 1
H4D H 0.5724 0.4168 0.3069 0.044 Uiso 0.67(3) 1 calc R U P A 1
C5C C 0.5939(14) 0.3611(5) 0.3142(10) 0.041(4) Uani 0.67(3) 1 d D U P A 1
H5C H 0.6334 0.3699 0.2874 0.049 Uiso 0.67(3) 1 calc R U P A 1
H5D H 0.5348 0.3554 0.2930 0.049 Uiso 0.67(3) 1 calc R U P A 1
C6C C 0.6403(18) 0.3346(6) 0.3422(14) 0.049(5) Uani 0.67(3) 1 d D U P A 1
H6A H 0.6587 0.3208 0.3132 0.059 Uiso 0.67(3) 1 calc R U P A 1
H6B H 0.6961 0.3406 0.3665 0.059 Uiso 0.67(3) 1 calc R U P A 1
C7C C 0.6179(19) 0.2968(4) 0.4049(10) 0.070(6) Uani 0.67(3) 1 d D U P A 1
H7A H 0.6763 0.3036 0.4256 0.084 Uiso 0.67(3) 1 calc R U P A 1
H7B H 0.6329 0.2816 0.3776 0.084 Uiso 0.67(3) 1 calc R U P A 1
C8C C 0.5590(18) 0.2833(4) 0.4461(9) 0.071(6) Uani 0.67(3) 1 d D U P A 1
H8C H 0.5001 0.2766 0.4260 0.086 Uiso 0.67(3) 1 calc R U P A 1
H8D H 0.5907 0.2661 0.4646 0.086 Uiso 0.67(3) 1 calc R U P A 1
C9C C 0.5026(17) 0.2932(4) 0.5350(9) 0.065(5) Uani 0.67(3) 1 d D U P A 1
H9C H 0.5453 0.2789 0.5549 0.078 Uiso 0.67(3) 1 calc R U P A 1
H9D H 0.4446 0.2829 0.5220 0.078 Uiso 0.67(3) 1 calc R U P A 1
C10C C 0.4841(15) 0.3180(4) 0.5739(8) 0.056(4) Uani 0.67(3) 1 d D U P A 1
H10I H 0.4564 0.3104 0.6071 0.067 Uiso 0.67(3) 1 calc R U P A 1
H10J H 0.5422 0.3281 0.5874 0.067 Uiso 0.67(3) 1 calc R U P A 1
C11C C 0.397(2) 0.3612(5) 0.5817(12) 0.040(4) Uani 0.67(3) 1 d D U P A 1
H11I H 0.4528 0.3697 0.6023 0.048 Uiso 0.67(3) 1 calc R U P A 1
H11J H 0.3587 0.3528 0.6096 0.048 Uiso 0.67(3) 1 calc R U P A 1
C12C C 0.344(2) 0.3848(6) 0.5477(17) 0.042(4) Uani 0.67(3) 1 d D U P A 1
H12A H 0.2934 0.3761 0.5221 0.050 Uiso 0.67(3) 1 calc R U P A 1
H12B H 0.3176 0.3991 0.5728 0.050 Uiso 0.67(3) 1 calc R U P A 1
C1E C 0.349(4) 0.4237(14) 0.478(2) 0.040(8) Uani 0.33(3) 1 d D U P A 2
H1C H 0.3285 0.4383 0.5051 0.048 Uiso 0.33(3) 1 calc R U P A 2
H1D H 0.2952 0.4163 0.4541 0.048 Uiso 0.33(3) 1 calc R U P A 2
C2E C 0.416(4) 0.4369(15) 0.444(2) 0.044(8) Uani 0.33(3) 1 d D U P A 2
H2E H 0.4673 0.4459 0.4685 0.053 Uiso 0.33(3) 1 calc R U P A 2
H2F H 0.3862 0.4522 0.4189 0.053 Uiso 0.33(3) 1 calc R U P A 2
C3E C 0.516(6) 0.4245(14) 0.372(3) 0.037(4) Uani 0.33(3) 1 d D U P A 2
H3E H 0.4938 0.4440 0.3580 0.045 Uiso 0.33(3) 1 calc R U P A 2
H3F H 0.5769 0.4271 0.3934 0.045 Uiso 0.33(3) 1 calc R U P A 2
C4E C 0.523(6) 0.4048(17) 0.324(3) 0.037(8) Uani 0.33(3) 1 d D U P A 2
H4E H 0.5656 0.4129 0.2985 0.045 Uiso 0.33(3) 1 calc R U P A 2
H4F H 0.4624 0.4013 0.3030 0.045 Uiso 0.33(3) 1 calc R U P A 2
C5E C 0.569(3) 0.3548(9) 0.312(2) 0.046(8) Uani 0.33(3) 1 d D U P A 2
H5E H 0.6053 0.3618 0.2818 0.055 Uiso 0.33(3) 1 calc R U P A 2
H5F H 0.5079 0.3486 0.2947 0.055 Uiso 0.33(3) 1 calc R U P A 2
C6E C 0.616(3) 0.3301(11) 0.342(3) 0.045(8) Uani 0.33(3) 1 d D U P A 2
H6C H 0.6278 0.3142 0.3154 0.054 Uiso 0.33(3) 1 calc R U P A 2
H6D H 0.6760 0.3366 0.3616 0.054 Uiso 0.33(3) 1 calc R U P A 2
C7E C 0.586(3) 0.2890(8) 0.4003(19) 0.059(8) Uani 0.33(3) 1 d D U P A 2
H7C H 0.5879 0.2755 0.3678 0.071 Uiso 0.33(3) 1 calc R U P A 2
H7D H 0.6467 0.2888 0.4235 0.071 Uiso 0.33(3) 1 calc R U P A 2
C8E C 0.511(3) 0.2824(9) 0.4336(19) 0.070(8) Uani 0.33(3) 1 d D U P A 2
H8E H 0.4518 0.2844 0.4095 0.084 Uiso 0.33(3) 1 calc R U P A 2
H8F H 0.5161 0.2618 0.4469 0.084 Uiso 0.33(3) 1 calc R U P A 2
C9E C 0.460(3) 0.2892(8) 0.5195(16) 0.065(8) Uani 0.33(3) 1 d D U P A 2
H9E H 0.4899 0.2711 0.5352 0.078 Uiso 0.33(3) 1 calc R U P A 2
H9F H 0.3979 0.2838 0.5019 0.078 Uiso 0.33(3) 1 calc R U P A 2
C10E C 0.451(3) 0.3099(8) 0.5654(17) 0.061(8) Uani 0.33(3) 1 d D U P A 2
H10K H 0.4187 0.3004 0.5950 0.073 Uiso 0.33(3) 1 calc R U P A 2
H10L H 0.5129 0.3159 0.5825 0.073 Uiso 0.33(3) 1 calc R U P A 2
C11E C 0.381(5) 0.3551(11) 0.583(3) 0.047(9) Uani 0.33(3) 1 d D U P A 2
H11K H 0.4384 0.3617 0.6058 0.057 Uiso 0.33(3) 1 calc R U P A 2
H11L H 0.3400 0.3464 0.6092 0.057 Uiso 0.33(3) 1 calc R U P A 2
C12E C 0.336(5) 0.3797(13) 0.552(3) 0.041(8) Uani 0.33(3) 1 d D U P A 2
H12I H 0.3142 0.3933 0.5801 0.049 Uiso 0.33(3) 1 calc R U P A 2
H12J H 0.2814 0.3719 0.5293 0.049 Uiso 0.33(3) 1 calc R U P A 2
O1E O 0.396(5) 0.4000(15) 0.508(2) 0.037(3) Uani 0.33(3) 1 d . . P A 2
O2E O 0.449(6) 0.4120(10) 0.411(3) 0.036(3) Uani 0.33(3) 1 d . . P A 2
O3E O 0.561(4) 0.3773(12) 0.352(3) 0.037(3) Uani 0.33(3) 1 d . . P A 2
O4E O 0.557(5) 0.3201(18) 0.382(3) 0.050(4) Uani 0.33(3) 1 d . . P A 2
O5E O 0.510(3) 0.3004(12) 0.478(2) 0.059(11) Uani 0.33(3) 1 d . . P A 2
O6E O 0.400(4) 0.3356(17) 0.544(4) 0.046(4) Uani 0.33(3) 1 d . . P A 2
O1T O 0.6407(4) 0.38735(13) 0.5039(2) 0.0703(16) Uani 1 1 d D . . . .
C1T C 0.6500(6) 0.39837(19) 0.5607(3) 0.072(3) Uani 1 1 d D . . . .
H1E H 0.6669 0.3823 0.5879 0.087 Uiso 1 1 calc R U . . .
H1F H 0.5916 0.4073 0.5698 0.087 Uiso 1 1 calc R U . . .
C2T C 0.7250(7) 0.42120(19) 0.5632(3) 0.090(3) Uani 1 1 d D . . . .
H2G H 0.6990 0.4411 0.5663 0.108 Uiso 1 1 calc R U . . .
H2H H 0.7708 0.4177 0.5961 0.108 Uiso 1 1 calc R U . . .
C3T C 0.7687(7) 0.4181(2) 0.5091(4) 0.097(4) Uani 1 1 d D . . . .
H3G H 0.7537 0.4352 0.4841 0.117 Uiso 1 1 calc R U . . .
H3H H 0.8363 0.4165 0.5168 0.117 Uiso 1 1 calc R U . . .
C4T C 0.7285(6) 0.3903(2) 0.4827(4) 0.080(3) Uani 1 1 d D . . . .
H4G H 0.7212 0.3919 0.4411 0.096 Uiso 1 1 calc R U . . .
H4H H 0.7682 0.3733 0.4938 0.096 Uiso 1 1 calc R U . . .
O2T O 0.3273(5) 0.35355(19) 0.3835(5) 0.087(3) Uani 0.734(10) 1 d D U P A 1
C5T C 0.2812(7) 0.3753(2) 0.3468(5) 0.077(4) Uani 0.734(10) 1 d D U P A 1
H5G H 0.2870 0.3706 0.3068 0.093 Uiso 0.734(10) 1 calc R U P A 1
H5H H 0.3077 0.3950 0.3551 0.093 Uiso 0.734(10) 1 calc R U P A 1
C6T C 0.1812(7) 0.3744(3) 0.3584(8) 0.110(5) Uani 0.734(10) 1 d D U P A 1
H6E H 0.1697 0.3883 0.3889 0.132 Uiso 0.734(10) 1 calc R U P A 1
H6F H 0.1400 0.3794 0.3241 0.132 Uiso 0.734(10) 1 calc R U P A 1
C7T C 0.1677(7) 0.3432(3) 0.3760(11) 0.147(7) Uani 0.734(10) 1 d D U P A 1
H7E H 0.1396 0.3315 0.3437 0.177 Uiso 0.734(10) 1 calc R U P A 1
H7F H 0.1274 0.3423 0.4067 0.177 Uiso 0.734(10) 1 calc R U P A 1
C8T C 0.2623(8) 0.3318(2) 0.3959(8) 0.107(5) Uani 0.734(10) 1 d D U P A 1
H8G H 0.2675 0.3280 0.4370 0.128 Uiso 0.734(10) 1 calc R U P A 1
H8H H 0.2740 0.3132 0.3764 0.128 Uiso 0.734(10) 1 calc R U P A 1
O2U O 0.3608(15) 0.3396(6) 0.3696(9) 0.106(7) Uani 0.266(10) 1 d D U P A 2
C5U C 0.273(2) 0.3542(5) 0.3693(19) 0.108(7) Uani 0.266(10) 1 d D U P A 2
H5I H 0.2706 0.3721 0.3457 0.130 Uiso 0.266(10) 1 calc R U P A 2
H5J H 0.2604 0.3595 0.4080 0.130 Uiso 0.266(10) 1 calc R U P A 2
C6U C 0.2052(14) 0.3311(7) 0.3440(18) 0.099(8) Uani 0.266(10) 1 d D U P A 2
H6G H 0.1438 0.3339 0.3571 0.119 Uiso 0.266(10) 1 calc R U P A 2
H6H H 0.1992 0.3318 0.3022 0.119 Uiso 0.266(10) 1 calc R U P A 2
C7U C 0.2477(19) 0.3024(5) 0.3654(18) 0.102(9) Uani 0.266(10) 1 d D U P A 2
H7G H 0.2165 0.2949 0.3975 0.122 Uiso 0.266(10) 1 calc R U P A 2
H7H H 0.2428 0.2874 0.3352 0.122 Uiso 0.266(10) 1 calc R U P A 2
C8U C 0.3471(18) 0.3093(6) 0.3841(18) 0.105(9) Uani 0.266(10) 1 d D U P A 2
H8I H 0.3605 0.3064 0.4253 0.126 Uiso 0.266(10) 1 calc R U P A 2
H8J H 0.3880 0.2964 0.3646 0.126 Uiso 0.266(10) 1 calc R U P A 2
K2 K 0.46712(11) 0.62640(3) 0.00023(6) 0.0429(4) Uani 1 1 d D . . . .
O7C O 0.4396(3) 0.56910(9) 0.02747(19) 0.0416(11) Uani 1 1 d . . . . .
C13C C 0.4802(5) 0.56101(15) 0.0821(3) 0.0456(17) Uani 1 1 d . . . . .
H13A H 0.5479 0.5617 0.0833 0.055 Uiso 1 1 calc R U . . .
H13B H 0.4621 0.5407 0.0908 0.055 Uiso 1 1 calc R U . . .
C14C C 0.4489(6) 0.58156(15) 0.1244(3) 0.0483(18) Uani 1 1 d . . . . .
H14A H 0.3811 0.5812 0.1226 0.058 Uiso 1 1 calc R U . . .
H14B H 0.4743 0.5754 0.1628 0.058 Uiso 1 1 calc R U . . .
O8C O 0.4792(4) 0.61055(10) 0.11332(19) 0.0476(12) Uani 1 1 d . . . . .
C15C C 0.4476(7) 0.63122(17) 0.1518(3) 0.062(2) Uani 1 1 d . . . . .
H15C H 0.4717 0.6259 0.1909 0.075 Uiso 1 1 calc R U . . .
H15D H 0.3797 0.6308 0.1491 0.075 Uiso 1 1 calc R U . . .
C16C C 0.4795(7) 0.66142(16) 0.1383(3) 0.064(2) Uani 1 1 d . . . . .
H16C H 0.4572 0.6758 0.1649 0.077 Uiso 1 1 calc R U . . .
H16D H 0.5475 0.6621 0.1423 0.077 Uiso 1 1 calc R U . . .
O9C O 0.4449(4) 0.66866(10) 0.0822(2) 0.0592(15) Uani 1 1 d . . . . .
C17C C 0.4663(7) 0.69828(15) 0.0679(4) 0.069(3) Uani 1 1 d . . . . .
H17C H 0.5332 0.7017 0.0755 0.083 Uiso 1 1 calc R U . . .
H17D H 0.4342 0.7122 0.0910 0.083 Uiso 1 1 calc R U . . .
C18C C 0.4360(8) 0.70298(17) 0.0065(4) 0.071(3) Uani 1 1 d . . . . .
H18C H 0.3699 0.6982 -0.0014 0.085 Uiso 1 1 calc R U . . .
H18D H 0.4447 0.7238 -0.0034 0.085 Uiso 1 1 calc R U . . .
O10C O 0.4873(4) 0.68498(10) -0.0264(2) 0.0589(15) Uani 1 1 d . . . . .
C19C C 0.4723(8) 0.69199(17) -0.0858(3) 0.072(3) Uani 1 1 d . . . . .
H19C H 0.4979 0.7116 -0.0928 0.086 Uiso 1 1 calc R U . . .
H19D H 0.4057 0.6922 -0.0984 0.086 Uiso 1 1 calc R U . . .
C20C C 0.5187(7) 0.66931(17) -0.1171(4) 0.066(2) Uani 1 1 d . . . . .
H20G H 0.5190 0.6752 -0.1571 0.079 Uiso 1 1 calc R U . . .
H20H H 0.5830 0.6668 -0.1004 0.079 Uiso 1 1 calc R U . . .
O11C O 0.4691(4) 0.64267(10) -0.1135(2) 0.0514(13) Uani 1 1 d . . . . .
C21C C 0.4988(6) 0.61971(17) -0.1487(3) 0.059(2) Uani 1 1 d . . . . .
H21G H 0.5648 0.6155 -0.1385 0.071 Uiso 1 1 calc R U . . .
H21H H 0.4901 0.6258 -0.1888 0.071 Uiso 1 1 calc R U . . .
C22C C 0.4436(6) 0.59315(16) -0.1403(3) 0.0512(19) Uani 1 1 d . . . . .
H22C H 0.3773 0.5980 -0.1450 0.061 Uiso 1 1 calc R U . . .
H22D H 0.4553 0.5779 -0.1682 0.061 Uiso 1 1 calc R U . . .
O12C O 0.4696(3) 0.58283(10) -0.08490(19) 0.0441(11) Uani 1 1 d . . . . .
C23C C 0.4144(5) 0.55882(15) -0.0710(3) 0.0479(18) Uani 1 1 d . . . . .
H23G H 0.4153 0.5431 -0.0996 0.057 Uiso 1 1 calc R U . . .
H23H H 0.3501 0.5653 -0.0696 0.057 Uiso 1 1 calc R U . . .
C24C C 0.4541(6) 0.54769(15) -0.0139(3) 0.0522(19) Uani 1 1 d . . . . .
H24G H 0.4239 0.5290 -0.0052 0.063 Uiso 1 1 calc R U . . .
H24H H 0.5207 0.5439 -0.0141 0.063 Uiso 1 1 calc R U . . .
O3T O 0.6545(5) 0.6243(3) 0.0266(6) 0.065(4) Uani 0.482(14) 1 d D U P B 1
C9T C 0.6867(10) 0.6339(4) 0.0827(6) 0.070(5) Uani 0.482(14) 1 d D U P B 1
H9G H 0.6510 0.6243 0.1107 0.084 Uiso 0.482(14) 1 calc R U P B 1
H9H H 0.6803 0.6554 0.0861 0.084 Uiso 0.482(14) 1 calc R U P B 1
C10T C 0.7866(10) 0.6250(5) 0.0925(7) 0.078(5) Uani 0.482(14) 1 d D U P B 1
H10C H 0.8269 0.6423 0.0891 0.094 Uiso 0.482(14) 1 calc R U P B 1
H10D H 0.8007 0.6164 0.1306 0.094 Uiso 0.482(14) 1 calc R U P B 1
C11T C 0.8006(11) 0.6029(5) 0.0482(9) 0.095(6) Uani 0.482(14) 1 d D U P B 1
H11C H 0.8209 0.5839 0.0656 0.114 Uiso 0.482(14) 1 calc R U P B 1
H11D H 0.8477 0.6097 0.0243 0.114 Uiso 0.482(14) 1 calc R U P B 1
C12T C 0.7091(13) 0.5994(5) 0.0135(10) 0.091(6) Uani 0.482(14) 1 d D U P B 1
H12C H 0.7171 0.5990 -0.0272 0.109 Uiso 0.482(14) 1 calc R U P B 1
H12D H 0.6791 0.5809 0.0234 0.109 Uiso 0.482(14) 1 calc R U P B 1
O3U O 0.6549(6) 0.6259(9) -0.0021(14) 0.076(7) Uani 0.234(18) 1 d D U P B 2
C9U C 0.705(3) 0.6442(7) 0.0396(19) 0.081(7) Uani 0.234(18) 1 d D U P B 2
H9I H 0.6656 0.6602 0.0516 0.098 Uiso 0.234(18) 1 calc R U P B 2
H9J H 0.7593 0.6530 0.0245 0.098 Uiso 0.234(18) 1 calc R U P B 2
C10U C 0.735(3) 0.6235(9) 0.0888(12) 0.083(7) Uani 0.234(18) 1 d D U P B 2
H10E H 0.7905 0.6307 0.1115 0.100 Uiso 0.234(18) 1 calc R U P B 2
H10F H 0.6849 0.6209 0.1135 0.100 Uiso 0.234(18) 1 calc R U P B 2
C11U C 0.753(3) 0.5952(7) 0.0577(17) 0.077(7) Uani 0.234(18) 1 d D U P B 2
H11E H 0.8152 0.5953 0.0447 0.092 Uiso 0.234(18) 1 calc R U P B 2
H11F H 0.7470 0.5778 0.0818 0.092 Uiso 0.234(18) 1 calc R U P B 2
C12U C 0.679(4) 0.5957(8) 0.0081(19) 0.080(7) Uani 0.234(18) 1 d D U P B 2
H12E H 0.7017 0.5869 -0.0257 0.096 Uiso 0.234(18) 1 calc R U P B 2
H12F H 0.6243 0.5844 0.0172 0.096 Uiso 0.234(18) 1 calc R U P B 2
O3V O 0.6545(6) 0.6239(8) -0.0038(12) 0.073(7) Uani 0.252(17) 1 d D U P B 3
C9V C 0.707(3) 0.6487(6) 0.0178(16) 0.069(7) Uani 0.252(17) 1 d D U P B 3
H9K H 0.6676 0.6630 0.0347 0.083 Uiso 0.252(17) 1 calc R U P B 3
H9L H 0.7364 0.6585 -0.0128 0.083 Uiso 0.252(17) 1 calc R U P B 3
C10V C 0.781(2) 0.6372(8) 0.0622(16) 0.091(7) Uani 0.252(17) 1 d D U P B 3
H10G H 0.7854 0.6498 0.0963 0.109 Uiso 0.252(17) 1 calc R U P B 3
H10H H 0.8413 0.6364 0.0474 0.109 Uiso 0.252(17) 1 calc R U P B 3
C11V C 0.747(3) 0.6066(8) 0.0754(15) 0.089(7) Uani 0.252(17) 1 d D U P B 3
H11G H 0.7047 0.6071 0.1051 0.106 Uiso 0.252(17) 1 calc R U P B 3
H11H H 0.7991 0.5933 0.0873 0.106 Uiso 0.252(17) 1 calc R U P B 3
C12V C 0.697(3) 0.5973(6) 0.019(2) 0.081(7) Uani 0.252(17) 1 d D U P B 3
H12G H 0.7415 0.5896 -0.0066 0.097 Uiso 0.252(17) 1 calc R U P B 3
H12H H 0.6510 0.5820 0.0236 0.097 Uiso 0.252(17) 1 calc R U P B 3
O4T O 0.2804(5) 0.6323(4) -0.0160(8) 0.064(3) Uani 0.726(19) 1 d D U P B 1
C13T C 0.2359(11) 0.6430(4) -0.0684(6) 0.080(4) Uani 0.726(19) 1 d D U P B 1
H13C H 0.2008 0.6272 -0.0893 0.096 Uiso 0.726(19) 1 calc R U P B 1
H13D H 0.2814 0.6510 -0.0923 0.096 Uiso 0.726(19) 1 calc R U P B 1
C14T C 0.1715(11) 0.6673(3) -0.0516(6) 0.089(5) Uani 0.726(19) 1 d D U P B 1
H14C H 0.2046 0.6860 -0.0435 0.107 Uiso 0.726(19) 1 calc R U P B 1
H14D H 0.1196 0.6705 -0.0810 0.107 Uiso 0.726(19) 1 calc R U P B 1
C15T C 0.1394(7) 0.6539(3) 0.0018(5) 0.074(4) Uani 0.726(19) 1 d D U P B 1
H15E H 0.1158 0.6691 0.0263 0.089 Uiso 0.726(19) 1 calc R U P B 1
H15F H 0.0913 0.6388 -0.0073 0.089 Uiso 0.726(19) 1 calc R U P B 1
C16T C 0.2283(10) 0.6401(3) 0.0295(6) 0.067(4) Uani 0.726(19) 1 d D U P B 1
H16E H 0.2627 0.6544 0.0550 0.081 Uiso 0.726(19) 1 calc R U P B 1
H16F H 0.2148 0.6225 0.0515 0.081 Uiso 0.726(19) 1 calc R U P B 1
O4U O 0.2818(9) 0.6368(11) -0.018(2) 0.059(7) Uani 0.258(19) 1 d D U P B 2
C13U C 0.255(3) 0.6444(13) -0.0761(18) 0.080(8) Uani 0.258(19) 1 d D U P B 2
H13E H 0.2555 0.6268 -0.1005 0.095 Uiso 0.258(19) 1 calc R U P B 2
H13F H 0.2980 0.6591 -0.0893 0.095 Uiso 0.258(19) 1 calc R U P B 2
C14U C 0.158(2) 0.6571(8) -0.0781(13) 0.081(8) Uani 0.258(19) 1 d D U P B 2
H14E H 0.1111 0.6416 -0.0840 0.098 Uiso 0.258(19) 1 calc R U P B 2
H14F H 0.1473 0.6721 -0.1081 0.098 Uiso 0.258(19) 1 calc R U P B 2
C15U C 0.160(3) 0.6708(8) -0.0194(14) 0.078(8) Uani 0.258(19) 1 d D U P B 2
H15G H 0.0976 0.6730 -0.0078 0.094 Uiso 0.258(19) 1 calc R U P B 2
H15H H 0.1911 0.6902 -0.0176 0.094 Uiso 0.258(19) 1 calc R U P B 2
C16U C 0.216(3) 0.6480(10) 0.0168(14) 0.070(7) Uani 0.258(19) 1 d D U P B 2
H16G H 0.2477 0.6572 0.0511 0.084 Uiso 0.258(19) 1 calc R U P B 2
H16H H 0.1760 0.6321 0.0281 0.084 Uiso 0.258(19) 1 calc R U P B 2
C1H C 0.9585(8) 0.37895(19) 0.4201(6) 0.144(6) Uani 0.855(11) 1 d G U P . .
H1G H 0.9788 0.3988 0.4215 0.173 Uiso 0.855(11) 1 calc R U P . .
C2H C 0.9240(8) 0.3666(2) 0.3689(5) 0.131(6) Uani 0.855(11) 1 d G U P . .
H2I H 0.9207 0.3779 0.3353 0.157 Uiso 0.855(11) 1 calc R U P . .
C3H C 0.8943(8) 0.3375(3) 0.3669(5) 0.154(7) Uani 0.855(11) 1 d G U P . .
H3I H 0.8707 0.3291 0.3319 0.185 Uiso 0.855(11) 1 calc R U P . .
C4H C 0.8991(8) 0.3209(2) 0.4160(6) 0.144(6) Uani 0.855(11) 1 d G U P . .
H4I H 0.8789 0.3011 0.4146 0.172 Uiso 0.855(11) 1 calc R U P . .
C5H C 0.9336(8) 0.3333(3) 0.4671(5) 0.142(6) Uani 0.855(11) 1 d G U P . .
H5K H 0.9369 0.3219 0.5007 0.171 Uiso 0.855(11) 1 calc R U P . .
C6H C 0.9633(8) 0.3623(3) 0.4692(4) 0.144(6) Uani 0.855(11) 1 d G U P . .
H6I H 0.9869 0.3708 0.5042 0.173 Uiso 0.855(11) 1 calc R U P . .
O1X O 0.1913(9) 0.5638(5) 0.0149(8) 0.099(6) Uani 0.407(11) 1 d D U P C 1
C1X C 0.1275(14) 0.5561(7) -0.0330(7) 0.083(6) Uani 0.407(11) 1 d D U P C 1
H1H H 0.1512 0.5392 -0.0533 0.100 Uiso 0.407(11) 1 calc R U P C 1
H1I H 0.1184 0.5729 -0.0593 0.100 Uiso 0.407(11) 1 calc R U P C 1
C2X C 0.0379(13) 0.5480(8) -0.0106(8) 0.100(7) Uani 0.407(11) 1 d D U P C 1
H2J H 0.0208 0.5275 -0.0204 0.120 Uiso 0.407(11) 1 calc R U P C 1
H2K H -0.0122 0.5612 -0.0264 0.120 Uiso 0.407(11) 1 calc R U P C 1
C3X C 0.0552(13) 0.5517(6) 0.0527(7) 0.091(6) Uani 0.407(11) 1 d D U P C 1
H3J H 0.0710 0.5328 0.0716 0.109 Uiso 0.407(11) 1 calc R U P C 1
H3K H 0.0009 0.5602 0.0683 0.109 Uiso 0.407(11) 1 calc R U P C 1
C4X C 0.1361(12) 0.5728(4) 0.0595(7) 0.073(5) Uani 0.407(11) 1 d D U P C 1
H4J H 0.1153 0.5934 0.0542 0.088 Uiso 0.407(11) 1 calc R U P C 1
H4K H 0.1711 0.5707 0.0971 0.088 Uiso 0.407(11) 1 calc R U P C 1
O1Y O 0.0620(8) 0.5805(3) -0.0470(5) 0.101(4) Uani 0.593(11) 1 d D U P C 2
C1Y C 0.0205(10) 0.5708(5) 0.0017(8) 0.109(6) Uani 0.593(11) 1 d D U P C 2
H1J H -0.0423 0.5634 -0.0094 0.131 Uiso 0.593(11) 1 calc R U P C 2
H1K H 0.0170 0.5872 0.0286 0.131 Uiso 0.593(11) 1 calc R U P C 2
C2Y C 0.0813(11) 0.5463(4) 0.0283(8) 0.108(5) Uani 0.593(11) 1 d D U P C 2
H2L H 0.0614 0.5269 0.0130 0.129 Uiso 0.593(11) 1 calc R U P C 2
H2M H 0.0812 0.5461 0.0698 0.129 Uiso 0.593(11) 1 calc R U P C 2
C3Y C 0.1755(8) 0.5547(5) 0.0113(8) 0.095(6) Uani 0.593(11) 1 d D U P C 2
H3L H 0.2163 0.5374 0.0109 0.114 Uiso 0.593(11) 1 calc R U P C 2
H3M H 0.2055 0.5698 0.0367 0.114 Uiso 0.593(11) 1 calc R U P C 2
C4Y C 0.1501(10) 0.5667(4) -0.0481(6) 0.085(5) Uani 0.593(11) 1 d D U P C 2
H4L H 0.1963 0.5812 -0.0579 0.102 Uiso 0.593(11) 1 calc R U P C 2
H4M H 0.1466 0.5507 -0.0762 0.102 Uiso 0.593(11) 1 calc R U P C 2
O1W O 0.1811(19) 0.3940(6) 0.1137(8) 0.191(8) Uani 0.5 1 d D U P D 1
C1W C 0.2289(17) 0.3992(7) 0.1690(10) 0.150(8) Uani 0.5 1 d D U P D 1
H1L H 0.2454 0.4202 0.1740 0.180 Uiso 0.5 1 calc R U P D 1
H1M H 0.2856 0.3873 0.1748 0.180 Uiso 0.5 1 calc R U P D 1
C2W C 0.161(2) 0.3901(7) 0.2092(8) 0.147(8) Uani 0.5 1 d D U P D 1
H2N H 0.1928 0.3830 0.2453 0.176 Uiso 0.5 1 calc R U P D 1
H2O H 0.1204 0.4067 0.2171 0.176 Uiso 0.5 1 calc R U P D 1
C3W C 0.106(2) 0.3658(8) 0.1788(12) 0.180(9) Uani 0.5 1 d D U P D 1
H3N H 0.0397 0.3685 0.1817 0.216 Uiso 0.5 1 calc R U P D 1
H3O H 0.1251 0.3465 0.1951 0.216 Uiso 0.5 1 calc R U P D 1
C4W C 0.126(3) 0.3677(8) 0.1183(11) 0.199(9) Uani 0.5 1 d D U P D 1
H4O H 0.1608 0.3502 0.1080 0.239 Uiso 0.5 1 calc R U P D 1
H4P H 0.0686 0.3690 0.0929 0.239 Uiso 0.5 1 calc R U P D 1
O1Q O 0.0559(13) 0.3788(7) 0.1471(12) 0.209(9) Uani 0.5 1 d D U P E 2
C1Q C 0.110(2) 0.3757(10) 0.1007(9) 0.208(9) Uani 0.5 1 d D U P E 2
H1O H 0.0984 0.3923 0.0742 0.250 Uiso 0.5 1 calc R U P E 2
H1P H 0.0943 0.3572 0.0802 0.250 Uiso 0.5 1 calc R U P E 2
C2Q C 0.2101(17) 0.3754(10) 0.1255(14) 0.194(9) Uani 0.5 1 d D U P E 2
H2P H 0.2490 0.3866 0.1015 0.233 Uiso 0.5 1 calc R U P E 2
H2Q H 0.2338 0.3550 0.1298 0.233 Uiso 0.5 1 calc R U P E 2
C3Q C 0.2072(17) 0.3900(9) 0.1826(14) 0.174(8) Uani 0.5 1 d D U P E 2
H3P H 0.2089 0.4117 0.1795 0.209 Uiso 0.5 1 calc R U P E 2
H3Q H 0.2585 0.3834 0.2101 0.209 Uiso 0.5 1 calc R U P E 2
C4Q C 0.114(2) 0.3794(9) 0.1991(9) 0.169(9) Uani 0.5 1 d D U P E 2
H4Q H 0.1202 0.3596 0.2162 0.203 Uiso 0.5 1 calc R U P E 2
H4R H 0.0903 0.3931 0.2262 0.203 Uiso 0.5 1 calc R U P E 2
O1R O 0.147(3) 0.2717(11) -0.044(2) 0.229(12) Uani 0.346(3) 1 d D U P F 1
C1R C 0.228(4) 0.2548(8) -0.026(2) 0.228(12) Uani 0.346(3) 1 d D U P F 1
H1Q H 0.2501 0.2439 -0.0580 0.274 Uiso 0.346(3) 1 calc R U P F 1
H1R H 0.2159 0.2406 0.0038 0.274 Uiso 0.346(3) 1 calc R U P F 1
C2R C 0.299(2) 0.2778(13) -0.003(2) 0.216(12) Uani 0.346(3) 1 d D U P F 1
H2R H 0.3458 0.2691 0.0253 0.259 Uiso 0.346(3) 1 calc R U P F 1
H2S H 0.3303 0.2867 -0.0336 0.259 Uiso 0.346(3) 1 calc R U P F 1
C3R C 0.240(3) 0.3000(11) 0.0237(18) 0.214(14) Uani 0.346(3) 1 d D U P F 1
H3R H 0.2334 0.2948 0.0635 0.256 Uiso 0.346(3) 1 calc R U P F 1
H3S H 0.2662 0.3200 0.0225 0.256 Uiso 0.346(3) 1 calc R U P F 1
C4R C 0.148(3) 0.2982(10) -0.012(2) 0.220(14) Uani 0.346(3) 1 d D U P F 1
H4S H 0.0975 0.2981 0.0126 0.264 Uiso 0.346(3) 1 calc R U P F 1
H4T H 0.1400 0.3155 -0.0373 0.264 Uiso 0.346(3) 1 calc R U P F 1
C1S C 0.142(3) 0.1725(9) 0.050(2) 0.247(18) Uani 0.384(3) 1 d D U P G 2
H1S H 0.1596 0.1573 0.0779 0.371 Uiso 0.384(3) 1 calc R U P G 2
H1T H 0.1438 0.1643 0.0118 0.371 Uiso 0.384(3) 1 calc R U P G 2
H1U H 0.0792 0.1792 0.0539 0.371 Uiso 0.384(3) 1 calc R U P G 2
C2S C 0.208(3) 0.1984(9) 0.0581(18) 0.220(13) Uani 0.384(3) 1 d D U P G 2
H2T H 0.2719 0.1914 0.0572 0.264 Uiso 0.384(3) 1 calc R U P G 2
H2U H 0.2032 0.2075 0.0954 0.264 Uiso 0.384(3) 1 calc R U P G 2
C3S C 0.185(3) 0.2213(10) 0.0115(18) 0.222(12) Uani 0.384(3) 1 d D U P G 2
H3T H 0.2015 0.2135 -0.0249 0.266 Uiso 0.384(3) 1 calc R U P G 2
H3U H 0.1187 0.2256 0.0077 0.266 Uiso 0.384(3) 1 calc R U P G 2
C4S C 0.240(3) 0.2494(8) 0.0266(15) 0.215(11) Uani 0.384(3) 1 d D U P G 2
H4U H 0.2981 0.2445 0.0496 0.258 Uiso 0.384(3) 1 calc R U P G 2
H4V H 0.2039 0.2625 0.0491 0.258 Uiso 0.384(3) 1 calc R U P G 2
C5S C 0.261(4) 0.2652(9) -0.0275(19) 0.231(12) Uani 0.384(3) 1 d D U P G 2
H5L H 0.2244 0.2562 -0.0605 0.277 Uiso 0.384(3) 1 calc R U P G 2
H5M H 0.3267 0.2631 -0.0325 0.277 Uiso 0.384(3) 1 calc R U P G 2
C6S C 0.236(5) 0.2978(9) -0.023(2) 0.236(15) Uani 0.384(3) 1 d D U P G 2
H6J H 0.2459 0.3077 -0.0587 0.354 Uiso 0.384(3) 1 calc R U P G 2
H6K H 0.2753 0.3068 0.0079 0.354 Uiso 0.384(3) 1 calc R U P G 2
H6L H 0.1716 0.2997 -0.0164 0.354 Uiso 0.384(3) 1 calc R U P G 2
C7S C 0.259(5) 0.2062(16) 0.143(2) 0.27(3) Uani 0.270(3) 1 d D U P H 3
H7I H 0.2608 0.1900 0.1705 0.405 Uiso 0.270(3) 1 calc R U P H 3
H7J H 0.2307 0.2234 0.1595 0.405 Uiso 0.270(3) 1 calc R U P H 3
H7K H 0.3213 0.2111 0.1355 0.405 Uiso 0.270(3) 1 calc R U P H 3
C8S C 0.201(5) 0.1972(12) 0.089(2) 0.217(11) Uani 0.270(3) 1 d D U P H 3
H8K H 0.1375 0.1929 0.0962 0.260 Uiso 0.270(3) 1 calc R U P H 3
H8L H 0.2275 0.1792 0.0733 0.260 Uiso 0.270(3) 1 calc R U P H 3
C9S C 0.202(4) 0.2223(12) 0.045(2) 0.217(11) Uani 0.270(3) 1 d D U P H 3
H9M H 0.1846 0.2409 0.0627 0.260 Uiso 0.270(3) 1 calc R U P H 3
H9N H 0.2644 0.2245 0.0335 0.260 Uiso 0.270(3) 1 calc R U P H 3
C10S C 0.134(5) 0.2152(12) -0.006(2) 0.226(13) Uani 0.270(3) 1 d D U P H 3
H10M H 0.0803 0.2044 0.0061 0.272 Uiso 0.270(3) 1 calc R U P H 3
H10N H 0.1634 0.2026 -0.0326 0.272 Uiso 0.270(3) 1 calc R U P H 3
C11S C 0.101(4) 0.2439(15) -0.035(3) 0.238(13) Uani 0.270(3) 1 d D U P H 3
H11M H 0.0754 0.2398 -0.0748 0.286 Uiso 0.270(3) 1 calc R U P H 3
H11N H 0.0513 0.2528 -0.0156 0.286 Uiso 0.270(3) 1 calc R U P H 3
C12S C 0.182(5) 0.2654(13) -0.035(4) 0.212(15) Uani 0.270(3) 1 d D U P H 3
H12K H 0.2078 0.2642 -0.0711 0.318 Uiso 0.270(3) 1 calc R U P H 3
H12L H 0.2286 0.2602 -0.0043 0.318 Uiso 0.270(3) 1 calc R U P H 3
H12M H 0.1600 0.2854 -0.0293 0.318 Uiso 0.270(3) 1 calc R U P H 3

loop_
_atom_site_aniso_label
_atom_site_aniso_U_11
_atom_site_aniso_U_22
_atom_site_aniso_U_33
_atom_site_aniso_U_23
_atom_site_aniso_U_13
_atom_site_aniso_U_12
Au1A 0.02791(13) 0.03456(13) 0.02564(12) 0.00071(10) 0.00165(8) -0.00304(10)
B1A 0.026(4) 0.024(3) 0.026(3) -0.002(3) 0.000(3) 0.001(3)
C1A 0.008(3) 0.029(3) 0.033(3) 0.000(2) -0.003(2) 0.005(2)
C2A 0.040(4) 0.027(3) 0.029(3) -0.002(2) 0.000(3) 0.006(3)
C3A 0.051(4) 0.022(3) 0.038(4) -0.003(3) -0.001(3) 0.006(3)
C4A 0.057(4) 0.021(3) 0.035(4) 0.007(3) 0.000(3) -0.003(3)
C5A 0.043(4) 0.033(3) 0.025(3) 0.001(2) 0.004(3) -0.004(3)
C6A 0.026(3) 0.027(3) 0.028(3) 0.000(2) -0.004(2) -0.001(2)
B2A 0.033(4) 0.025(3) 0.024(3) -0.003(3) 0.000(3) -0.005(3)
C7A 0.023(3) 0.024(3) 0.030(3) -0.002(2) 0.005(2) -0.001(2)
C8A 0.027(3) 0.028(3) 0.033(3) -0.005(2) 0.000(3) -0.003(2)
C9A 0.028(3) 0.019(3) 0.055(4) -0.008(3) 0.004(3) -0.001(2)
C10A 0.030(3) 0.021(3) 0.048(4) 0.007(3) 0.004(3) 0.002(2)
C11A 0.036(4) 0.025(3) 0.033(3) 0.004(2) 0.001(3) -0.003(3)
C12A 0.019(3) 0.017(3) 0.033(3) 0.002(2) 0.000(2) -0.003(2)
C13A 0.024(3) 0.016(2) 0.028(3) -0.001(2) 0.002(2) -0.001(2)
C14A 0.027(3) 0.019(3) 0.031(3) 0.000(2) 0.001(2) 0.003(2)
C15A 0.028(3) 0.032(3) 0.028(3) 0.001(2) -0.001(2) -0.002(3)
C16A 0.032(3) 0.033(3) 0.025(3) 0.002(2) 0.003(2) 0.000(3)
C17A 0.029(3) 0.028(3) 0.035(3) 0.003(3) 0.009(3) 0.000(3)
C18A 0.025(3) 0.025(3) 0.030(3) -0.001(2) 0.001(2) -0.001(2)
P1A 0.0264(8) 0.0277(7) 0.0262(8) 0.0008(6) 0.0004(6) -0.0035(6)
C19A 0.038(4) 0.035(3) 0.038(4) -0.002(3) 0.005(3) -0.005(3)
C20A 0.049(4) 0.041(4) 0.046(4) -0.011(3) 0.000(3) -0.008(3)
C21A 0.070(5) 0.036(4) 0.049(4) 0.000(3) 0.015(4) -0.017(4)
C22A 0.033(4) 0.044(4) 0.027(3) -0.001(3) 0.000(3) 0.003(3)
C23A 0.039(4) 0.043(4) 0.036(4) -0.001(3) -0.003(3) 0.010(3)
C24A 0.031(4) 0.065(5) 0.041(4) 0.003(3) 0.001(3) 0.000(3)
C25A 0.039(4) 0.024(3) 0.028(3) -0.001(2) 0.003(3) -0.004(3)
C26A 0.033(3) 0.042(4) 0.028(3) -0.001(3) 0.002(3) -0.005(3)
C27A 0.038(4) 0.073(5) 0.033(4) -0.004(4) 0.004(3) -0.012(4)
C28A 0.049(4) 0.067(5) 0.027(3) 0.001(3) 0.009(3) -0.012(4)
C29A 0.043(4) 0.040(4) 0.031(3) 0.001(3) -0.001(3) -0.004(3)
C30A 0.036(4) 0.032(3) 0.032(3) -0.002(3) 0.004(3) 0.000(3)
P2A 0.0306(9) 0.0469(10) 0.0281(8) -0.0015(7) 0.0047(7) -0.0069(7)
C31A 0.039(4) 0.052(4) 0.030(3) -0.001(3) 0.006(3) -0.015(3)
C32A 0.047(4) 0.055(5) 0.047(4) 0.010(3) 0.001(3) -0.015(4)
C33A 0.032(4) 0.055(4) 0.041(4) -0.004(3) 0.006(3) -0.019(3)
C34A 0.026(3) 0.048(4) 0.047(4) -0.013(3) 0.005(3) -0.009(3)
C35A 0.035(4) 0.052(4) 0.053(4) -0.003(3) 0.001(3) 0.003(3)
C36A 0.047(5) 0.064(5) 0.061(5) -0.011(4) 0.019(4) -0.005(4)
O1A 0.026(2) 0.036(2) 0.026(2) 0.0006(17) 0.0014(17) -0.0037(18)
O2A 0.027(2) 0.029(2) 0.026(2) -0.0020(17) 0.0029(17) -0.0023(17)
C37A 0.027(3) 0.036(3) 0.030(3) 0.001(3) -0.001(2) -0.007(3)
C38A 0.026(3) 0.030(3) 0.030(3) 0.002(2) 0.001(2) 0.000(2)
C39A 0.033(3) 0.039(3) 0.025(3) 0.007(3) -0.004(2) -0.005(3)
C40A 0.037(4) 0.048(4) 0.027(3) 0.003(3) -0.003(3) -0.007(3)
C41A 0.025(3) 0.069(5) 0.031(3) 0.001(3) 0.001(3) 0.006(3)
C42A 0.031(4) 0.070(5) 0.039(4) 0.011(4) 0.005(3) -0.005(4)
C43A 0.045(5) 0.052(4) 0.058(5) 0.015(4) -0.003(4) -0.016(4)
C44A 0.038(4) 0.035(3) 0.045(4) 0.009(3) 0.001(3) -0.004(3)
C45A 0.029(3) 0.048(4) 0.027(3) 0.008(3) 0.004(3) -0.004(3)
C46A 0.040(4) 0.071(5) 0.032(4) 0.014(3) 0.002(3) 0.009(4)
C47A 0.042(5) 0.120(8) 0.040(4) 0.009(5) 0.005(3) 0.019(5)
C48A 0.038(5) 0.164(11) 0.029(4) -0.010(5) 0.001(3) -0.012(6)
C49A 0.060(6) 0.099(7) 0.031(4) -0.007(4) 0.007(4) -0.035(5)
C50A 0.045(4) 0.055(4) 0.036(4) 0.003(3) 0.003(3) -0.015(3)
Au1B 0.04232(18) 0.02564(14) 0.1094(3) -0.00663(15) 0.00606(17) 0.00178(12)
B1B 0.043(5) 0.030(4) 0.052(5) -0.001(3) 0.006(4) 0.011(3)
C1B 0.036(4) 0.026(3) 0.063(5) -0.002(3) 0.012(3) -0.003(3)
C2B 0.074(6) 0.030(4) 0.059(5) -0.005(3) 0.025(4) -0.002(4)
C3B 0.101(7) 0.045(4) 0.067(6) -0.010(4) 0.041(5) -0.015(5)
C4B 0.122(9) 0.043(5) 0.066(6) 0.009(4) 0.044(6) -0.009(5)
C5B 0.070(6) 0.033(4) 0.073(6) 0.007(4) 0.024(4) -0.001(4)
C6B 0.036(4) 0.024(3) 0.063(5) -0.001(3) 0.010(3) -0.002(3)
B2B 0.050(5) 0.019(3) 0.061(5) -0.004(3) 0.004(4) -0.002(3)
C7B 0.038(4) 0.035(4) 0.054(4) -0.009(3) -0.006(3) 0.005(3)
C8B 0.067(6) 0.038(4) 0.075(6) -0.014(4) -0.015(4) 0.016(4)
C9B 0.081(7) 0.072(6) 0.065(6) -0.017(5) -0.024(5) 0.013(5)
C10B 0.074(6) 0.050(5) 0.063(5) 0.001(4) -0.021(4) 0.014(4)
C11B 0.050(5) 0.038(4) 0.065(5) -0.001(4) -0.013(4) 0.001(3)
C12B 0.041(4) 0.031(3) 0.056(4) 0.001(3) 0.000(3) 0.006(3)
C13B 0.046(4) 0.027(3) 0.055(4) -0.001(3) 0.008(3) 0.003(3)
C14B 0.044(5) 0.031(4) 0.103(7) -0.005(4) 0.009(4) 0.010(3)
C15B 0.044(5) 0.036(4) 0.154(10) -0.016(5) 0.010(5) 0.008(4)
C16B 0.063(6) 0.025(4) 0.128(8) -0.009(4) 0.004(5) 0.012(4)
C17B 0.064(5) 0.021(3) 0.074(5) -0.005(3) 0.008(4) 0.002(3)
C18B 0.037(4) 0.030(3) 0.049(4) -0.003(3) 0.004(3) 0.005(3)
P1B 0.0430(13) 0.0292(10) 0.182(3) 0.0030(14) 0.0268(16) 0.0048(9)
C19B 0.093(8) 0.043(5) 0.174(12) -0.024(6) 0.064(8) -0.011(5)
C20B 0.078(8) 0.089(9) 0.28(2) -0.060(11) 0.078(11) -0.010(7)
C21B 0.138(12) 0.081(8) 0.199(15) -0.017(9) 0.099(11) -0.036(8)
C22B 0.060(7) 0.030(5) 0.36(3) -0.031(10) -0.011(12) 0.000(5)
C23B 0.081(9) 0.105(11) 0.177(15) -0.003(10) -0.035(10) -0.009(7)
C24B 0.048(6) 0.071(8) 0.33(2) -0.047(11) -0.024(9) 0.005(6)
C25B 0.048(4) 0.025(3) 0.064(5) -0.010(3) -0.002(4) 0.006(3)
C26B 0.054(5) 0.024(3) 0.109(7) -0.011(4) 0.001(5) 0.006(3)
C27B 0.061(5) 0.027(4) 0.112(8) -0.014(4) 0.009(5) -0.005(4)
C28B 0.074(6) 0.019(3) 0.076(6) -0.007(3) 0.002(4) 0.003(4)
C29B 0.054(5) 0.025(3) 0.051(4) -0.003(3) -0.004(3) 0.011(3)
C30B 0.058(5) 0.026(3) 0.041(4) 0.000(3) 0.001(3) 0.006(3)
P2B 0.0539(14) 0.0319(10) 0.145(3) -0.0147(13) -0.0121(15) 0.0031(10)
C31B 0.052(6) 0.023(4) 0.248(17) 0.014(6) 0.016(8) 0.000(4)
C32B 0.090(8) 0.062(7) 0.157(12) 0.016(7) 0.038(8) 0.000(6)
C33B 0.056(7) 0.046(6) 0.35(2) 0.052(9) 0.022(10) -0.005(5)
C34B 0.118(10) 0.078(8) 0.173(13) -0.059(8) -0.066(9) 0.041(7)
C35B 0.120(10) 0.085(8) 0.154(12) -0.023(8) -0.062(9) 0.029(7)
C36B 0.220(17) 0.080(8) 0.098(9) 0.020(7) 0.036(10) 0.025(10)
O1B 0.044(3) 0.021(2) 0.046(3) -0.0001(18) 0.005(2) 0.0059(19)
O2B 0.042(3) 0.023(2) 0.048(3) 0.0013(19) 0.004(2) 0.0041(19)
C37B 0.043(4) 0.035(4) 0.054(4) -0.005(3) 0.000(3) 0.006(3)
C38B 0.049(4) 0.033(4) 0.057(5) -0.005(3) 0.004(4) 0.003(3)
C39B 0.047(5) 0.037(4) 0.072(5) -0.019(4) 0.004(4) 0.011(3)
C40B 0.052(5) 0.033(4) 0.089(6) -0.008(4) 0.014(4) -0.001(3)
C41B 0.058(6) 0.042(5) 0.147(10) -0.019(5) 0.024(6) -0.009(4)
C42B 0.053(7) 0.059(7) 0.229(18) -0.043(9) 0.017(9) -0.008(6)
C43B 0.042(6) 0.120(11) 0.170(14) -0.082(10) -0.017(7) 0.017(7)
C44B 0.052(5) 0.072(6) 0.097(7) -0.038(5) -0.015(5) 0.023(5)
C45B 0.060(5) 0.035(4) 0.045(4) -0.008(3) -0.003(4) 0.005(3)
C46B 0.059(5) 0.038(4) 0.054(5) -0.003(3) 0.004(4) -0.002(4)
C47B 0.048(5) 0.070(6) 0.062(5) -0.017(4) 0.012(4) -0.018(4)
C48B 0.053(5) 0.055(5) 0.077(6) -0.016(4) 0.005(4) 0.003(4)
C49B 0.050(5) 0.036(4) 0.085(6) -0.008(4) 0.008(4) 0.004(4)
C50B 0.047(4) 0.030(3) 0.056(4) -0.003(3) 0.006(3) 0.003(3)
K1 0.0629(10) 0.0242(7) 0.0412(8) 0.0001(6) 0.0115(7) 0.0051(7)
O1C 0.048(6) 0.024(6) 0.040(11) 0.007(5) 0.006(7) 0.008(4)
O2C 0.052(4) 0.006(9) 0.052(3) 0.002(8) 0.012(2) 0.002(8)
O3C 0.047(10) 0.025(8) 0.037(5) -0.001(5) 0.000(7) -0.007(6)
O4C 0.078(14) 0.037(3) 0.040(8) 0.004(4) 0.029(7) 0.019(8)
O5C 0.105(15) 0.026(6) 0.052(9) 0.005(5) 0.029(10) 0.016(9)
O6C 0.066(13) 0.031(7) 0.046(3) 0.005(4) 0.024(10) 0.009(8)
C1C 0.046(10) 0.032(7) 0.044(11) 0.006(7) 0.005(8) 0.013(7)
C2C 0.051(11) 0.019(6) 0.053(10) 0.000(7) 0.010(8) 0.006(8)
C3C 0.051(6) 0.020(8) 0.041(9) 0.000(5) 0.004(7) -0.005(6)
C4C 0.050(11) 0.032(8) 0.027(9) 0.005(6) -0.003(7) -0.005(7)
C5C 0.051(10) 0.035(8) 0.038(7) 0.002(6) 0.010(7) -0.007(6)
C6C 0.062(12) 0.044(9) 0.044(7) 0.002(7) 0.018(8) 0.005(8)
C7C 0.129(16) 0.022(9) 0.066(8) 0.006(6) 0.044(9) 0.028(8)
C8C 0.127(16) 0.024(6) 0.069(10) 0.008(6) 0.040(10) 0.026(10)
C9C 0.098(14) 0.041(7) 0.060(10) 0.013(6) 0.028(9) 0.021(8)
C10C 0.081(11) 0.039(9) 0.051(8) 0.012(6) 0.022(8) 0.008(7)
C11C 0.059(11) 0.030(10) 0.035(6) 0.003(6) 0.016(7) -0.002(8)
C12C 0.052(9) 0.025(9) 0.050(10) -0.003(6) 0.013(7) 0.003(7)
C1E 0.053(16) 0.022(12) 0.041(17) -0.001(12) -0.011(12) 0.012(11)
C2E 0.048(16) 0.031(13) 0.050(17) -0.002(13) -0.016(12) 0.002(12)
C3E 0.051(6) 0.020(8) 0.041(9) 0.000(5) 0.004(7) -0.005(6)
C4E 0.049(16) 0.030(13) 0.033(17) 0.000(11) 0.004(15) -0.003(13)
C5E 0.08(2) 0.025(14) 0.034(12) -0.005(11) 0.016(14) -0.007(12)
C6E 0.06(2) 0.030(13) 0.048(14) 0.001(11) 0.026(15) -0.003(13)
C7E 0.11(2) 0.014(14) 0.056(13) 0.019(11) 0.024(14) 0.024(13)
C8E 0.11(2) 0.027(11) 0.077(16) 0.018(11) 0.032(15) 0.029(16)
C9E 0.11(2) 0.029(11) 0.058(16) 0.020(10) 0.022(15) 0.018(15)
C10E 0.10(2) 0.028(14) 0.061(14) 0.022(10) 0.019(15) 0.018(13)
C11E 0.066(17) 0.022(16) 0.057(14) 0.007(12) 0.018(13) -0.014(13)
C12E 0.063(16) 0.031(17) 0.031(13) 0.001(12) 0.017(12) -0.011(13)
O1E 0.048(6) 0.024(6) 0.040(11) 0.007(5) 0.006(7) 0.008(4)
O2E 0.052(4) 0.006(9) 0.052(3) 0.002(8) 0.012(2) 0.002(8)
O3E 0.047(10) 0.025(8) 0.037(5) -0.001(5) 0.000(7) -0.007(6)
O4E 0.078(14) 0.037(3) 0.040(8) 0.004(4) 0.029(7) 0.019(8)
O5E 0.09(3) 0.04(2) 0.049(19) 0.022(17) 0.018(17) 0.028(18)
O6E 0.066(13) 0.031(7) 0.046(3) 0.005(4) 0.024(10) 0.009(8)
O1T 0.077(4) 0.074(4) 0.059(4) -0.013(3) 0.001(3) -0.010(3)
C1T 0.098(7) 0.060(5) 0.058(5) -0.006(4) -0.001(5) -0.012(5)
C2T 0.139(10) 0.055(6) 0.074(7) 0.002(5) 0.004(7) -0.025(6)
C3T 0.110(9) 0.081(7) 0.103(9) -0.017(6) 0.023(7) -0.029(7)
C4T 0.062(6) 0.090(7) 0.086(7) -0.018(6) 0.003(5) 0.009(5)
O2T 0.084(6) 0.055(5) 0.117(8) 0.002(5) -0.009(6) -0.019(5)
C5T 0.071(7) 0.051(6) 0.108(10) -0.004(6) -0.003(7) -0.006(6)
C6T 0.081(8) 0.090(9) 0.159(14) 0.019(10) 0.013(9) -0.010(7)
C7T 0.100(8) 0.099(10) 0.246(18) 0.032(12) 0.028(12) -0.019(9)
C8T 0.102(9) 0.071(8) 0.150(12) 0.017(8) 0.023(9) -0.018(6)
O2U 0.108(12) 0.067(13) 0.140(18) -0.002(14) -0.003(15) -0.023(11)
C5U 0.099(14) 0.079(11) 0.145(16) -0.004(14) 0.009(15) -0.023(11)
C6U 0.089(14) 0.071(15) 0.14(2) -0.018(16) 0.038(15) -0.019(12)
C7U 0.102(17) 0.080(12) 0.12(2) -0.003(17) 0.020(18) -0.024(13)
C8U 0.109(16) 0.076(13) 0.13(2) 0.014(17) 0.009(18) -0.028(12)
K2 0.0652(10) 0.0260(7) 0.0358(8) 0.0034(6) -0.0024(7) -0.0052(7)
O7C 0.055(3) 0.027(2) 0.042(3) 0.0013(19) 0.004(2) 0.002(2)
C13C 0.059(5) 0.034(4) 0.043(4) 0.011(3) 0.004(3) 0.001(3)
C14C 0.067(5) 0.035(4) 0.044(4) 0.011(3) 0.006(4) -0.002(3)
O8C 0.073(4) 0.035(2) 0.034(3) 0.001(2) 0.004(2) 0.000(2)
C15C 0.106(7) 0.047(4) 0.034(4) -0.006(3) 0.007(4) 0.001(5)
C16C 0.113(8) 0.035(4) 0.041(4) -0.008(3) -0.003(4) 0.002(4)
O9C 0.097(4) 0.028(2) 0.048(3) -0.005(2) -0.015(3) 0.000(3)
C17C 0.117(8) 0.026(4) 0.061(5) -0.007(3) -0.008(5) -0.004(4)
C18C 0.118(8) 0.029(4) 0.061(5) 0.003(4) -0.007(5) 0.006(5)
O10C 0.097(4) 0.029(2) 0.048(3) 0.005(2) -0.006(3) -0.010(3)
C19C 0.124(8) 0.037(4) 0.051(5) 0.016(4) -0.005(5) -0.012(5)
C20C 0.098(7) 0.045(4) 0.054(5) 0.010(4) 0.007(5) -0.022(5)
O11C 0.069(4) 0.038(3) 0.046(3) 0.006(2) 0.001(3) -0.012(2)
C21C 0.084(6) 0.054(5) 0.039(4) -0.003(4) 0.009(4) -0.005(4)
C22C 0.068(5) 0.047(4) 0.038(4) -0.003(3) -0.001(4) -0.007(4)
O12C 0.053(3) 0.039(3) 0.040(3) -0.003(2) -0.002(2) -0.006(2)
C23C 0.058(5) 0.034(4) 0.051(4) -0.005(3) 0.000(4) -0.008(3)
C24C 0.072(5) 0.030(3) 0.056(5) -0.008(3) 0.008(4) -0.007(4)
O3T 0.069(7) 0.055(6) 0.063(8) 0.003(7) -0.026(6) -0.001(5)
C9T 0.073(10) 0.075(10) 0.059(9) 0.001(7) -0.012(8) 0.003(8)
C10T 0.063(9) 0.085(11) 0.081(11) 0.013(8) -0.017(8) -0.015(9)
C11T 0.082(10) 0.098(12) 0.101(12) 0.006(9) -0.011(10) 0.026(9)
C12T 0.083(11) 0.079(10) 0.108(12) -0.024(9) 0.002(10) -0.006(9)
O3U 0.077(13) 0.058(11) 0.087(13) 0.013(11) -0.017(11) -0.023(10)
C9U 0.078(13) 0.076(10) 0.085(14) -0.004(10) -0.017(13) 0.001(11)
C10U 0.082(16) 0.085(14) 0.079(12) -0.001(10) -0.008(12) 0.007(14)
C11U 0.074(14) 0.073(12) 0.080(14) 0.001(11) -0.008(12) -0.004(12)
C12U 0.078(14) 0.071(10) 0.089(13) 0.007(11) -0.011(12) -0.004(13)
O3V 0.081(12) 0.051(10) 0.082(13) 0.007(11) -0.016(10) -0.013(10)
C9V 0.069(14) 0.064(10) 0.072(15) 0.003(11) -0.010(12) -0.014(11)
C10V 0.085(14) 0.096(13) 0.084(14) 0.009(12) -0.024(11) -0.010(11)
C11V 0.092(13) 0.083(12) 0.087(12) 0.015(10) -0.009(11) 0.007(11)
C12V 0.080(14) 0.065(9) 0.095(13) 0.015(11) -0.003(12) -0.006(11)
O4T 0.066(6) 0.058(8) 0.067(6) -0.001(6) 0.009(5) 0.000(5)
C13T 0.071(9) 0.092(9) 0.080(8) 0.025(7) 0.016(6) -0.006(7)
C14T 0.094(10) 0.075(9) 0.097(12) 0.018(8) -0.003(8) 0.001(7)
C15T 0.068(7) 0.059(8) 0.096(9) -0.007(6) 0.011(6) 0.003(6)
C16T 0.078(8) 0.050(8) 0.075(8) -0.002(6) 0.011(6) 0.011(6)
O4U 0.072(13) 0.047(13) 0.061(12) 0.000(12) 0.018(10) -0.011(10)
C13U 0.083(15) 0.084(16) 0.073(12) 0.011(14) 0.014(13) 0.014(14)
C14U 0.086(14) 0.070(16) 0.088(14) -0.009(13) 0.006(13) 0.016(14)
C15U 0.074(16) 0.082(17) 0.080(17) -0.001(14) 0.012(15) 0.006(13)
C16U 0.075(15) 0.057(16) 0.079(12) -0.011(12) 0.016(11) 0.001(13)
C1H 0.138(14) 0.130(12) 0.160(13) -0.028(8) -0.002(12) 0.020(11)
C2H 0.118(12) 0.092(8) 0.170(12) -0.022(8) -0.044(10) 0.056(8)
C3H 0.127(13) 0.124(11) 0.204(14) -0.005(10) -0.018(13) 0.002(11)
C4H 0.116(12) 0.105(11) 0.198(15) -0.022(8) -0.037(12) -0.013(10)
C5H 0.108(12) 0.115(10) 0.198(13) -0.031(10) -0.009(11) -0.014(9)
C6H 0.139(13) 0.121(11) 0.168(12) -0.028(9) -0.007(12) -0.034(11)
O1X 0.085(9) 0.121(14) 0.094(11) -0.029(10) 0.023(7) -0.012(10)
C1X 0.071(11) 0.101(14) 0.081(10) -0.017(11) 0.024(8) -0.015(11)
C2X 0.082(11) 0.145(16) 0.076(11) -0.016(13) 0.027(10) -0.034(13)
C3X 0.070(12) 0.132(16) 0.075(11) -0.033(13) 0.024(9) -0.004(11)
C4X 0.075(12) 0.079(13) 0.068(10) -0.002(9) 0.013(9) 0.011(9)
O1Y 0.099(8) 0.097(9) 0.105(9) 0.010(7) 0.003(7) -0.011(7)
C1Y 0.079(9) 0.117(13) 0.134(13) 0.014(11) 0.030(9) 0.002(9)
C2Y 0.079(10) 0.142(12) 0.107(12) 0.029(9) 0.028(9) 0.009(9)
C3Y 0.085(9) 0.100(14) 0.100(11) 0.007(10) 0.015(9) -0.009(9)
C4Y 0.090(10) 0.087(12) 0.080(9) -0.007(8) 0.020(8) -0.012(8)
O1W 0.198(17) 0.22(2) 0.154(11) -0.031(15) 0.040(13) -0.077(14)
C1W 0.144(17) 0.19(2) 0.130(14) -0.056(15) 0.082(12) -0.064(13)
C2W 0.096(16) 0.19(2) 0.164(13) -0.021(15) 0.066(13) -0.071(14)
C3W 0.133(17) 0.24(2) 0.170(16) -0.016(16) 0.021(15) -0.084(14)
C4W 0.167(19) 0.26(2) 0.171(15) -0.026(16) 0.022(15) -0.095(15)
O1Q 0.168(15) 0.28(2) 0.188(17) 0.004(18) 0.047(12) -0.097(16)
C1Q 0.178(17) 0.27(2) 0.178(14) -0.022(18) 0.037(12) -0.089(18)
C2Q 0.177(15) 0.25(2) 0.163(16) -0.029(17) 0.044(13) -0.040(19)
C3Q 0.164(16) 0.192(19) 0.172(16) -0.039(16) 0.048(13) -0.074(15)
C4Q 0.159(19) 0.18(2) 0.178(14) -0.043(18) 0.051(13) -0.065(17)
O1R 0.23(2) 0.28(3) 0.19(2) 0.04(2) 0.06(2) 0.09(2)
C1R 0.22(2) 0.28(2) 0.20(2) 0.03(2) 0.08(2) 0.098(19)
C2R 0.21(2) 0.28(3) 0.17(2) 0.05(2) 0.08(2) 0.09(2)
C3R 0.22(3) 0.28(3) 0.16(3) 0.05(2) 0.08(2) 0.08(2)
C4R 0.23(3) 0.27(3) 0.17(3) 0.06(2) 0.07(2) 0.10(2)
C1S 0.19(4) 0.27(3) 0.31(5) -0.01(3) 0.15(3) 0.10(2)
C2S 0.17(2) 0.27(3) 0.23(3) 0.01(2) 0.10(2) 0.11(2)
C3S 0.19(2) 0.29(2) 0.20(2) 0.010(19) 0.10(2) 0.102(19)
C4S 0.20(2) 0.28(2) 0.18(2) 0.02(2) 0.09(2) 0.11(2)
C5S 0.22(3) 0.29(3) 0.19(2) 0.05(2) 0.08(2) 0.11(2)
C6S 0.23(3) 0.29(3) 0.21(3) 0.03(3) 0.12(3) 0.10(3)
C7S 0.25(5) 0.33(6) 0.24(3) -0.02(3) 0.03(4) 0.23(5)
C8S 0.18(2) 0.29(2) 0.21(2) 0.01(2) 0.109(19) 0.120(19)
C9S 0.18(2) 0.29(2) 0.21(2) 0.01(2) 0.109(19) 0.120(19)
C10S 0.20(3) 0.29(3) 0.21(2) 0.01(2) 0.10(2) 0.11(2)
C11S 0.23(3) 0.29(3) 0.21(2) 0.02(2) 0.08(2) 0.09(2)
C12S 0.18(3) 0.29(3) 0.19(3) 0.01(3) 0.10(3) 0.12(3)

loop_
_atom_type_symbol
_atom_type_description
_atom_type_scat_dispersion_real
_atom_type_scat_dispersion_imag
_atom_type_scat_source
C C 0.0033 0.0016 'International Tables Vol C Tables 4.2.6.8 and 6.1.1.4'
H H 0.0000 0.0000 'International Tables Vol C Tables 4.2.6.8 and 6.1.1.4'
B B 0.0013 0.0007 'International Tables Vol C Tables 4.2.6.8 and 6.1.1.4'
O O 0.0106 0.0060 'International Tables Vol C Tables 4.2.6.8 and 6.1.1.4'
P P 0.1023 0.0942 'International Tables Vol C Tables 4.2.6.8 and 6.1.1.4'
K K 0.2009 0.2494 'International Tables Vol C Tables 4.2.6.8 and 6.1.1.4'
Au Au -2.0133 8.8022 'International Tables Vol C Tables 4.2.6.8 and 6.1.1.4'

loop_
_geom_angle_atom_site_label_1
_geom_angle_atom_site_label_2
_geom_angle_atom_site_label_3
_geom_angle
_geom_angle_site_symmetry_1
_geom_angle_site_symmetry_3
_geom_angle_publ_flag
P1A Au1A P2A 157.87(6) . . ?
O1A B1A C1A 107.3(4) . . ?
O1A B1A C13A 104.3(5) . . ?
C1A B1A C13A 114.6(5) . . ?
O1A B1A C12A 107.4(4) . . ?
C1A B1A C12A 112.3(5) . . ?
C13A B1A C12A 110.4(5) . . ?
C2A C1A C6A 118.2(5) . . ?
C2A C1A B1A 120.7(5) . . ?
C6A C1A B1A 120.5(5) . . ?
C3A C2A C1A 121.8(6) . . ?
C3A C2A H2A 119.1 . . ?
C1A C2A H2A 119.1 . . ?
C4A C3A C2A 120.1(6) . . ?
C4A C3A H3A 120.0 . . ?
C2A C3A H3A 120.0 . . ?
C3A C4A C5A 119.1(5) . . ?
C3A C4A H4A 120.5 . . ?
C5A C4A H4A 120.5 . . ?
C4A C5A C6A 122.7(6) . . ?
C4A C5A H5A 118.7 . . ?
C6A C5A H5A 118.7 . . ?
C5A C6A C1A 118.1(5) . . ?
C5A C6A B2A 121.8(5) . . ?
C1A C6A B2A 119.1(5) . . ?
O2A B2A C6A 108.0(5) . . ?
O2A B2A C7A 106.7(5) . . ?
C6A B2A C7A 111.9(5) . . ?
O2A B2A C25A 106.5(5) . . ?
C6A B2A C25A 110.1(5) . . ?
C7A B2A C25A 113.2(5) . . ?
C8A C7A C12A 118.1(5) . . ?
C8A C7A B2A 121.5(5) . . ?
C12A C7A B2A 120.1(5) . . ?
C9A C8A C7A 122.4(6) . . ?
C9A C8A H8A 118.8 . . ?
C7A C8A H8A 118.8 . . ?
C8A C9A C10A 119.4(5) . . ?
C8A C9A H9A 120.3 . . ?
C10A C9A H9A 120.3 . . ?
C11A C10A C9A 119.8(5) . . ?
C11A C10A H10A 120.1 . . ?
C9A C10A H10A 120.1 . . ?
C10A C11A C12A 121.9(6) . . ?
C10A C11A H11A 119.0 . . ?
C12A C11A H11A 119.0 . . ?
C11A C12A C7A 118.3(5) . . ?
C11A C12A B1A 122.3(5) . . ?
C7A C12A B1A 118.8(5) . . ?
C18A C13A C14A 115.0(5) . . ?
C18A C13A B1A 119.5(5) . . ?
C14A C13A B1A 125.2(5) . . ?
C15A C14A C13A 120.8(5) . . ?
C15A C14A P1A 118.2(4) . . ?
C13A C14A P1A 121.0(4) . . ?
C16A C15A C14A 121.6(5) . . ?
C16A C15A H15A 119.2 . . ?
C14A C15A H15A 119.2 . . ?
C17A C16A C15A 118.7(5) . . ?
C17A C16A H16A 120.7 . . ?
C15A C16A H16A 120.7 . . ?
C18A C17A C16A 119.6(6) . . ?
C18A C17A H17A 120.2 . . ?
C16A C17A H17A 120.2 . . ?
C17A C18A C13A 124.3(5) . . ?
C17A C18A H18A 117.8 . . ?
C13A C18A H18A 117.8 . . ?
C14A P1A C22A 105.2(3) . . ?
C14A P1A C19A 102.4(3) . . ?
C22A P1A C19A 107.6(3) . . ?
C14A P1A Au1A 118.69(19) . . ?
C22A P1A Au1A 110.1(2) . . ?
C19A P1A Au1A 112.0(2) . . ?
C21A C19A C20A 111.1(6) . . ?
C21A C19A P1A 112.8(5) . . ?
C20A C19A P1A 115.5(5) . . ?
C21A C19A H19A 105.5 . . ?
C20A C19A H19A 105.5 . . ?
P1A C19A H19A 105.5 . . ?
C19A C20A H20A 109.5 . . ?
C19A C20A H20B 109.5 . . ?
H20A C20A H20B 109.5 . . ?
C19A C20A H20C 109.5 . . ?
H20A C20A H20C 109.5 . . ?
H20B C20A H20C 109.5 . . ?
C19A C21A H21A 109.5 . . ?
C19A C21A H21B 109.5 . . ?
H21A C21A H21B 109.5 . . ?
C19A C21A H21C 109.5 . . ?
H21A C21A H21C 109.5 . . ?
H21B C21A H21C 109.5 . . ?
C23A C22A C24A 111.7(6) . . ?
C23A C22A P1A 109.2(4) . . ?
C24A C22A P1A 110.7(4) . . ?
C23A C22A H22A 108.4 . . ?
C24A C22A H22A 108.4 . . ?
P1A C22A H22A 108.4 . . ?
C22A C23A H23A 109.5 . . ?
C22A C23A H23B 109.5 . . ?
H23A C23A H23B 109.5 . . ?
C22A C23A H23C 109.5 . . ?
H23A C23A H23C 109.5 . . ?
H23B C23A H23C 109.5 . . ?
C22A C24A H24A 109.5 . . ?
C22A C24A H24B 109.5 . . ?
H24A C24A H24B 109.5 . . ?
C22A C24A H24C 109.5 . . ?
H24A C24A H24C 109.5 . . ?
H24B C24A H24C 109.5 . . ?
C30A C25A C26A 114.5(5) . . ?
C30A C25A B2A 118.8(5) . . ?
C26A C25A B2A 126.5(5) . . ?
C27A C26A C25A 121.1(6) . . ?
C27A C26A P2A 117.1(5) . . ?
C25A C26A P2A 121.8(5) . . ?
C28A C27A C26A 122.0(7) . . ?
C28A C27A H27A 119.0 . . ?
C26A C27A H27A 119.0 . . ?
C27A C28A C29A 118.6(6) . . ?
C27A C28A H28A 120.7 . . ?
C29A C28A H28A 120.7 . . ?
C28A C29A C30A 119.3(6) . . ?
C28A C29A H29A 120.4 . . ?
C30A C29A H29A 120.4 . . ?
C29A C30A C25A 124.5(6) . . ?
C29A C30A H30A 117.8 . . ?
C25A C30A H30A 117.8 . . ?
C26A P2A C31A 104.6(3) . . ?
C26A P2A C34A 103.5(3) . . ?
C31A P2A C34A 107.2(3) . . ?
C26A P2A Au1A 117.7(2) . . ?
C31A P2A Au1A 110.3(2) . . ?
C34A P2A Au1A 112.7(2) . . ?
C32A C31A C33A 111.2(6) . . ?
C32A C31A P2A 109.6(5) . . ?
C33A C31A P2A 111.3(4) . . ?
C32A C31A H31A 108.2 . . ?
C33A C31A H31A 108.2 . . ?
P2A C31A H31A 108.2 . . ?
C31A C32A H32A 109.5 . . ?
C31A C32A H32B 109.5 . . ?
H32A C32A H32B 109.5 . . ?
C31A C32A H32C 109.5 . . ?
H32A C32A H32C 109.5 . . ?
H32B C32A H32C 109.5 . . ?
C31A C33A H33A 109.5 . . ?
C31A C33A H33B 109.5 . . ?
H33A C33A H33B 109.5 . . ?
C31A C33A H33C 109.5 . . ?
H33A C33A H33C 109.5 . . ?
H33B C33A H33C 109.5 . . ?
C36A C34A C35A 111.3(6) . . ?
C36A C34A P2A 115.0(5) . . ?
C35A C34A P2A 112.3(5) . . ?
C36A C34A H34A 105.8 . . ?
C35A C34A H34A 105.8 . . ?
P2A C34A H34A 105.8 . . ?
C34A C35A H35A 109.5 . . ?
C34A C35A H35B 109.5 . . ?
H35A C35A H35B 109.5 . . ?
C34A C35A H35C 109.5 . . ?
H35A C35A H35C 109.5 . . ?
H35B C35A H35C 109.5 . . ?
C34A C36A H36A 109.5 . . ?
C34A C36A H36B 109.5 . . ?
H36A C36A H36B 109.5 . . ?
C34A C36A H36C 109.5 . . ?
H36A C36A H36C 109.5 . . ?
H36B C36A H36C 109.5 . . ?
C37A O1A B1A 126.8(4) . . ?
C38A O2A B2A 124.0(4) . . ?
O1A C37A C39A 103.8(5) . . ?
O1A C37A C38A 116.1(5) . . ?
C39A C37A C38A 112.0(5) . . ?
O1A C37A H37A 108.2 . . ?
C39A C37A H37A 108.2 . . ?
C38A C37A H37A 108.2 . . ?
O2A C38A C45A 106.9(5) . . ?
O2A C38A C37A 114.3(5) . . ?
C45A C38A C37A 109.6(5) . . ?
O2A C38A H38A 108.6 . . ?
C45A C38A H38A 108.6 . . ?
C37A C38A H38A 108.6 . . ?
C40A C39A C44A 118.6(6) . . ?
C40A C39A C37A 120.2(6) . . ?
C44A C39A C37A 121.1(6) . . ?
C39A C40A C41A 121.7(6) . . ?
C39A C40A H40A 119.2 . . ?
C41A C40A H40A 119.2 . . ?
C40A C41A C42A 119.7(7) . . ?
C40A C41A H41A 120.1 . . ?
C42A C41A H41A 120.1 . . ?
C43A C42A C41A 119.6(7) . . ?
C43A C42A H42A 120.2 . . ?
C41A C42A H42A 120.2 . . ?
C42A C43A C44A 120.4(7) . . ?
C42A C43A H43A 119.8 . . ?
C44A C43A H43A 119.8 . . ?
C39A C44A C43A 119.9(7) . . ?
C39A C44A H44A 120.0 . . ?
C43A C44A H44A 120.0 . . ?
C46A C45A C50A 118.3(6) . . ?
C46A C45A C38A 121.5(6) . . ?
C50A C45A C38A 120.1(6) . . ?
C45A C46A C47A 121.3(8) . . ?
C45A C46A H46A 119.4 . . ?
C47A C46A H46A 119.4 . . ?
C48A C47A C46A 119.4(8) . . ?
C48A C47A H47A 120.3 . . ?
C46A C47A H47A 120.3 . . ?
C49A C48A C47A 120.5(8) . . ?
C49A C48A H48A 119.7 . . ?
C47A C48A H48A 119.7 . . ?
C48A C49A C50A 120.0(8) . . ?
C48A C49A H49A 120.0 . . ?
C50A C49A H49A 120.0 . . ?
C45A C50A C49A 120.5(8) . . ?
C45A C50A H50A 119.8 . . ?
C49A C50A H50A 119.8 . . ?
P2B Au1B P1B 158.24(9) . . ?
O1B B1B C1B 110.8(6) . . ?
O1B B1B C12B 107.5(6) . . ?
C1B B1B C12B 111.6(6) . . ?
O1B B1B C13B 105.0(5) . . ?
C1B B1B C13B 111.6(6) . . ?
C12B B1B C13B 110.1(6) . . ?
C2B C1B C6B 117.7(6) . . ?
C2B C1B B1B 122.8(6) . . ?
C6B C1B B1B 119.5(6) . . ?
C3B C2B C1B 123.7(7) . . ?
C3B C2B H2B 118.1 . . ?
C1B C2B H2B 118.1 . . ?
C2B C3B C4B 117.9(8) . . ?
C2B C3B H3B 121.0 . . ?
C4B C3B H3B 121.0 . . ?
C5B C4B C3B 119.2(8) . . ?
C5B C4B H4B 120.4 . . ?
C3B C4B H4B 120.4 . . ?
C4B C5B C6B 124.4(7) . . ?
C4B C5B H5B 117.8 . . ?
C6B C5B H5B 117.8 . . ?
C5B C6B C1B 117.0(7) . . ?
C5B C6B B2B 124.2(6) . . ?
C1B C6B B2B 118.5(6) . . ?
O2B B2B C7B 108.0(6) . . ?
O2B B2B C6B 108.2(6) . . ?
C7B B2B C6B 111.9(6) . . ?
O2B B2B C25B 105.3(5) . . ?
C7B B2B C25B 112.7(6) . . ?
C6B B2B C25B 110.4(6) . . ?
C8B C7B C12B 116.7(7) . . ?
C8B C7B B2B 123.5(6) . . ?
C12B C7B B2B 118.9(6) . . ?
C9B C8B C7B 123.5(7) . . ?
C9B C8B H8B 118.2 . . ?
C7B C8B H8B 118.2 . . ?
C8B C9B C10B 119.4(8) . . ?
C8B C9B H9B 120.3 . . ?
C10B C9B H9B 120.3 . . ?
C9B C10B C11B 119.1(8) . . ?
C9B C10B H10B 120.5 . . ?
C11B C10B H10B 120.5 . . ?
C10B C11B C12B 123.3(7) . . ?
C10B C11B H11B 118.4 . . ?
C12B C11B H11B 118.4 . . ?
C11B C12B C7B 117.8(7) . . ?
C11B C12B B1B 122.0(6) . . ?
C7B C12B B1B 119.1(6) . . ?
C18B C13B C14B 114.7(6) . . ?
C18B C13B B1B 119.2(6) . . ?
C14B C13B B1B 126.1(6) . . ?
C15B C14B C13B 121.1(7) . . ?
C15B C14B P1B 117.3(6) . . ?
C13B C14B P1B 121.4(5) . . ?
C16B C15B C14B 120.4(8) . . ?
C16B C15B H15B 119.8 . . ?
C14B C15B H15B 119.8 . . ?
C15B C16B C17B 120.7(7) . . ?
C15B C16B H16B 119.6 . . ?
C17B C16B H16B 119.6 . . ?
C16B C17B C18B 119.1(7) . . ?
C16B C17B H17B 120.4 . . ?
C18B C17B H17B 120.4 . . ?
C17B C18B C13B 123.8(7) . . ?
C17B C18B H18B 118.1 . . ?
C13B C18B H18B 118.1 . . ?
C22B P1B C14B 106.3(5) . . ?
C22B P1B C19B 106.2(8) . . ?
C14B P1B C19B 100.9(4) . . ?
C22B P1B Au1B 111.5(4) . . ?
C14B P1B Au1B 120.3(3) . . ?
C19B P1B Au1B 110.4(3) . . ?
C20B C19B C21B 113.0(10) . . ?
C20B C19B P1B 115.3(11) . . ?
C21B C19B P1B 111.2(8) . . ?
C20B C19B H19B 105.5 . . ?
C21B C19B H19B 105.5 . . ?
P1B C19B H19B 105.5 . . ?
C19B C20B H20D 109.5 . . ?
C19B C20B H20E 109.5 . . ?
H20D C20B H20E 109.5 . . ?
C19B C20B H20F 109.5 . . ?
H20D C20B H20F 109.5 . . ?
H20E C20B H20F 109.5 . . ?
C19B C21B H21D 109.5 . . ?
C19B C21B H21E 109.5 . . ?
H21D C21B H21E 109.5 . . ?
C19B C21B H21F 109.5 . . ?
H21D C21B H21F 109.5 . . ?
H21E C21B H21F 109.5 . . ?
C23B C22B C24B 115.5(14) . . ?
C23B C22B P1B 107.6(10) . . ?
C24B C22B P1B 108.3(11) . . ?
C23B C22B H22B 108.4 . . ?
C24B C22B H22B 108.4 . . ?
P1B C22B H22B 108.4 . . ?
C22B C23B H23D 109.5 . . ?
C22B C23B H23E 109.5 . . ?
H23D C23B H23E 109.5 . . ?
C22B C23B H23F 109.5 . . ?
H23D C23B H23F 109.5 . . ?
H23E C23B H23F 109.5 . . ?
C22B C24B H24D 109.5 . . ?
C22B C24B H24E 109.5 . . ?
H24D C24B H24E 109.5 . . ?
C22B C24B H24F 109.5 . . ?
H24D C24B H24F 109.5 . . ?
H24E C24B H24F 109.5 . . ?
C30B C25B C26B 115.3(6) . . ?
C30B C25B B2B 118.1(6) . . ?
C26B C25B B2B 126.4(6) . . ?
C27B C26B C25B 120.6(7) . . ?
C27B C26B P2B 117.6(6) . . ?
C25B C26B P2B 121.8(5) . . ?
C28B C27B C26B 121.9(8) . . ?
C28B C27B H27B 119.0 . . ?
C26B C27B H27B 119.0 . . ?
C27B C28B C29B 119.4(7) . . ?
C27B C28B H28B 120.3 . . ?
C29B C28B H28B 120.3 . . ?
C28B C29B C30B 119.5(7) . . ?
C28B C29B H29B 120.3 . . ?
C30B C29B H29B 120.3 . . ?
C29B C30B C25B 123.3(7) . . ?
C29B C30B H30B 118.3 . . ?
C25B C30B H30B 118.3 . . ?
C31B P2B C34B 98.7(7) . . ?
C31B P2B C26B 103.6(4) . . ?
C34B P2B C26B 108.4(5) . . ?
C31B P2B Au1B 110.7(4) . . ?
C34B P2B Au1B 115.5(4) . . ?
C26B P2B Au1B 117.7(3) . . ?
C33B C31B C32B 114.5(12) . . ?
C33B C31B P2B 108.9(9) . . ?
C32B C31B P2B 110.6(7) . . ?
C33B C31B H31B 107.5 . . ?
C32B C31B H31B 107.5 . . ?
P2B C31B H31B 107.5 . . ?
C31B C32B H32D 109.5 . . ?
C31B C32B H32E 109.5 . . ?
H32D C32B H32E 109.5 . . ?
C31B C32B H32F 109.5 . . ?
H32D C32B H32F 109.5 . . ?
H32E C32B H32F 109.5 . . ?
C31B C33B H33D 109.5 . . ?
C31B C33B H33E 109.5 . . ?
H33D C33B H33E 109.5 . . ?
C31B C33B H33F 109.5 . . ?
H33D C33B H33F 109.5 . . ?
H33E C33B H33F 109.5 . . ?
C36B C34B C35B 108.1(13) . . ?
C36B C34B P2B 122.5(10) . . ?
C35B C34B P2B 110.9(7) . . ?
C36B C34B H34B 104.5 . . ?
C35B C34B H34B 104.5 . . ?
P2B C34B H34B 104.5 . . ?
C34B C35B H35D 109.5 . . ?
C34B C35B H35E 109.5 . . ?
H35D C35B H35E 109.5 . . ?
C34B C35B H35F 109.5 . . ?
H35D C35B H35F 109.5 . . ?
H35E C35B H35F 109.5 . . ?
C34B C36B H36D 109.5 . . ?
C34B C36B H36E 109.5 . . ?
H36D C36B H36E 109.5 . . ?
C34B C36B H36F 109.5 . . ?
H36D C36B H36F 109.5 . . ?
H36E C36B H36F 109.5 . . ?
C37B O1B B1B 123.9(5) . . ?
C38B O2B B2B 121.6(5) . . ?
O1B C37B C39B 106.4(6) . . ?
O1B C37B C38B 114.0(6) . . ?
C39B C37B C38B 114.2(6) . . ?
O1B C37B H37B 107.3 . . ?
C39B C37B H37B 107.3 . . ?
C38B C37B H37B 107.3 . . ?
O2B C38B C45B 106.6(5) . . ?
O2B C38B C37B 113.9(6) . . ?
C45B C38B C37B 114.6(6) . . ?
O2B C38B H38B 107.1 . . ?
C45B C38B H38B 107.1 . . ?
C37B C38B H38B 107.1 . . ?
C40B C39B C44B 117.9(8) . . ?
C40B C39B C37B 120.5(7) . . ?
C44B C39B C37B 121.6(8) . . ?
C39B C40B C41B 120.8(9) . . ?
C39B C40B H40B 119.6 . . ?
C41B C40B H40B 119.6 . . ?
C42B C41B C40B 121.0(12) . . ?
C42B C41B H41B 119.5 . . ?
C40B C41B H41B 119.5 . . ?
C41B C42B C43B 121.4(12) . . ?
C41B C42B H42B 119.3 . . ?
C43B C42B H42B 119.3 . . ?
C42B C43B C44B 120.5(11) . . ?
C42B C43B H43B 119.8 . . ?
C44B C43B H43B 119.8 . . ?
C39B C44B C43B 118.4(11) . . ?
C39B C44B H44B 120.8 . . ?
C43B C44B H44B 120.8 . . ?
C50B C45B C46B 117.7(7) . . ?
C50B C45B C38B 120.9(7) . . ?
C46B C45B C38B 121.3(7) . . ?
C47B C46B C45B 121.1(7) . . ?
C47B C46B H46B 119.4 . . ?
C45B C46B H46B 119.4 . . ?
C48B C47B C46B 119.5(8) . . ?
C48B C47B H47B 120.3 . . ?
C46B C47B H47B 120.3 . . ?
C47B C48B C49B 120.5(8) . . ?
C47B C48B H48B 119.8 . . ?
C49B C48B H48B 119.8 . . ?
C50B C49B C48B 119.6(8) . . ?
C50B C49B H49B 120.2 . . ?
C48B C49B H49B 120.2 . . ?
C49B C50B C45B 121.5(7) . . ?
C49B C50B H50B 119.2 . . ?
C45B C50B H50B 119.2 . . ?
O2E K1 O4E 121(2) . . ?
O2E K1 O1T 85.1(18) . . ?
O4E K1 O1T 107.5(19) . . ?
O2E K1 O3E 63(2) . . ?
O4E K1 O3E 60.5(18) . . ?
O1T K1 O3E 86.8(10) . . ?
O1T K1 O5C 95.2(5) . . ?
O2E K1 O2U 86.2(19) . . ?
O4E K1 O2U 67(2) . . ?
O1T K1 O2U 165.4(5) . . ?
O3E K1 O2U 78.8(11) . . ?
O1T K1 O6C 97.0(7) . . ?
O5C K1 O6C 59.8(10) . . ?
O1T K1 O2T 159.0(2) . . ?
O5C K1 O2T 105.6(5) . . ?
O6C K1 O2T 91.6(7) . . ?
O2E K1 O1E 57.2(18) . . ?
O4E K1 O1E 169(2) . . ?
O1T K1 O1E 83.1(15) . . ?
O3E K1 O1E 119.7(16) . . ?
O2U K1 O1E 101.9(16) . . ?
O1T K1 O1C 80.5(7) . . ?
O5C K1 O1C 117.5(7) . . ?
O6C K1 O1C 59.0(9) . . ?
O2T K1 O1C 87.7(7) . . ?
O1T K1 O3C 80.3(5) . . ?
O5C K1 O3C 118.0(9) . . ?
O6C K1 O3C 176.5(9) . . ?
O2T K1 O3C 91.7(6) . . ?
O1C K1 O3C 122.4(7) . . ?
O2E K1 O5E 169(2) . . ?
O4E K1 O5E 57.3(18) . . ?
O1T K1 O5E 106.3(9) . . ?
O3E K1 O5E 117.6(18) . . ?
O2U K1 O5E 82.8(11) . . ?
O1E K1 O5E 122.3(16) . . ?
C12C O1C C1C 110(3) . . ?
C12C O1C K1 116(3) . . ?
C1C O1C K1 111.8(17) . . ?
C3C O2C C2C 113(2) . . ?
C3C O2C K1 110(2) . . ?
C2C O2C K1 109(2) . . ?
C5C O3C C4C 113(2) . . ?
C5C O3C K1 116.2(14) . . ?
C4C O3C K1 111(2) . . ?
C7C O4C C6C 110(2) . . ?
C7C O4C K1 112.2(19) . . ?
C6C O4C K1 113(2) . . ?
C9C O5C C8C 113(2) . . ?
C9C O5C K1 120.6(17) . . ?
C8C O5C K1 116.8(17) . . ?
C10C O6C C11C 109(3) . . ?
C10C O6C K1 111.9(15) . . ?
C11C O6C K1 113.0(17) . . ?
O1C C1C C2C 110(2) . . ?
O1C C1C H1A 109.7 . . ?
C2C C1C H1A 109.7 . . ?
O1C C1C H1B 109.7 . . ?
C2C C1C H1B 109.7 . . ?
H1A C1C H1B 108.2 . . ?
O2C C2C C1C 111(2) . . ?
O2C C2C H2C 109.5 . . ?
C1C C2C H2C 109.5 . . ?
O2C C2C H2D 109.5 . . ?
C1C C2C H2D 109.5 . . ?
H2C C2C H2D 108.1 . . ?
O2C C3C C4C 108(2) . . ?
O2C C3C H3C 110.1 . . ?
C4C C3C H3C 110.1 . . ?
O2C C3C H3D 110.1 . . ?
C4C C3C H3D 110.1 . . ?
H3C C3C H3D 108.4 . . ?
O3C C4C C3C 110(2) . . ?
O3C C4C H4C 109.6 . . ?
C3C C4C H4C 109.6 . . ?
O3C C4C H4D 109.6 . . ?
C3C C4C H4D 109.6 . . ?
H4C C4C H4D 108.1 . . ?
O3C C5C C6C 109(2) . . ?
O3C C5C H5C 110.0 . . ?
C6C C5C H5C 110.0 . . ?
O3C C5C H5D 110.0 . . ?
C6C C5C H5D 110.0 . . ?
H5C C5C H5D 108.3 . . ?
O4C C6C C5C 109(2) . . ?
O4C C6C H6A 110.0 . . ?
C5C C6C H6A 110.0 . . ?
O4C C6C H6B 110.0 . . ?
C5C C6C H6B 110.0 . . ?
H6A C6C H6B 108.4 . . ?
O4C C7C C8C 112.9(19) . . ?
O4C C7C H7A 109.0 . . ?
C8C C7C H7A 109.0 . . ?
O4C C7C H7B 109.0 . . ?
C8C C7C H7B 109.0 . . ?
H7A C7C H7B 107.8 . . ?
O5C C8C C7C 108.5(17) . . ?
O5C C8C H8C 110.0 . . ?
C7C C8C H8C 110.0 . . ?
O5C C8C H8D 110.0 . . ?
C7C C8C H8D 110.0 . . ?
H8C C8C H8D 108.4 . . ?
O5C C9C C10C 108.1(16) . . ?
O5C C9C H9C 110.1 . . ?
C10C C9C H9C 110.1 . . ?
O5C C9C H9D 110.1 . . ?
C10C C9C H9D 110.1 . . ?
H9C C9C H9D 108.4 . . ?
O6C C10C C9C 108(2) . . ?
O6C C10C H10I 110.1 . . ?
C9C C10C H10I 110.1 . . ?
O6C C10C H10J 110.1 . . ?
C9C C10C H10J 110.1 . . ?
H10I C10C H10J 108.4 . . ?
O6C C11C C12C 109(3) . . ?
O6C C11C H11I 109.9 . . ?
C12C C11C H11I 109.9 . . ?
O6C C11C H11J 109.9 . . ?
C12C C11C H11J 109.9 . . ?
H11I C11C H11J 108.3 . . ?
O1C C12C C11C 104(3) . . ?
O1C C12C H12A 110.9 . . ?
C11C C12C H12A 110.9 . . ?
O1C C12C H12B 110.9 . . ?
C11C C12C H12B 110.9 . . ?
H12A C12C H12B 108.9 . . ?
O1E C1E C2E 106(4) . . ?
O1E C1E H1C 110.6 . . ?
C2E C1E H1C 110.6 . . ?
O1E C1E H1D 110.6 . . ?
C2E C1E H1D 110.6 . . ?
H1C C1E H1D 108.7 . . ?
C1E C2E O2E 105(5) . . ?
C1E C2E H2E 110.8 . . ?
O2E C2E H2E 110.8 . . ?
C1E C2E H2F 110.8 . . ?
O2E C2E H2F 110.8 . . ?
H2E C2E H2F 108.9 . . ?
C4E C3E O2E 110(6) . . ?
C4E C3E K1 85(4) . . ?
O2E C3E K1 43(3) . . ?
C4E C3E H3E 109.6 . . ?
O2E C3E H3E 109.6 . . ?
K1 C3E H3E 152.6 . . ?
C4E C3E H3F 109.6 . . ?
O2E C3E H3F 109.6 . . ?
K1 C3E H3F 87.4 . . ?
H3E C3E H3F 108.1 . . ?
C3E C4E O3E 103(5) . . ?
C3E C4E H4E 111.2 . . ?
O3E C4E H4E 111.2 . . ?
C3E C4E H4F 111.2 . . ?
O3E C4E H4F 111.2 . . ?
H4E C4E H4F 109.1 . . ?
O3E C5E C6E 107(5) . . ?
O3E C5E H5E 110.3 . . ?
C6E C5E H5E 110.3 . . ?
O3E C5E H5F 110.3 . . ?
C6E C5E H5F 110.3 . . ?
H5E C5E H5F 108.6 . . ?
O4E C6E C5E 107(4) . . ?
O4E C6E H6C 110.4 . . ?
C5E C6E H6C 110.4 . . ?
O4E C6E H6D 110.4 . . ?
C5E C6E H6D 110.4 . . ?
H6C C6E H6D 108.6 . . ?
C8E C7E O4E 98(3) . . ?
C8E C7E H7C 112.1 . . ?
O4E C7E H7C 112.1 . . ?
C8E C7E H7D 112.1 . . ?
O4E C7E H7D 112.1 . . ?
H7C C7E H7D 109.8 . . ?
O5E C8E C7E 112(4) . . ?
O5E C8E H8E 109.3 . . ?
C7E C8E H8E 109.3 . . ?
O5E C8E H8F 109.3 . . ?
C7E C8E H8F 109.3 . . ?
H8E C8E H8F 107.9 . . ?
O5E C9E C10E 113(4) . . ?
O5E C9E H9E 109.0 . . ?
C10E C9E H9E 109.0 . . ?
O5E C9E H9F 109.0 . . ?
C10E C9E H9F 109.0 . . ?
H9E C9E H9F 107.8 . . ?
O6E C10E C9E 110(4) . . ?
O6E C10E H10K 109.7 . . ?
C9E C10E H10K 109.7 . . ?
O6E C10E H10L 109.7 . . ?
C9E C10E H10L 109.7 . . ?
H10K C10E H10L 108.2 . . ?
O6E C11E C12E 106(6) . . ?
O6E C11E H11K 110.6 . . ?
C12E C11E H11K 110.6 . . ?
O6E C11E H11L 110.6 . . ?
C12E C11E H11L 110.6 . . ?
H11K C11E H11L 108.8 . . ?
C11E C12E O1E 120(5) . . ?
C11E C12E H12I 107.4 . . ?
O1E C12E H12I 107.4 . . ?
C11E C12E H12J 107.4 . . ?
O1E C12E H12J 107.4 . . ?
H12I C12E H12J 107.0 . . ?
C1E O1E C12E 117(6) . . ?
C1E O1E K1 119(4) . . ?
C12E O1E K1 107(4) . . ?
C2E O2E C3E 108(4) . . ?
C2E O2E K1 126(5) . . ?
C3E O2E K1 113(4) . . ?
C5E O3E C4E 111(5) . . ?
C5E O3E K1 116(3) . . ?
C4E O3E K1 118(4) . . ?
C6E O4E C7E 109(4) . . ?
C6E O4E K1 117(5) . . ?
C7E O4E K1 125(4) . . ?
C8E O5E C9E 112(4) . . ?
C8E O5E K1 113(3) . . ?
C9E O5E K1 120(3) . . ?
C11E O6E C10E 115(6) . . ?
C11E O6E K1 115(4) . . ?
C10E O6E K1 108(3) . . ?
C4T O1T C1T 107.4(5) . . ?
C4T O1T K1 124.5(4) . . ?
C1T O1T K1 127.7(4) . . ?
O1T C1T C2T 105.9(5) . . ?
O1T C1T H1E 110.6 . . ?
C2T C1T H1E 110.6 . . ?
O1T C1T H1F 110.6 . . ?
C2T C1T H1F 110.6 . . ?
H1E C1T H1F 108.7 . . ?
C3T C2T C1T 106.0(4) . . ?
C3T C2T H2G 110.5 . . ?
C1T C2T H2G 110.5 . . ?
C3T C2T H2H 110.5 . . ?
C1T C2T H2H 110.5 . . ?
H2G C2T H2H 108.7 . . ?
C4T C3T C2T 104.7(5) . . ?
C4T C3T H3G 110.8 . . ?
C2T C3T H3G 110.8 . . ?
C4T C3T H3H 110.8 . . ?
C2T C3T H3H 110.8 . . ?
H3G C3T H3H 108.9 . . ?
O1T C4T C3T 104.9(5) . . ?
O1T C4T H4G 110.8 . . ?
C3T C4T H4G 110.8 . . ?
O1T C4T H4H 110.8 . . ?
C3T C4T H4H 110.8 . . ?
H4G C4T H4H 108.8 . . ?
C8T O2T C5T 108.8(5) . . ?
C8T O2T K1 121.8(7) . . ?
C5T O2T K1 126.5(6) . . ?
O2T C5T C6T 105.6(6) . . ?
O2T C5T H5G 110.6 . . ?
C6T C5T H5G 110.6 . . ?
O2T C5T H5H 110.6 . . ?
C6T C5T H5H 110.6 . . ?
H5G C5T H5H 108.7 . . ?
C7T C6T C5T 103.5(6) . . ?
C7T C6T H6E 111.1 . . ?
C5T C6T H6E 111.1 . . ?
C7T C6T H6F 111.1 . . ?
C5T C6T H6F 111.1 . . ?
H6E C6T H6F 109.0 . . ?
C6T C7T C8T 105.7(5) . . ?
C6T C7T H7E 110.6 . . ?
C8T C7T H7E 110.6 . . ?
C6T C7T H7F 110.6 . . ?
C8T C7T H7F 110.6 . . ?
H7E C7T H7F 108.7 . . ?
O2T C8T C7T 107.8(5) . . ?
O2T C8T H8G 110.1 . . ?
C7T C8T H8G 110.1 . . ?
O2T C8T H8H 110.1 . . ?
C7T C8T H8H 110.1 . . ?
H8G C8T H8H 108.5 . . ?
C8U O2U C5U 107.2(9) . . ?
C8U O2U K1 105.6(16) . . ?
C5U O2U K1 114.4(18) . . ?
O2U C5U C6U 103.0(9) . . ?
O2U C5U H5I 111.2 . . ?
C6U C5U H5I 111.2 . . ?
O2U C5U H5J 111.2 . . ?
C6U C5U H5J 111.2 . . ?
H5I C5U H5J 109.1 . . ?
C7U C6U C5U 103.5(8) . . ?
C7U C6U H6G 111.1 . . ?
C5U C6U H6G 111.1 . . ?
C7U C6U H6H 111.1 . . ?
C5U C6U H6H 111.1 . . ?
H6G C6U H6H 109.0 . . ?
C8U C7U C6U 105.6(6) . . ?
C8U C7U H7G 110.6 . . ?
C6U C7U H7G 110.6 . . ?
C8U C7U H7H 110.6 . . ?
C6U C7U H7H 110.6 . . ?
H7G C7U H7H 108.7 . . ?
O2U C8U C7U 106.4(6) . . ?
O2U C8U H8I 110.4 . . ?
C7U C8U H8I 110.4 . . ?
O2U C8U H8J 110.4 . . ?
C7U C8U H8J 110.4 . . ?
H8I C8U H8J 108.6 . . ?
O7C K2 O4T 87.5(4) . . ?
O7C K2 O4U 92.0(10) . . ?
O7C K2 O3T 94.7(3) . . ?
O4T K2 O3T 173.8(5) . . ?
O7C K2 O3U 99.7(9) . . ?
O4U K2 O3U 165.8(13) . . ?
O7C K2 O3V 98.2(8) . . ?
O7C K2 O10C 177.52(18) . . ?
O4T K2 O10C 90.1(4) . . ?
O4U K2 O10C 85.6(10) . . ?
O3T K2 O10C 87.6(3) . . ?
O3U K2 O10C 82.7(9) . . ?
O3V K2 O10C 84.3(8) . . ?
O7C K2 O8C 61.10(14) . . ?
O4T K2 O8C 97.1(4) . . ?
O4U K2 O8C 99.4(11) . . ?
O3T K2 O8C 79.0(3) . . ?
O3U K2 O8C 93.2(7) . . ?
O3V K2 O8C 93.5(6) . . ?
O10C K2 O8C 118.42(15) . . ?
O7C K2 O9C 117.54(15) . . ?
O4T K2 O9C 81.0(4) . . ?
O4U K2 O9C 79.0(11) . . ?
O3T K2 O9C 92.9(3) . . ?
O3U K2 O9C 102.1(9) . . ?
O3V K2 O9C 104.1(7) . . ?
O10C K2 O9C 61.18(16) . . ?
O8C K2 O9C 59.93(14) . . ?
O7C K2 O11C 119.84(14) . . ?
O4T K2 O11C 87.1(4) . . ?
O4U K2 O11C 84.7(11) . . ?
O3T K2 O11C 96.8(3) . . ?
O3U K2 O11C 82.6(7) . . ?
O3V K2 O11C 82.3(6) . . ?
O10C K2 O11C 60.84(15) . . ?
O8C K2 O11C 175.80(17) . . ?
O9C K2 O11C 120.53(15) . . ?
O7C K2 O12C 61.02(14) . . ?
O4T K2 O12C 93.1(4) . . ?
O4U K2 O12C 95.2(11) . . ?
O3T K2 O12C 93.0(3) . . ?
O3U K2 O12C 83.8(8) . . ?
O3V K2 O12C 81.9(7) . . ?
O10C K2 O12C 120.01(15) . . ?
O8C K2 O12C 120.49(14) . . ?
O9C K2 O12C 174.04(17) . . ?
O11C K2 O12C 59.56(14) . . ?
C24C O7C C13C 112.4(5) . . ?
C24C O7C K2 117.1(4) . . ?
C13C O7C K2 114.1(4) . . ?
O7C C13C C14C 109.3(6) . . ?
O7C C13C H13A 109.8 . . ?
C14C C13C H13A 109.8 . . ?
O7C C13C H13B 109.8 . . ?
C14C C13C H13B 109.8 . . ?
H13A C13C H13B 108.3 . . ?
O8C C14C C13C 109.5(6) . . ?
O8C C14C H14A 109.8 . . ?
C13C C14C H14A 109.8 . . ?
O8C C14C H14B 109.8 . . ?
C13C C14C H14B 109.8 . . ?
H14A C14C H14B 108.2 . . ?
C15C O8C C14C 111.4(6) . . ?
C15C O8C K2 117.5(4) . . ?
C14C O8C K2 115.6(4) . . ?
O8C C15C C16C 109.8(7) . . ?
O8C C15C H15C 109.7 . . ?
C16C C15C H15C 109.7 . . ?
O8C C15C H15D 109.7 . . ?
C16C C15C H15D 109.7 . . ?
H15C C15C H15D 108.2 . . ?
O9C C16C C15C 109.1(6) . . ?
O9C C16C H16C 109.9 . . ?
C15C C16C H16C 109.9 . . ?
O9C C16C H16D 109.9 . . ?
C15C C16C H16D 109.9 . . ?
H16C C16C H16D 108.3 . . ?
C16C O9C C17C 112.2(6) . . ?
C16C O9C K2 116.4(4) . . ?
C17C O9C K2 116.0(5) . . ?
O9C C17C C18C 108.5(6) . . ?
O9C C17C H17C 110.0 . . ?
C18C C17C H17C 110.0 . . ?
O9C C17C H17D 110.0 . . ?
C18C C17C H17D 110.0 . . ?
H17C C17C H17D 108.4 . . ?
O10C C18C C17C 109.9(7) . . ?
O10C C18C H18C 109.7 . . ?
C17C C18C H18C 109.7 . . ?
O10C C18C H18D 109.7 . . ?
C17C C18C H18D 109.7 . . ?
H18C C18C H18D 108.2 . . ?
C18C O10C C19C 112.5(6) . . ?
C18C O10C K2 111.0(4) . . ?
C19C O10C K2 115.4(4) . . ?
O10C C19C C20C 108.1(7) . . ?
O10C C19C H19C 110.1 . . ?
C20C C19C H19C 110.1 . . ?
O10C C19C H19D 110.1 . . ?
C20C C19C H19D 110.1 . . ?
H19C C19C H19D 108.4 . . ?
O11C C20C C19C 107.5(7) . . ?
O11C C20C H20G 110.2 . . ?
C19C C20C H20G 110.2 . . ?
O11C C20C H20H 110.2 . . ?
C19C C20C H20H 110.2 . . ?
H20G C20C H20H 108.5 . . ?
C20C O11C C21C 113.4(6) . . ?
C20C O11C K2 109.9(4) . . ?
C21C O11C K2 114.0(4) . . ?
O11C C21C C22C 108.1(6) . . ?
O11C C21C H21G 110.1 . . ?
C22C C21C H21G 110.1 . . ?
O11C C21C H21H 110.1 . . ?
C22C C21C H21H 110.1 . . ?
H21G C21C H21H 108.4 . . ?
O12C C22C C21C 107.5(6) . . ?
O12C C22C H22C 110.2 . . ?
C21C C22C H22C 110.2 . . ?
O12C C22C H22D 110.2 . . ?
C21C C22C H22D 110.2 . . ?
H22C C22C H22D 108.5 . . ?
C22C O12C C23C 111.7(5) . . ?
C22C O12C K2 114.3(4) . . ?
C23C O12C K2 108.7(4) . . ?
O12C C23C C24C 107.1(6) . . ?
O12C C23C H23G 110.3 . . ?
C24C C23C H23G 110.3 . . ?
O12C C23C H23H 110.3 . . ?
C24C C23C H23H 110.3 . . ?
H23G C23C H23H 108.5 . . ?
O7C C24C C23C 109.0(6) . . ?
O7C C24C H24G 109.9 . . ?
C23C C24C H24G 109.9 . . ?
O7C C24C H24H 109.9 . . ?
C23C C24C H24H 109.9 . . ?
H24G C24C H24H 108.3 . . ?
C9T O3T C12T 107.7(7) . . ?
C9T O3T K2 115.0(8) . . ?
C12T O3T K2 122.7(10) . . ?
O3T C9T C10T 106.3(6) . . ?
O3T C9T H9G 110.5 . . ?
C10T C9T H9G 110.5 . . ?
O3T C9T H9H 110.5 . . ?
C10T C9T H9H 110.5 . . ?
H9G C9T H9H 108.7 . . ?
C11T C10T C9T 105.8(5) . . ?
C11T C10T H10C 110.6 . . ?
C9T C10T H10C 110.6 . . ?
C11T C10T H10D 110.6 . . ?
C9T C10T H10D 110.6 . . ?
H10C C10T H10D 108.7 . . ?
C10T C11T C12T 106.3(6) . . ?
C10T C11T H11C 110.5 . . ?
C12T C11T H11C 110.5 . . ?
C10T C11T H11D 110.5 . . ?
C12T C11T H11D 110.5 . . ?
H11C C11T H11D 108.7 . . ?
O3T C12T C11T 106.3(6) . . ?
O3T C12T H12C 110.5 . . ?
C11T C12T H12C 110.5 . . ?
O3T C12T H12D 110.5 . . ?
C11T C12T H12D 110.5 . . ?
H12C C12T H12D 108.7 . . ?
C12U O3U C9U 110.0(6) . . ?
C12U O3U K2 103(3) . . ?
C9U O3U K2 115(2) . . ?
O3U C9U C10U 104.7(8) . . ?
O3U C9U H9I 110.8 . . ?
C10U C9U H9I 110.8 . . ?
O3U C9U H9J 110.8 . . ?
C10U C9U H9J 110.8 . . ?
H9I C9U H9J 108.9 . . ?
C11U C10U C9U 101.4(8) . . ?
C11U C10U H10E 111.5 . . ?
C9U C10U H10E 111.5 . . ?
C11U C10U H10F 111.5 . . ?
C9U C10U H10F 111.5 . . ?
H10E C10U H10F 109.3 . . ?
C12U C11U C10U 102.4(8) . . ?
C12U C11U H11E 111.3 . . ?
C10U C11U H11E 111.3 . . ?
C12U C11U H11F 111.3 . . ?
C10U C11U H11F 111.3 . . ?
H11E C11U H11F 109.2 . . ?
O3U C12U C11U 106.7(7) . . ?
O3U C12U H12E 110.4 . . ?
C11U C12U H12E 110.4 . . ?
O3U C12U H12F 110.4 . . ?
C11U C12U H12F 110.4 . . ?
H12E C12U H12F 108.6 . . ?
C9V O3V C12V 109.2(7) . . ?
C9V O3V K2 117(2) . . ?
C12V O3V K2 115(2) . . ?
O3V C9V C10V 107.4(6) . . ?
O3V C9V H9K 110.2 . . ?
C10V C9V H9K 110.2 . . ?
O3V C9V H9L 110.2 . . ?
C10V C9V H9L 110.2 . . ?
H9K C9V H9L 108.5 . . ?
C9V C10V C11V 103.9(8) . . ?
C9V C10V H10G 111.0 . . ?
C11V C10V H10G 111.0 . . ?
C9V C10V H10H 111.0 . . ?
C11V C10V H10H 111.0 . . ?
H10G C10V H10H 109.0 . . ?
C10V C11V C12V 101.9(8) . . ?
C10V C11V H11G 111.4 . . ?
C12V C11V H11G 111.4 . . ?
C10V C11V H11H 111.4 . . ?
C12V C11V H11H 111.4 . . ?
H11G C11V H11H 109.3 . . ?
O3V C12V C11V 104.0(9) . . ?
O3V C12V H12G 111.0 . . ?
C11V C12V H12G 111.0 . . ?
O3V C12V H12H 111.0 . . ?
C11V C12V H12H 111.0 . . ?
H12G C12V H12H 109.0 . . ?
C13T O4T C16T 110.2(5) . . ?
C13T O4T K2 120.9(10) . . ?
C16T O4T K2 121.4(10) . . ?
O4T C13T C14T 104.7(6) . . ?
O4T C13T H13C 110.8 . . ?
C14T C13T H13C 110.8 . . ?
O4T C13T H13D 110.8 . . ?
C14T C13T H13D 110.8 . . ?
H13C C13T H13D 108.9 . . ?
C15T C14T C13T 100.4(6) . . ?
C15T C14T H14C 111.7 . . ?
C13T C14T H14C 111.7 . . ?
C15T C14T H14D 111.7 . . ?
C13T C14T H14D 111.7 . . ?
H14C C14T H14D 109.5 . . ?
C16T C15T C14T 101.5(6) . . ?
C16T C15T H15E 111.5 . . ?
C14T C15T H15E 111.5 . . ?
C16T C15T H15F 111.5 . . ?
C14T C15T H15F 111.5 . . ?
H15E C15T H15F 109.3 . . ?
O4T C16T C15T 105.8(5) . . ?
O4T C16T H16E 110.6 . . ?
C15T C16T H16E 110.6 . . ?
O4T C16T H16F 110.6 . . ?
C15T C16T H16F 110.6 . . ?
H16E C16T H16F 108.7 . . ?
C13U O4U C16U 110.2(6) . . ?
C13U O4U K2 111(2) . . ?
C16U O4U K2 133(3) . . ?
O4U C13U C14U 106.2(7) . . ?
O4U C13U H13E 110.5 . . ?
C14U C13U H13E 110.5 . . ?
O4U C13U H13F 110.5 . . ?
C14U C13U H13F 110.5 . . ?
H13E C13U H13F 108.7 . . ?
C13U C14U C15U 101.5(9) . . ?
C13U C14U H14E 111.5 . . ?
C15U C14U H14E 111.5 . . ?
C13U C14U H14F 111.5 . . ?
C15U C14U H14F 111.5 . . ?
H14E C14U H14F 109.3 . . ?
C14U C15U C16U 101.2(8) . . ?
C14U C15U H15G 111.5 . . ?
C16U C15U H15G 111.5 . . ?
C14U C15U H15H 111.5 . . ?
C16U C15U H15H 111.5 . . ?
H15G C15U H15H 109.3 . . ?
O4U C16U C15U 105.3(8) . . ?
O4U C16U H16G 110.7 . . ?
C15U C16U H16G 110.7 . . ?
O4U C16U H16H 110.7 . . ?
C15U C16U H16H 110.7 . . ?
H16G C16U H16H 108.8 . . ?
C2H C1H C6H 120.0 . . ?
C2H C1H H1G 120.0 . . ?
C6H C1H H1G 120.0 . . ?
C3H C2H C1H 120.0 . . ?
C3H C2H H2I 120.0 . . ?
C1H C2H H2I 120.0 . . ?
C4H C3H C2H 120.0 . . ?
C4H C3H H3I 120.0 . . ?
C2H C3H H3I 120.0 . . ?
C3H C4H C5H 120.0 . . ?
C3H C4H H4I 120.0 . . ?
C5H C4H H4I 120.0 . . ?
C4H C5H C6H 120.0 . . ?
C4H C5H H5K 120.0 . . ?
C6H C5H H5K 120.0 . . ?
C5H C6H C1H 120.0 . . ?
C5H C6H H6I 120.0 . . ?
C1H C6H H6I 120.0 . . ?
C1X O1X C4X 106.4(8) . . ?
O1X C1X C2X 107.1(6) . . ?
O1X C1X H1H 110.3 . . ?
C2X C1X H1H 110.3 . . ?
O1X C1X H1I 110.3 . . ?
C2X C1X H1I 110.3 . . ?
H1H C1X H1I 108.5 . . ?
C1X C2X C3X 105.3(6) . . ?
C1X C2X H2J 110.7 . . ?
C3X C2X H2J 110.7 . . ?
C1X C2X H2K 110.7 . . ?
C3X C2X H2K 110.7 . . ?
H2J C2X H2K 108.8 . . ?
C2X C3X C4X 102.9(7) . . ?
C2X C3X H3J 111.2 . . ?
C4X C3X H3J 111.2 . . ?
C2X C3X H3K 111.2 . . ?
C4X C3X H3K 111.2 . . ?
H3J C3X H3K 109.1 . . ?
O1X C4X C3X 103.3(8) . . ?
O1X C4X H4J 111.1 . . ?
C3X C4X H4J 111.1 . . ?
O1X C4X H4K 111.1 . . ?
C3X C4X H4K 111.1 . . ?
H4J C4X H4K 109.1 . . ?
C1Y O1Y C4Y 109.8(5) . . ?
O1Y C1Y C2Y 106.6(6) . . ?
O1Y C1Y H1J 110.4 . . ?
C2Y C1Y H1J 110.4 . . ?
O1Y C1Y H1K 110.4 . . ?
C2Y C1Y H1K 110.4 . . ?
H1J C1Y H1K 108.6 . . ?
C1Y C2Y C3Y 102.2(7) . . ?
C1Y C2Y H2L 111.3 . . ?
C3Y C2Y H2L 111.3 . . ?
C1Y C2Y H2M 111.3 . . ?
C3Y C2Y H2M 111.3 . . ?
H2L C2Y H2M 109.2 . . ?
C2Y C3Y C4Y 101.3(7) . . ?
C2Y C3Y H3L 111.5 . . ?
C4Y C3Y H3L 111.5 . . ?
C2Y C3Y H3M 111.5 . . ?
C4Y C3Y H3M 111.5 . . ?
H3L C3Y H3M 109.3 . . ?
O1Y C4Y C3Y 105.7(6) . . ?
O1Y C4Y H4L 110.6 . . ?
C3Y C4Y H4L 110.6 . . ?
O1Y C4Y H4M 110.6 . . ?
C3Y C4Y H4M 110.6 . . ?
H4L C4Y H4M 108.7 . . ?
C1W O1W C4W 106.6(9) . . ?
O1W C1W C2W 104.1(8) . . ?
O1W C1W H1L 110.9 . . ?
C2W C1W H1L 110.9 . . ?
O1W C1W H1M 110.9 . . ?
C2W C1W H1M 110.9 . . ?
H1L C1W H1M 109.0 . . ?
C3W C2W C1W 104.4(7) . . ?
C3W C2W H2N 110.9 . . ?
C1W C2W H2N 110.9 . . ?
C3W C2W H2O 110.9 . . ?
C1W C2W H2O 110.9 . . ?
H2N C2W H2O 108.9 . . ?
C2W C3W C4W 105.7(5) . . ?
C2W C3W H3N 110.6 . . ?
C4W C3W H3N 110.6 . . ?
C2W C3W H3O 110.6 . . ?
C4W C3W H3O 110.6 . . ?
H3N C3W H3O 108.7 . . ?
O1W C4W C3W 106.6(7) . . ?
O1W C4W H4O 110.4 . . ?
C3W C4W H4O 110.4 . . ?
O1W C4W H4P 110.4 . . ?
C3W C4W H4P 110.4 . . ?
H4O C4W H4P 108.6 . . ?
C4Q O1Q C1Q 110.0(7) . . ?
O1Q C1Q C2Q 106.8(6) . . ?
O1Q C1Q H1O 110.4 . . ?
C2Q C1Q H1O 110.4 . . ?
O1Q C1Q H1P 110.4 . . ?
C2Q C1Q H1P 110.4 . . ?
H1O C1Q H1P 108.6 . . ?
C1Q C2Q C3Q 103.1(8) . . ?
C1Q C2Q H2P 111.2 . . ?
C3Q C2Q H2P 111.2 . . ?
C1Q C2Q H2Q 111.2 . . ?
C3Q C2Q H2Q 111.2 . . ?
H2P C2Q H2Q 109.1 . . ?
C2Q C3Q C4Q 101.5(8) . . ?
C2Q C3Q H3P 111.5 . . ?
C4Q C3Q H3P 111.5 . . ?
C2Q C3Q H3Q 111.5 . . ?
C4Q C3Q H3Q 111.5 . . ?
H3P C3Q H3Q 109.3 . . ?
O1Q C4Q C3Q 104.6(8) . . ?
O1Q C4Q H4Q 110.8 . . ?
C3Q C4Q H4Q 110.8 . . ?
O1Q C4Q H4R 110.8 . . ?
C3Q C4Q H4R 110.8 . . ?
H4Q C4Q H4R 108.9 . . ?
C4R O1R C1R 109.3(8) . . ?
O1R C1R C2R 104.3(9) . . ?
O1R C1R H1Q 110.9 . . ?
C2R C1R H1Q 110.9 . . ?
O1R C1R H1R 110.9 . . ?
C2R C1R H1R 110.9 . . ?
H1Q C1R H1R 108.9 . . ?
C3R C2R C1R 102.1(9) . . ?
C3R C2R H2R 111.4 . . ?
C1R C2R H2R 111.4 . . ?
C3R C2R H2S 111.4 . . ?
C1R C2R H2S 111.4 . . ?
H2R C2R H2S 109.2 . . ?
C4R C3R C2R 104.0(8) . . ?
C4R C3R H3R 110.9 . . ?
C2R C3R H3R 110.9 . . ?
C4R C3R H3S 110.9 . . ?
C2R C3R H3S 110.9 . . ?
H3R C3R H3S 109.0 . . ?
O1R C4R C3R 107.6(6) . . ?
O1R C4R H4S 110.2 . . ?
C3R C4R H4S 110.2 . . ?
O1R C4R H4T 110.2 . . ?
C3R C4R H4T 110.2 . . ?
H4S C4R H4T 108.5 . . ?
C2S C1S H1S 109.5 . . ?
C2S C1S H1T 109.5 . . ?
H1S C1S H1T 109.5 . . ?
C2S C1S H1U 109.5 . . ?
H1S C1S H1U 109.5 . . ?
H1T C1S H1U 109.5 . . ?
C1S C2S C3S 110.0(10) . . ?
C1S C2S H2T 109.7 . . ?
C3S C2S H2T 109.7 . . ?
C1S C2S H2U 109.7 . . ?
C3S C2S H2U 109.7 . . ?
H2T C2S H2U 108.2 . . ?
C4S C3S C2S 109.3(10) . . ?
C4S C3S H3T 109.8 . . ?
C2S C3S H3T 109.8 . . ?
C4S C3S H3U 109.8 . . ?
C2S C3S H3U 109.8 . . ?
H3T C3S H3U 108.3 . . ?
C3S C4S C5S 109.8(10) . . ?
C3S C4S H4U 109.7 . . ?
C5S C4S H4U 109.7 . . ?
C3S C4S H4V 109.7 . . ?
C5S C4S H4V 109.7 . . ?
H4U C4S H4V 108.2 . . ?
C4S C5S C6S 109.2(10) . . ?
C4S C5S H5L 109.8 . . ?
C6S C5S H5L 109.8 . . ?
C4S C5S H5M 109.8 . . ?
C6S C5S H5M 109.8 . . ?
H5L C5S H5M 108.3 . . ?
C5S C6S H6J 109.5 . . ?
C5S C6S H6K 109.5 . . ?
H6J C6S H6K 109.5 . . ?
C5S C6S H6L 109.5 . . ?
H6J C6S H6L 109.5 . . ?
H6K C6S H6L 109.5 . . ?
C8S C7S H7I 109.5 . . ?
C8S C7S H7J 109.5 . . ?
H7I C7S H7J 109.5 . . ?
C8S C7S H7K 109.5 . . ?
H7I C7S H7K 109.5 . . ?
H7J C7S H7K 109.5 . . ?
C7S C8S C9S 109.3(10) . . ?
C7S C8S H8K 109.8 . . ?
C9S C8S H8K 109.8 . . ?
C7S C8S H8L 109.8 . . ?
C9S C8S H8L 109.8 . . ?
H8K C8S H8L 108.3 . . ?
C10S C9S C8S 109.4(10) . . ?
C10S C9S H9M 109.8 . . ?
C8S C9S H9M 109.8 . . ?
C10S C9S H9N 109.8 . . ?
C8S C9S H9N 109.8 . . ?
H9M C9S H9N 108.2 . . ?
C9S C10S C11S 109.6(10) . . ?
C9S C10S H10M 109.8 . . ?
C11S C10S H10M 109.8 . . ?
C9S C10S H10N 109.8 . . ?
C11S C10S H10N 109.8 . . ?
H10M C10S H10N 108.2 . . ?
C12S C11S C10S 109.4(10) . . ?
C12S C11S H11M 109.8 . . ?
C10S C11S H11M 109.8 . . ?
C12S C11S H11N 109.8 . . ?
C10S C11S H11N 109.8 . . ?
H11M C11S H11N 108.2 . . ?
C11S C12S H12K 109.5 . . ?
C11S C12S H12L 109.5 . . ?
H12K C12S H12L 109.5 . . ?
C11S C12S H12M 109.5 . . ?
H12K C12S H12M 109.5 . . ?
H12L C12S H12M 109.5 . . ?

loop_
_geom_bond_atom_site_label_1
_geom_bond_atom_site_label_2
_geom_bond_distance
_geom_bond_site_symmetry_2
_geom_bond_publ_flag
Au1A P1A 2.3023(15) . ?
Au1A P2A 2.3025(16) . ?
B1A O1A 1.512(8) . ?
B1A C1A 1.622(8) . ?
B1A C13A 1.647(8) . ?
B1A C12A 1.648(8) . ?
C1A C2A 1.413(8) . ?
C1A C6A 1.416(8) . ?
C2A C3A 1.395(8) . ?
C2A H2A 0.9500 . ?
C3A C4A 1.378(9) . ?
C3A H3A 0.9500 . ?
C4A C5A 1.387(9) . ?
C4A H4A 0.9500 . ?
C5A C6A 1.412(8) . ?
C5A H5A 0.9500 . ?
C6A B2A 1.637(8) . ?
B2A O2A 1.520(8) . ?
B2A C7A 1.639(9) . ?
B2A C25A 1.642(9) . ?
C7A C8A 1.404(8) . ?
C7A C12A 1.420(8) . ?
C8A C9A 1.384(8) . ?
C8A H8A 0.9500 . ?
C9A C10A 1.386(9) . ?
C9A H9A 0.9500 . ?
C10A C11A 1.382(8) . ?
C10A H10A 0.9500 . ?
C11A C12A 1.412(8) . ?
C11A H11A 0.9500 . ?
C13A C18A 1.396(8) . ?
C13A C14A 1.424(8) . ?
C14A C15A 1.396(8) . ?
C14A P1A 1.821(6) . ?
C15A C16A 1.385(8) . ?
C15A H15A 0.9500 . ?
C16A C17A 1.384(8) . ?
C16A H16A 0.9500 . ?
C17A C18A 1.380(8) . ?
C17A H17A 0.9500 . ?
C18A H18A 0.9500 . ?
P1A C22A 1.839(6) . ?
P1A C19A 1.856(6) . ?
C19A C21A 1.533(9) . ?
C19A C20A 1.538(9) . ?
C19A H19A 1.0000 . ?
C20A H20A 0.9800 . ?
C20A H20B 0.9800 . ?
C20A H20C 0.9800 . ?
C21A H21A 0.9800 . ?
C21A H21B 0.9800 . ?
C21A H21C 0.9800 . ?
C22A C23A 1.532(9) . ?
C22A C24A 1.541(9) . ?
C22A H22A 1.0000 . ?
C23A H23A 0.9800 . ?
C23A H23B 0.9800 . ?
C23A H23C 0.9800 . ?
C24A H24A 0.9800 . ?
C24A H24B 0.9800 . ?
C24A H24C 0.9800 . ?
C25A C30A 1.404(8) . ?
C25A C26A 1.413(9) . ?
C26A C27A 1.396(9) . ?
C26A P2A 1.829(6) . ?
C27A C28A 1.378(9) . ?
C27A H27A 0.9500 . ?
C28A C29A 1.380(10) . ?
C28A H28A 0.9500 . ?
C29A C30A 1.384(9) . ?
C29A H29A 0.9500 . ?
C30A H30A 0.9500 . ?
P2A C31A 1.853(7) . ?
P2A C34A 1.865(7) . ?
C31A C32A 1.514(10) . ?
C31A C33A 1.537(9) . ?
C31A H31A 1.0000 . ?
C32A H32A 0.9800 . ?
C32A H32B 0.9800 . ?
C32A H32C 0.9800 . ?
C33A H33A 0.9800 . ?
C33A H33B 0.9800 . ?
C33A H33C 0.9800 . ?
C34A C36A 1.519(9) . ?
C34A C35A 1.530(10) . ?
C34A H34A 1.0000 . ?
C35A H35A 0.9800 . ?
C35A H35B 0.9800 . ?
C35A H35C 0.9800 . ?
C36A H36A 0.9800 . ?
C36A H36B 0.9800 . ?
C36A H36C 0.9800 . ?
O1A C37A 1.400(7) . ?
O2A C38A 1.407(7) . ?
C37A C39A 1.525(9) . ?
C37A C38A 1.575(8) . ?
C37A H37A 1.0000 . ?
C38A C45A 1.519(8) . ?
C38A H38A 1.0000 . ?
C39A C40A 1.379(9) . ?
C39A C44A 1.395(9) . ?
C40A C41A 1.383(9) . ?
C40A H40A 0.9500 . ?
C41A C42A 1.384(10) . ?
C41A H41A 0.9500 . ?
C42A C43A 1.382(11) . ?
C42A H42A 0.9500 . ?
C43A C44A 1.397(10) . ?
C43A H43A 0.9500 . ?
C44A H44A 0.9500 . ?
C45A C46A 1.372(10) . ?
C45A C50A 1.386(10) . ?
C46A C47A 1.386(11) . ?
C46A H46A 0.9500 . ?
C47A C48A 1.378(14) . ?
C47A H47A 0.9500 . ?
C48A C49A 1.350(13) . ?
C48A H48A 0.9500 . ?
C49A C50A 1.397(10) . ?
C49A H49A 0.9500 . ?
C50A H50A 0.9500 . ?
Au1B P2B 2.306(2) . ?
Au1B P1B 2.312(2) . ?
B1B O1B 1.512(10) . ?
B1B C1B 1.633(11) . ?
B1B C12B 1.636(11) . ?
B1B C13B 1.645(9) . ?
C1B C2B 1.408(10) . ?
C1B C6B 1.434(9) . ?
C2B C3B 1.367(11) . ?
C2B H2B 0.9500 . ?
C3B C4B 1.413(11) . ?
C3B H3B 0.9500 . ?
C4B C5B 1.363(11) . ?
C4B H4B 0.9500 . ?
C5B C6B 1.386(10) . ?
C5B H5B 0.9500 . ?
C6B B2B 1.632(11) . ?
B2B O2B 1.517(10) . ?
B2B C7B 1.625(11) . ?
B2B C25B 1.656(9) . ?
C7B C8B 1.408(10) . ?
C7B C12B 1.437(9) . ?
C8B C9B 1.374(12) . ?
C8B H8B 0.9500 . ?
C9B C10B 1.379(12) . ?
C9B H9B 0.9500 . ?
C10B C11B 1.379(11) . ?
C10B H10B 0.9500 . ?
C11B C12B 1.401(10) . ?
C11B H11B 0.9500 . ?
C13B C18B 1.400(9) . ?
C13B C14B 1.420(10) . ?
C14B C15B 1.408(10) . ?
C14B P1B 1.824(8) . ?
C15B C16B 1.357(11) . ?
C15B H15B 0.9500 . ?
C16B C17B 1.364(11) . ?
C16B H16B 0.9500 . ?
C17B C18B 1.386(9) . ?
C17B H17B 0.9500 . ?
C18B H18B 0.9500 . ?
P1B C22B 1.795(15) . ?
P1B C19B 1.927(13) . ?
C19B C20B 1.504(14) . ?
C19B C21B 1.527(15) . ?
C19B H19B 1.0000 . ?
C20B H20D 0.9800 . ?
C20B H20E 0.9800 . ?
C20B H20F 0.9800 . ?
C21B H21D 0.9800 . ?
C21B H21E 0.9800 . ?
C21B H21F 0.9800 . ?
C22B C23B 1.52(2) . ?
C22B C24B 1.602(18) . ?
C22B H22B 1.0000 . ?
C23B H23D 0.9800 . ?
C23B H23E 0.9800 . ?
C23B H23F 0.9800 . ?
C24B H24D 0.9800 . ?
C24B H24E 0.9800 . ?
C24B H24F 0.9800 . ?
C25B C30B 1.411(10) . ?
C25B C26B 1.417(11) . ?
C26B C27B 1.407(10) . ?
C26B P2B 1.845(8) . ?
C27B C28B 1.371(11) . ?
C27B H27B 0.9500 . ?
C28B C29B 1.376(11) . ?
C28B H28B 0.9500 . ?
C29B C30B 1.403(9) . ?
C29B H29B 0.9500 . ?
C30B H30B 0.9500 . ?
P2B C31B 1.822(12) . ?
P2B C34B 1.836(12) . ?
C31B C33B 1.554(14) . ?
C31B C32B 1.576(17) . ?
C31B H31B 1.0000 . ?
C32B H32D 0.9800 . ?
C32B H32E 0.9800 . ?
C32B H32F 0.9800 . ?
C33B H33D 0.9800 . ?
C33B H33E 0.9800 . ?
C33B H33F 0.9800 . ?
C34B C36B 1.444(17) . ?
C34B C35B 1.617(16) . ?
C34B H34B 1.0000 . ?
C35B H35D 0.9800 . ?
C35B H35E 0.9800 . ?
C35B H35F 0.9800 . ?
C36B H36D 0.9800 . ?
C36B H36E 0.9800 . ?
C36B H36F 0.9800 . ?
O1B C37B 1.395(8) . ?
O2B C38B 1.386(8) . ?
C37B C39B 1.493(10) . ?
C37B C38B 1.570(9) . ?
C37B H37B 1.0000 . ?
C38B C45B 1.530(10) . ?
C38B H38B 1.0000 . ?
C39B C40B 1.390(11) . ?
C39B C44B 1.405(11) . ?
C40B C41B 1.395(12) . ?
C40B H40B 0.9500 . ?
C41B C42B 1.312(17) . ?
C41B H41B 0.9500 . ?
C42B C43B 1.353(19) . ?
C42B H42B 0.9500 . ?
C43B C44B 1.427(16) . ?
C43B H43B 0.9500 . ?
C44B H44B 0.9500 . ?
C45B C50B 1.393(10) . ?
C45B C46B 1.421(11) . ?
C46B C47B 1.403(11) . ?
C46B H46B 0.9500 . ?
C47B C48B 1.371(12) . ?
C47B H47B 0.9500 . ?
C48B C49B 1.416(12) . ?
C48B H48B 0.9500 . ?
C49B C50B 1.386(10) . ?
C49B H49B 0.9500 . ?
C50B H50B 0.9500 . ?
K1 O2E 2.59(5) . ?
K1 O4E 2.66(8) . ?
K1 O1T 2.692(5) . ?
K1 O3E 2.71(7) . ?
K1 O5C 2.74(3) . ?
K1 O2U 2.741(11) . ?
K1 O6C 2.77(3) . ?
K1 O2T 2.775(7) . ?
K1 O1E 2.79(8) . ?
K1 O1C 2.81(4) . ?
K1 O3C 2.81(3) . ?
K1 O5E 2.82(6) . ?
O1C C12C 1.29(5) . ?
O1C C1C 1.43(3) . ?
O2C C3C 1.38(5) . ?
O2C C2C 1.42(4) . ?
O3C C5C 1.41(3) . ?
O3C C4C 1.41(4) . ?
O4C C7C 1.38(4) . ?
O4C C6C 1.45(2) . ?
O5C C9C 1.42(3) . ?
O5C C8C 1.45(3) . ?
O6C C10C 1.43(4) . ?
O6C C11C 1.47(5) . ?
C1C C2C 1.505(12) . ?
C1C H1A 0.9900 . ?
C1C H1B 0.9900 . ?
C2C H2C 0.9900 . ?
C2C H2D 0.9900 . ?
C3C C4C 1.504(12) . ?
C3C H3C 0.9900 . ?
C3C H3D 0.9900 . ?
C4C H4C 0.9900 . ?
C4C H4D 0.9900 . ?
C5C C6C 1.508(13) . ?
C5C H5C 0.9900 . ?
C5C H5D 0.9900 . ?
C6C H6A 0.9900 . ?
C6C H6B 0.9900 . ?
C7C C8C 1.504(12) . ?
C7C H7A 0.9900 . ?
C7C H7B 0.9900 . ?
C8C H8C 0.9900 . ?
C8C H8D 0.9900 . ?
C9C C10C 1.507(12) . ?
C9C H9C 0.9900 . ?
C9C H9D 0.9900 . ?
C10C H10I 0.9900 . ?
C10C H10J 0.9900 . ?
C11C C12C 1.509(12) . ?
C11C H11I 0.9900 . ?
C11C H11J 0.9900 . ?
C12C H12A 0.9900 . ?
C12C H12B 0.9900 . ?
C1E O1E 1.43(5) . ?
C1E C2E 1.46(2) . ?
C1E H1C 0.9900 . ?
C1E H1D 0.9900 . ?
C2E O2E 1.49(8) . ?
C2E H2E 0.9900 . ?
C2E H2F 0.9900 . ?
C3E C4E 1.46(2) . ?
C3E O2E 1.53(10) . ?
C3E H3E 0.9900 . ?
C3E H3F 0.9900 . ?
C4E O3E 1.50(10) . ?
C4E H4E 0.9900 . ?
C4E H4F 0.9900 . ?
C5E O3E 1.42(7) . ?
C5E C6E 1.46(2) . ?
C5E H5E 0.9900 . ?
C5E H5F 0.9900 . ?
C6E O4E 1.42(5) . ?
C6E H6C 0.9900 . ?
C6E H6D 0.9900 . ?
C7E C8E 1.46(2) . ?
C7E O4E 1.53(8) . ?
C7E H7C 0.9900 . ?
C7E H7D 0.9900 . ?
C8E O5E 1.35(7) . ?
C8E H8E 0.9900 . ?
C8E H8F 0.9900 . ?
C9E O5E 1.38(7) . ?
C9E C10E 1.46(2) . ?
C9E H9E 0.9900 . ?
C9E H9F 0.9900 . ?
C10E O6E 1.45(8) . ?
C10E H10K 0.9900 . ?
C10E H10L 0.9900 . ?
C11E O6E 1.34(11) . ?
C11E C12E 1.46(2) . ?
C11E H11K 0.9900 . ?
C11E H11L 0.9900 . ?
C12E O1E 1.71(9) . ?
C12E H12I 0.9900 . ?
C12E H12J 0.9900 . ?
O1T C4T 1.436(7) . ?
O1T C1T 1.436(7) . ?
C1T C2T 1.508(7) . ?
C1T H1E 0.9900 . ?
C1T H1F 0.9900 . ?
C2T C3T 1.505(8) . ?
C2T H2G 0.9900 . ?
C2T H2H 0.9900 . ?
C3T C4T 1.505(8) . ?
C3T H3G 0.9900 . ?
C3T H3H 0.9900 . ?
C4T H4G 0.9900 . ?
C4T H4H 0.9900 . ?
O2T C8T 1.425(8) . ?
O2T C5T 1.443(8) . ?
C5T C6T 1.518(9) . ?
C5T H5G 0.9900 . ?
C5T H5H 0.9900 . ?
C6T C7T 1.501(9) . ?
C6T H6E 0.9900 . ?
C6T H6F 0.9900 . ?
C7T C8T 1.509(9) . ?
C7T H7E 0.9900 . ?
C7T H7F 0.9900 . ?
C8T H8G 0.9900 . ?
C8T H8H 0.9900 . ?
O2U C8U 1.440(9) . ?
O2U C5U 1.447(10) . ?
C5U C6U 1.527(10) . ?
C5U H5I 0.9900 . ?
C5U H5J 0.9900 . ?
C6U C7U 1.512(9) . ?
C6U H6G 0.9900 . ?
C6U H6H 0.9900 . ?
C7U C8U 1.510(9) . ?
C7U H7G 0.9900 . ?
C7U H7H 0.9900 . ?
C8U H8I 0.9900 . ?
C8U H8J 0.9900 . ?
K2 O7C 2.729(4) . ?
K2 O4T 2.733(6) . ?
K2 O4U 2.743(8) . ?
K2 O3T 2.751(7) . ?
K2 O3U 2.756(9) . ?
K2 O3V 2.757(9) . ?
K2 O10C 2.765(5) . ?
K2 O8C 2.779(5) . ?
K2 O9C 2.786(5) . ?
K2 O11C 2.813(5) . ?
K2 O12C 2.841(5) . ?
O7C C24C 1.419(8) . ?
O7C C13C 1.422(8) . ?
C13C C14C 1.484(10) . ?
C13C H13A 0.9900 . ?
C13C H13B 0.9900 . ?
C14C O8C 1.426(8) . ?
C14C H14A 0.9900 . ?
C14C H14B 0.9900 . ?
O8C C15C 1.425(9) . ?
C15C C16C 1.498(11) . ?
C15C H15C 0.9900 . ?
C15C H15D 0.9900 . ?
C16C O9C 1.419(9) . ?
C16C H16C 0.9900 . ?
C16C H16D 0.9900 . ?
O9C C17C 1.434(9) . ?
C17C C18C 1.500(11) . ?
C17C H17C 0.9900 . ?
C17C H17D 0.9900 . ?
C18C O10C 1.405(10) . ?
C18C H18C 0.9900 . ?
C18C H18D 0.9900 . ?
O10C C19C 1.445(9) . ?
C19C C20C 1.481(13) . ?
C19C H19C 0.9900 . ?
C19C H19D 0.9900 . ?
C20C O11C 1.421(9) . ?
C20C H20G 0.9900 . ?
C20C H20H 0.9900 . ?
O11C C21C 1.437(9) . ?
C21C C22C 1.480(11) . ?
C21C H21G 0.9900 . ?
C21C H21H 0.9900 . ?
C22C O12C 1.416(8) . ?
C22C H22C 0.9900 . ?
C22C H22D 0.9900 . ?
O12C C23C 1.419(8) . ?
C23C C24C 1.509(10) . ?
C23C H23G 0.9900 . ?
C23C H23H 0.9900 . ?
C24C H24G 0.9900 . ?
C24C H24H 0.9900 . ?
O3T C9T 1.439(9) . ?
O3T C12T 1.442(9) . ?
C9T C10T 1.512(9) . ?
C9T H9G 0.9900 . ?
C9T H9H 0.9900 . ?
C10T C11T 1.491(9) . ?
C10T H10C 0.9900 . ?
C10T H10D 0.9900 . ?
C11T C12T 1.506(9) . ?
C11T H11C 0.9900 . ?
C11T H11D 0.9900 . ?
C12T H12C 0.9900 . ?
C12T H12D 0.9900 . ?
O3U C12U 1.432(9) . ?
O3U C9U 1.438(9) . ?
C9U C10U 1.532(10) . ?
C9U H9I 0.9900 . ?
C9U H9J 0.9900 . ?
C10U C11U 1.526(10) . ?
C10U H10E 0.9900 . ?
C10U H10F 0.9900 . ?
C11U C12U 1.522(10) . ?
C11U H11E 0.9900 . ?
C11U H11F 0.9900 . ?
C12U H12E 0.9900 . ?
C12U H12F 0.9900 . ?
O3V C9V 1.432(9) . ?
O3V C12V 1.445(10) . ?
C9V C10V 1.516(9) . ?
C9V H9K 0.9900 . ?
C9V H9L 0.9900 . ?
C10V C11V 1.521(10) . ?
C10V H10G 0.9900 . ?
C10V H10H 0.9900 . ?
C11V C12V 1.528(10) . ?
C11V H11G 0.9900 . ?
C11V H11H 0.9900 . ?
C12V H12G 0.9900 . ?
C12V H12H 0.9900 . ?
O4T C13T 1.432(8) . ?
O4T C16T 1.434(8) . ?
C13T C14T 1.533(9) . ?
C13T H13C 0.9900 . ?
C13T H13D 0.9900 . ?
C14T C15T 1.531(9) . ?
C14T H14C 0.9900 . ?
C14T H14D 0.9900 . ?
C15T C16T 1.529(9) . ?
C15T H15E 0.9900 . ?
C15T H15F 0.9900 . ?
C16T H16E 0.9900 . ?
C16T H16F 0.9900 . ?
O4U C13U 1.431(9) . ?
O4U C16U 1.436(9) . ?
C13U C14U 1.527(10) . ?
C13U H13E 0.9900 . ?
C13U H13F 0.9900 . ?
C14U C15U 1.531(10) . ?
C14U H14E 0.9900 . ?
C14U H14F 0.9900 . ?
C15U C16U 1.531(10) . ?
C15U H15G 0.9900 . ?
C15U H15H 0.9900 . ?
C16U H16G 0.9900 . ?
C16U H16H 0.9900 . ?
C1H C2H 1.3900 . ?
C1H C6H 1.3900 . ?
C1H H1G 0.9500 . ?
C2H C3H 1.3900 . ?
C2H H2I 0.9500 . ?
C3H C4H 1.3900 . ?
C3H H3I 0.9500 . ?
C4H C5H 1.3900 . ?
C4H H4I 0.9500 . ?
C5H C6H 1.3900 . ?
C5H H5K 0.9500 . ?
C6H H6I 0.9500 . ?
O1X C1X 1.440(9) . ?
O1X C4X 1.460(9) . ?
C1X C2X 1.513(9) . ?
C1X H1H 0.9900 . ?
C1X H1I 0.9900 . ?
C2X C3X 1.513(9) . ?
C2X H2J 0.9900 . ?
C2X H2K 0.9900 . ?
C3X C4X 1.519(10) . ?
C3X H3J 0.9900 . ?
C3X H3K 0.9900 . ?
C4X H4J 0.9900 . ?
C4X H4K 0.9900 . ?
O1Y C1Y 1.434(8) . ?
O1Y C4Y 1.436(9) . ?
C1Y C2Y 1.521(9) . ?
C1Y H1J 0.9900 . ?
C1Y H1K 0.9900 . ?
C2Y C3Y 1.527(9) . ?
C2Y H2L 0.9900 . ?
C2Y H2M 0.9900 . ?
C3Y C4Y 1.528(9) . ?
C3Y H3L 0.9900 . ?
C3Y H3M 0.9900 . ?
C4Y H4L 0.9900 . ?
C4Y H4M 0.9900 . ?
O1W C1W 1.445(10) . ?
O1W C4W 1.450(10) . ?
C1W C2W 1.514(9) . ?
C1W H1L 0.9900 . ?
C1W H1M 0.9900 . ?
C2W C3W 1.506(9) . ?
C2W H2N 0.9900 . ?
C2W H2O 0.9900 . ?
C3W C4W 1.506(9) . ?
C3W H3N 0.9900 . ?
C3W H3O 0.9900 . ?
C4W H4O 0.9900 . ?
C4W H4P 0.9900 . ?
O1Q C4Q 1.430(9) . ?
O1Q C1Q 1.432(9) . ?
C1Q C2Q 1.522(10) . ?
C1Q H1O 0.9900 . ?
C1Q H1P 0.9900 . ?
C2Q C3Q 1.523(10) . ?
C2Q H2P 0.9900 . ?
C2Q H2Q 0.9900 . ?
C3Q C4Q 1.530(10) . ?
C3Q H3P 0.9900 . ?
C3Q H3Q 0.9900 . ?
C4Q H4Q 0.9900 . ?
C4Q H4R 0.9900 . ?
O1R C4R 1.431(9) . ?
O1R C1R 1.441(10) . ?
C1R C2R 1.532(10) . ?
C1R H1Q 0.9900 . ?
C1R H1R 0.9900 . ?
C2R C3R 1.517(10) . ?
C2R H2R 0.9900 . ?
C2R H2S 0.9900 . ?
C3R C4R 1.512(9) . ?
C3R H3R 0.9900 . ?
C3R H3S 0.9900 . ?
C4R H4S 0.9900 . ?
C4R H4T 0.9900 . ?
C1S C2S 1.528(10) . ?
C1S H1S 0.9800 . ?
C1S H1T 0.9800 . ?
C1S H1U 0.9800 . ?
C2S C3S 1.534(10) . ?
C2S H2T 0.9900 . ?
C2S H2U 0.9900 . ?
C3S C4S 1.533(10) . ?
C3S H3T 0.9900 . ?
C3S H3U 0.9900 . ?
C4S C5S 1.534(10) . ?
C4S H4U 0.9900 . ?
C4S H4V 0.9900 . ?
C5S C6S 1.535(10) . ?
C5S H5L 0.9900 . ?
C5S H5M 0.9900 . ?
C6S H6J 0.9800 . ?
C6S H6K 0.9800 . ?
C6S H6L 0.9800 . ?
C7S C8S 1.535(10) . ?
C7S H7I 0.9800 . ?
C7S H7J 0.9800 . ?
C7S H7K 0.9800 . ?
C8S C9S 1.538(10) . ?
C8S H8K 0.9900 . ?
C8S H8L 0.9900 . ?
C9S C10S 1.533(10) . ?
C9S H9M 0.9900 . ?
C9S H9N 0.9900 . ?
C10S C11S 1.536(10) . ?
C10S H10M 0.9900 . ?
C10S H10N 0.9900 . ?
C11S C12S 1.535(10) . ?
C11S H11M 0.9900 . ?
C11S H11N 0.9900 . ?
C12S H12K 0.9800 . ?
C12S H12L 0.9800 . ?
C12S H12M 0.9800 . ?

loop_
_geom_torsion_atom_site_label_1
_geom_torsion_atom_site_label_2
_geom_torsion_atom_site_label_3
_geom_torsion_atom_site_label_4
_geom_torsion
_geom_torsion_site_symmetry_1
_geom_torsion_site_symmetry_2
_geom_torsion_site_symmetry_3
_geom_torsion_site_symmetry_4
_geom_torsion_publ_flag
O1A B1A C1A C2A 81.1(6) . . . . ?
C13A B1A C1A C2A -34.1(7) . . . . ?
C12A B1A C1A C2A -161.1(5) . . . . ?
O1A B1A C1A C6A -89.5(6) . . . . ?
C13A B1A C1A C6A 155.2(5) . . . . ?
C12A B1A C1A C6A 28.3(7) . . . . ?
C6A C1A C2A C3A -3.4(9) . . . . ?
B1A C1A C2A C3A -174.3(6) . . . . ?
C1A C2A C3A C4A 0.9(10) . . . . ?
C2A C3A C4A C5A 0.4(10) . . . . ?
C3A C4A C5A C6A 1.0(10) . . . . ?
C4A C5A C6A C1A -3.6(9) . . . . ?
C4A C5A C6A B2A 164.8(6) . . . . ?
C2A C1A C6A C5A 4.6(8) . . . . ?
B1A C1A C6A C5A 175.5(5) . . . . ?
C2A C1A C6A B2A -164.1(5) . . . . ?
B1A C1A C6A B2A 6.8(8) . . . . ?
C5A C6A B2A O2A -86.8(7) . . . . ?
C1A C6A B2A O2A 81.5(6) . . . . ?
C5A C6A B2A C7A 156.0(5) . . . . ?
C1A C6A B2A C7A -35.7(7) . . . . ?
C5A C6A B2A C25A 29.2(8) . . . . ?
C1A C6A B2A C25A -162.5(5) . . . . ?
O2A B2A C7A C8A 84.3(6) . . . . ?
C6A B2A C7A C8A -157.8(5) . . . . ?
C25A B2A C7A C8A -32.6(7) . . . . ?
O2A B2A C7A C12A -89.2(6) . . . . ?
C6A B2A C7A C12A 28.8(7) . . . . ?
C25A B2A C7A C12A 154.0(5) . . . . ?
C12A C7A C8A C9A -2.0(9) . . . . ?
B2A C7A C8A C9A -175.6(5) . . . . ?
C7A C8A C9A C10A -0.7(9) . . . . ?
C8A C9A C10A C11A 2.0(9) . . . . ?
C9A C10A C11A C12A -0.6(9) . . . . ?
C10A C11A C12A C7A -2.1(9) . . . . ?
C10A C11A C12A B1A 168.6(6) . . . . ?
C8A C7A C12A C11A 3.3(8) . . . . ?
B2A C7A C12A C11A 177.0(5) . . . . ?
C8A C7A C12A B1A -167.7(5) . . . . ?
B2A C7A C12A B1A 5.9(8) . . . . ?
O1A B1A C12A C11A -87.8(6) . . . . ?
C1A B1A C12A C11A 154.4(5) . . . . ?
C13A B1A C12A C11A 25.3(7) . . . . ?
O1A B1A C12A C7A 82.8(6) . . . . ?
C1A B1A C12A C7A -34.9(7) . . . . ?
C13A B1A C12A C7A -164.1(5) . . . . ?
O1A B1A C13A C18A 6.1(7) . . . . ?
C1A B1A C13A C18A 123.1(5) . . . . ?
C12A B1A C13A C18A -109.0(6) . . . . ?
O1A B1A C13A C14A -180.0(5) . . . . ?
C1A B1A C13A C14A -63.0(7) . . . . ?
C12A B1A C13A C14A 64.9(7) . . . . ?
C18A C13A C14A C15A 1.9(7) . . . . ?
B1A C13A C14A C15A -172.2(5) . . . . ?
C18A C13A C14A P1A -175.5(4) . . . . ?
B1A C13A C14A P1A 10.3(7) . . . . ?
C13A C14A C15A C16A -0.6(8) . . . . ?
P1A C14A C15A C16A 176.8(5) . . . . ?
C14A C15A C16A C17A -0.8(9) . . . . ?
C15A C16A C17A C18A 0.8(9) . . . . ?
C16A C17A C18A C13A 0.7(9) . . . . ?
C14A C13A C18A C17A -2.0(8) . . . . ?
B1A C13A C18A C17A 172.5(5) . . . . ?
C15A C14A P1A C22A 35.6(5) . . . . ?
C13A C14A P1A C22A -146.9(4) . . . . ?
C15A C14A P1A C19A -76.8(5) . . . . ?
C13A C14A P1A C19A 100.7(5) . . . . ?
C15A C14A P1A Au1A 159.3(4) . . . . ?
C13A C14A P1A Au1A -23.2(5) . . . . ?
C14A P1A C19A C21A -155.3(5) . . . . ?
C22A P1A C19A C21A 94.1(5) . . . . ?
Au1A P1A C19A C21A -27.1(6) . . . . ?
C14A P1A C19A C20A 75.4(5) . . . . ?
C22A P1A C19A C20A -35.2(6) . . . . ?
Au1A P1A C19A C20A -156.3(4) . . . . ?
C14A P1A C22A C23A 62.6(5) . . . . ?
C19A P1A C22A C23A 171.2(4) . . . . ?
Au1A P1A C22A C23A -66.4(5) . . . . ?
C14A P1A C22A C24A -174.0(4) . . . . ?
C19A P1A C22A C24A -65.4(5) . . . . ?
Au1A P1A C22A C24A 57.0(5) . . . . ?
O2A B2A C25A C30A 9.1(7) . . . . ?
C6A B2A C25A C30A -107.8(6) . . . . ?
C7A B2A C25A C30A 126.1(6) . . . . ?
O2A B2A C25A C26A -175.6(5) . . . . ?
C6A B2A C25A C26A 67.5(8) . . . . ?
C7A B2A C25A C26A -58.6(8) . . . . ?
C30A C25A C26A C27A 1.7(9) . . . . ?
B2A C25A C26A C27A -173.8(6) . . . . ?
C30A C25A C26A P2A -177.1(4) . . . . ?
B2A C25A C26A P2A 7.5(9) . . . . ?
C25A C26A C27A C28A -1.1(11) . . . . ?
P2A C26A C27A C28A 177.8(6) . . . . ?
C26A C27A C28A C29A -0.7(12) . . . . ?
C27A C28A C29A C30A 1.6(11) . . . . ?
C28A C29A C30A C25A -0.9(10) . . . . ?
C26A C25A C30A C29A -0.7(9) . . . . ?
B2A C25A C30A C29A 175.1(6) . . . . ?
C27A C26A P2A C31A 37.5(6) . . . . ?
C25A C26A P2A C31A -143.7(5) . . . . ?
C27A C26A P2A C34A -74.6(6) . . . . ?
C25A C26A P2A C34A 104.2(5) . . . . ?
C27A C26A P2A Au1A 160.3(5) . . . . ?
C25A C26A P2A Au1A -20.8(6) . . . . ?
C26A P2A C31A C32A 59.0(5) . . . . ?
C34A P2A C31A C32A 168.4(5) . . . . ?
Au1A P2A C31A C32A -68.5(5) . . . . ?
C26A P2A C31A C33A -177.6(5) . . . . ?
C34A P2A C31A C33A -68.2(5) . . . . ?
Au1A P2A C31A C33A 54.9(5) . . . . ?
C26A P2A C34A C36A 81.5(6) . . . . ?
C31A P2A C34A C36A -28.7(6) . . . . ?
Au1A P2A C34A C36A -150.3(5) . . . . ?
C26A P2A C34A C35A -149.7(5) . . . . ?
C31A P2A C34A C35A 100.1(5) . . . . ?
Au1A P2A C34A C35A -21.5(5) . . . . ?
C1A B1A O1A C37A 76.2(6) . . . . ?
C13A B1A O1A C37A -161.9(5) . . . . ?
C12A B1A O1A C37A -44.7(7) . . . . ?
C6A B2A O2A C38A -35.9(7) . . . . ?
C7A B2A O2A C38A 84.6(6) . . . . ?
C25A B2A O2A C38A -154.2(5) . . . . ?
B1A O1A C37A C39A 178.6(5) . . . . ?
B1A O1A C37A C38A -58.1(7) . . . . ?
B2A O2A C38A C45A 170.0(5) . . . . ?
B2A O2A C38A C37A -68.6(7) . . . . ?
O1A C37A C38A O2A 90.1(6) . . . . ?
C39A C37A C38A O2A -151.0(5) . . . . ?
O1A C37A C38A C45A -150.0(5) . . . . ?
C39A C37A C38A C45A -31.1(7) . . . . ?
O1A C37A C39A C40A 45.6(7) . . . . ?
C38A C37A C39A C40A -80.4(7) . . . . ?
O1A C37A C39A C44A -133.1(6) . . . . ?
C38A C37A C39A C44A 100.9(7) . . . . ?
C44A C39A C40A C41A -0.2(9) . . . . ?
C37A C39A C40A C41A -178.9(6) . . . . ?
C39A C40A C41A C42A 1.8(10) . . . . ?
C40A C41A C42A C43A -1.4(10) . . . . ?
C41A C42A C43A C44A -0.6(11) . . . . ?
C40A C39A C44A C43A -1.8(9) . . . . ?
C37A C39A C44A C43A 176.9(6) . . . . ?
C42A C43A C44A C39A 2.2(10) . . . . ?
O2A C38A C45A C46A -139.7(6) . . . . ?
C37A C38A C45A C46A 95.9(7) . . . . ?
O2A C38A C45A C50A 44.0(7) . . . . ?
C37A C38A C45A C50A -80.4(7) . . . . ?
C50A C45A C46A C47A 0.2(10) . . . . ?
C38A C45A C46A C47A -176.2(6) . . . . ?
C45A C46A C47A C48A 1.1(12) . . . . ?
C46A C47A C48A C49A -1.4(13) . . . . ?
C47A C48A C49A C50A 0.5(13) . . . . ?
C46A C45A C50A C49A -1.2(10) . . . . ?
C38A C45A C50A C49A 175.3(6) . . . . ?
C48A C49A C50A C45A 0.8(11) . . . . ?
O1B B1B C1B C2B -87.5(8) . . . . ?
C12B B1B C1B C2B 152.7(7) . . . . ?
C13B B1B C1B C2B 29.1(10) . . . . ?
O1B B1B C1B C6B 89.2(7) . . . . ?
C12B B1B C1B C6B -30.5(9) . . . . ?
C13B B1B C1B C6B -154.2(6) . . . . ?
C6B C1B C2B C3B 3.3(12) . . . . ?
B1B C1B C2B C3B -179.9(8) . . . . ?
C1B C2B C3B C4B -0.9(14) . . . . ?
C2B C3B C4B C5B -0.7(15) . . . . ?
C3B C4B C5B C6B -0.2(15) . . . . ?
C4B C5B C6B C1B 2.6(13) . . . . ?
C4B C5B C6B B2B -171.2(9) . . . . ?
C2B C1B C6B C5B -4.0(10) . . . . ?
B1B C1B C6B C5B 179.1(7) . . . . ?
C2B C1B C6B B2B 170.2(7) . . . . ?
B1B C1B C6B B2B -6.7(10) . . . . ?
C5B C6B B2B O2B 93.7(8) . . . . ?
C1B C6B B2B O2B -80.0(8) . . . . ?
C5B C6B B2B C7B -147.4(7) . . . . ?
C1B C6B B2B C7B 38.9(9) . . . . ?
C5B C6B B2B C25B -21.1(10) . . . . ?
C1B C6B B2B C25B 165.2(6) . . . . ?
O2B B2B C7B C8B -82.2(8) . . . . ?
C6B B2B C7B C8B 158.7(7) . . . . ?
C25B B2B C7B C8B 33.6(10) . . . . ?
O2B B2B C7B C12B 86.3(8) . . . . ?
C6B B2B C7B C12B -32.7(9) . . . . ?
C25B B2B C7B C12B -157.8(7) . . . . ?
C12B C7B C8B C9B 3.4(13) . . . . ?
B2B C7B C8B C9B 172.2(8) . . . . ?
C7B C8B C9B C10B 0.1(15) . . . . ?
C8B C9B C10B C11B -2.9(15) . . . . ?
C9B C10B C11B C12B 2.3(14) . . . . ?
C10B C11B C12B C7B 1.3(12) . . . . ?
C10B C11B C12B B1B -166.9(8) . . . . ?
C8B C7B C12B C11B -3.9(11) . . . . ?
B2B C7B C12B C11B -173.3(7) . . . . ?
C8B C7B C12B B1B 164.5(7) . . . . ?
B2B C7B C12B B1B -4.8(10) . . . . ?
O1B B1B C12B C11B 83.0(8) . . . . ?
C1B B1B C12B C11B -155.3(7) . . . . ?
C13B B1B C12B C11B -30.8(10) . . . . ?
O1B B1B C12B C7B -85.0(8) . . . . ?
C1B B1B C12B C7B 36.7(9) . . . . ?
C13B B1B C12B C7B 161.2(6) . . . . ?
O1B B1B C13B C18B 3.6(9) . . . . ?
C1B B1B C13B C18B -116.5(7) . . . . ?
C12B B1B C13B C18B 119.0(7) . . . . ?
O1B B1B C13B C14B -174.5(7) . . . . ?
C1B B1B C13B C14B 65.3(10) . . . . ?
C12B B1B C13B C14B -59.1(10) . . . . ?
C18B C13B C14B C15B -3.3(13) . . . . ?
B1B C13B C14B C15B 174.9(9) . . . . ?
C18B C13B C14B P1B 172.0(6) . . . . ?
B1B C13B C14B P1B -9.8(12) . . . . ?
C13B C14B C15B C16B 2.8(16) . . . . ?
P1B C14B C15B C16B -172.7(9) . . . . ?
C14B C15B C16B C17B -0.2(17) . . . . ?
C15B C16B C17B C18B -1.5(15) . . . . ?
C16B C17B C18B C13B 0.8(12) . . . . ?
C14B C13B C18B C17B 1.6(11) . . . . ?
B1B C13B C18B C17B -176.8(7) . . . . ?
C15B C14B P1B C22B -37.6(11) . . . . ?
C13B C14B P1B C22B 146.9(10) . . . . ?
C15B C14B P1B C19B 73.0(9) . . . . ?
C13B C14B P1B C19B -102.5(8) . . . . ?
C15B C14B P1B Au1B -165.4(7) . . . . ?
C13B C14B P1B Au1B 19.1(9) . . . . ?
C14B P1B C22B C23B -64.0(9) . . . . ?
C19B P1B C22B C23B -170.9(8) . . . . ?
Au1B P1B C22B C23B 68.8(9) . . . . ?
C14B P1B C22B C24B 170.5(10) . . . . ?
C19B P1B C22B C24B 63.7(12) . . . . ?
Au1B P1B C22B C24B -56.7(13) . . . . ?
O2B B2B C25B C30B -11.4(9) . . . . ?
C7B B2B C25B C30B -128.9(7) . . . . ?
C6B B2B C25B C30B 105.2(8) . . . . ?
O2B B2B C25B C26B 173.8(8) . . . . ?
C7B B2B C25B C26B 56.3(11) . . . . ?
C6B B2B C25B C26B -69.6(10) . . . . ?
C30B C25B C26B C27B 1.2(13) . . . . ?
B2B C25B C26B C27B 176.1(8) . . . . ?
C30B C25B C26B P2B -178.8(6) . . . . ?
B2B C25B C26B P2B -3.9(13) . . . . ?
C25B C26B C27B C28B -0.1(15) . . . . ?
P2B C26B C27B C28B 179.9(7) . . . . ?
C26B C27B C28B C29B -0.9(14) . . . . ?
C27B C28B C29B C30B 0.8(12) . . . . ?
C28B C29B C30B C25B 0.4(11) . . . . ?
C26B C25B C30B C29B -1.3(11) . . . . ?
B2B C25B C30B C29B -176.7(7) . . . . ?
C27B C26B P2B C31B -42.9(9) . . . . ?
C25B C26B P2B C31B 137.2(9) . . . . ?
C27B C26B P2B C34B 61.3(10) . . . . ?
C25B C26B P2B C34B -118.7(9) . . . . ?
C27B C26B P2B Au1B -165.4(7) . . . . ?
C25B C26B P2B Au1B 14.7(9) . . . . ?
C34B P2B C31B C33B 62.4(10) . . . . ?
C26B P2B C31B C33B 173.9(9) . . . . ?
Au1B P2B C31B C33B -59.1(11) . . . . ?
C34B P2B C31B C32B -171.0(7) . . . . ?
C26B P2B C31B C32B -59.5(8) . . . . ?
Au1B P2B C31B C32B 67.5(7) . . . . ?
C31B P2B C34B C36B 117.9(13) . . . . ?
C26B P2B C34B C36B 10.3(15) . . . . ?
Au1B P2B C34B C36B -124.2(11) . . . . ?
C31B P2B C34B C35B -112.4(11) . . . . ?
C26B P2B C34B C35B 140.0(10) . . . . ?
Au1B P2B C34B C35B 5.5(13) . . . . ?
C1B B1B O1B C37B -39.3(8) . . . . ?
C12B B1B O1B C37B 82.9(7) . . . . ?
C13B B1B O1B C37B -159.9(6) . . . . ?
C7B B2B O2B C38B -30.2(8) . . . . ?
C6B B2B O2B C38B 91.2(7) . . . . ?
C25B B2B O2B C38B -150.8(6) . . . . ?
B1B O1B C37B C39B 171.2(6) . . . . ?
B1B O1B C37B C38B -62.0(8) . . . . ?
B2B O2B C38B C45B 156.2(6) . . . . ?
B2B O2B C38B C37B -76.3(8) . . . . ?
O1B C37B C38B O2B 94.4(7) . . . . ?
C39B C37B C38B O2B -142.9(7) . . . . ?
O1B C37B C38B C45B -142.4(6) . . . . ?
C39B C37B C38B C45B -19.8(9) . . . . ?
O1B C37B C39B C40B 38.4(9) . . . . ?
C38B C37B C39B C40B -88.3(8) . . . . ?
O1B C37B C39B C44B -142.4(7) . . . . ?
C38B C37B C39B C44B 90.9(9) . . . . ?
C44B C39B C40B C41B -1.2(11) . . . . ?
C37B C39B C40B C41B 178.1(7) . . . . ?
C39B C40B C41B C42B 2.2(14) . . . . ?
C40B C41B C42B C43B -1.0(18) . . . . ?
C41B C42B C43B C44B -1.1(19) . . . . ?
C40B C39B C44B C43B -0.9(12) . . . . ?
C37B C39B C44B C43B 179.8(8) . . . . ?
C42B C43B C44B C39B 2.1(15) . . . . ?
O2B C38B C45B C50B 24.7(9) . . . . ?
C37B C38B C45B C50B -102.3(8) . . . . ?
O2B C38B C45B C46B -151.6(6) . . . . ?
C37B C38B C45B C46B 81.4(9) . . . . ?
C50B C45B C46B C47B -0.8(11) . . . . ?
C38B C45B C46B C47B 175.6(7) . . . . ?
C45B C46B C47B C48B -1.4(11) . . . . ?
C46B C47B C48B C49B 2.6(12) . . . . ?
C47B C48B C49B C50B -1.5(12) . . . . ?
C48B C49B C50B C45B -0.8(11) . . . . ?
C46B C45B C50B C49B 1.9(11) . . . . ?
C38B C45B C50B C49B -174.5(7) . . . . ?
C12C O1C C1C C2C -179(3) . . . . ?
K1 O1C C1C C2C -48(3) . . . . ?
C3C O2C C2C C1C -175(3) . . . . ?
K1 O2C C2C C1C -53(2) . . . . ?
O1C C1C C2C O2C 72(3) . . . . ?
C2C O2C C3C C4C 177(3) . . . . ?
K1 O2C C3C C4C 55(3) . . . . ?
C5C O3C C4C C3C -179(2) . . . . ?
K1 O3C C4C C3C 48(3) . . . . ?
O2C C3C C4C O3C -73(4) . . . . ?
C4C O3C C5C C6C -180(2) . . . . ?
K1 O3C C5C C6C -49.3(18) . . . . ?
C7C O4C C6C C5C -176(3) . . . . ?
K1 O4C C6C C5C -50(3) . . . . ?
O3C C5C C6C O4C 67(3) . . . . ?
C6C O4C C7C C8C 173(3) . . . . ?
K1 O4C C7C C8C 47(3) . . . . ?
C9C O5C C8C C7C -168.4(18) . . . . ?
K1 O5C C8C C7C 45(2) . . . . ?
O4C C7C C8C O5C -62(3) . . . . ?
C8C O5C C9C C10C -177.3(17) . . . . ?
K1 O5C C9C C10C -32.3(19) . . . . ?
C11C O6C C10C C9C 175.1(16) . . . . ?
K1 O6C C10C C9C -59.2(19) . . . . ?
O5C C9C C10C O6C 60(2) . . . . ?
C10C O6C C11C C12C 171.4(18) . . . . ?
K1 O6C C11C C12C 46(2) . . . . ?
C1C O1C C12C C11C -173(2) . . . . ?
K1 O1C C12C C11C 58(3) . . . . ?
O6C C11C C12C O1C -69(3) . . . . ?
O1E C1E C2E O2E 54(6) . . . . ?
O2E C3E C4E O3E -62(7) . . . . ?
K1 C3E C4E O3E -27(4) . . . . ?
O3E C5E C6E O4E 64(6) . . . . ?
O4E C7E C8E O5E -63(5) . . . . ?
O5E C9E C10E O6E 64(5) . . . . ?
O6E C11E C12E O1E -65(7) . . . . ?
C2E C1E O1E C12E -180(6) . . . . ?
C2E C1E O1E K1 -49(6) . . . . ?
C11E C12E O1E C1E 180(6) . . . . ?
C11E C12E O1E K1 43(7) . . . . ?
C1E C2E O2E C3E 177(5) . . . . ?
C1E C2E O2E K1 -44(6) . . . . ?
C4E C3E O2E C2E -158(6) . . . . ?
K1 C3E O2E C2E 144(8) . . . . ?
C4E C3E O2E K1 57(7) . . . . ?
C6E C5E O3E C4E 173(5) . . . . ?
C6E C5E O3E K1 -49(4) . . . . ?
C3E C4E O3E C5E 177(5) . . . . ?
C3E C4E O3E K1 41(6) . . . . ?
C5E C6E O4E C7E 162(5) . . . . ?
C5E C6E O4E K1 -51(6) . . . . ?
C8E C7E O4E C6E -173(6) . . . . ?
C8E C7E O4E K1 43(6) . . . . ?
C7E C8E O5E C9E -161(4) . . . . ?
C7E C8E O5E K1 59(4) . . . . ?
C10E C9E O5E C8E -174(4) . . . . ?
C10E C9E O5E K1 -37(4) . . . . ?
C12E C11E O6E C10E 176(4) . . . . ?
C12E C11E O6E K1 49(5) . . . . ?
C9E C10E O6E C11E 175(4) . . . . ?
C9E C10E O6E K1 -55(4) . . . . ?
C4T O1T C1T C2T 28.3(10) . . . . ?
K1 O1T C1T C2T -158.1(6) . . . . ?
O1T C1T C2T C3T -10.6(11) . . . . ?
C1T C2T C3T C4T -9.7(12) . . . . ?
C1T O1T C4T C3T -34.6(10) . . . . ?
K1 O1T C4T C3T 151.5(6) . . . . ?
C2T C3T C4T O1T 26.7(11) . . . . ?
C8T O2T C5T C6T 25.8(15) . . . . ?
K1 O2T C5T C6T -135.2(10) . . . . ?
O2T C5T C6T C7T -29.4(17) . . . . ?
C5T C6T C7T C8T 22(2) . . . . ?
C5T O2T C8T C7T -12(2) . . . . ?
K1 O2T C8T C7T 150.4(13) . . . . ?
C6T C7T C8T O2T -7(2) . . . . ?
C8U O2U C5U C6U -38(3) . . . . ?
K1 O2U C5U C6U -155(2) . . . . ?
O2U C5U C6U C7U 34(3) . . . . ?
C5U C6U C7U C8U -18(3) . . . . ?
C5U O2U C8U C7U 27(3) . . . . ?
K1 O2U C8U C7U 149(2) . . . . ?
C6U C7U C8U O2U -4(4) . . . . ?
C24C O7C C13C C14C -170.2(6) . . . . ?
K2 O7C C13C C14C 53.5(7) . . . . ?
O7C C13C C14C O8C -62.4(8) . . . . ?
C13C C14C O8C C15C 177.8(6) . . . . ?
C13C C14C O8C K2 40.4(7) . . . . ?
C14C O8C C15C C16C -179.2(7) . . . . ?
K2 O8C C15C C16C -42.7(9) . . . . ?
O8C C15C C16C O9C 59.1(10) . . . . ?
C15C C16C O9C C17C 175.1(8) . . . . ?
C15C C16C O9C K2 -48.0(9) . . . . ?
C16C O9C C17C C18C 174.1(8) . . . . ?
K2 O9C C17C C18C 37.0(9) . . . . ?
O9C C17C C18C O10C -64.7(10) . . . . ?
C17C C18C O10C C19C -170.3(7) . . . . ?
C17C C18C O10C K2 58.7(8) . . . . ?
C18C O10C C19C C20C -172.1(7) . . . . ?
K2 O10C C19C C20C -43.4(9) . . . . ?
O10C C19C C20C O11C 69.6(9) . . . . ?
C19C C20C O11C C21C 171.8(7) . . . . ?
C19C C20C O11C K2 -59.4(7) . . . . ?
C20C O11C C21C C22C 178.9(7) . . . . ?
K2 O11C C21C C22C 52.1(7) . . . . ?
O11C C21C C22C O12C -68.7(8) . . . . ?
C21C C22C O12C C23C 174.8(6) . . . . ?
C21C C22C O12C K2 50.8(7) . . . . ?
C22C O12C C23C C24C 174.3(6) . . . . ?
K2 O12C C23C C24C -58.6(6) . . . . ?
C13C O7C C24C C23C -176.4(6) . . . . ?
K2 O7C C24C C23C -41.5(7) . . . . ?
O12C C23C C24C O7C 68.4(8) . . . . ?
C12T O3T C9T C10T 28(2) . . . . ?
K2 O3T C9T C10T 168.3(13) . . . . ?
O3T C9T C10T C11T -17(2) . . . . ?
C9T C10T C11T C12T 0(3) . . . . ?
C9T O3T C12T C11T -27(2) . . . . ?
K2 O3T C12T C11T -164.4(16) . . . . ?
C10T C11T C12T O3T 16(3) . . . . ?
C12U O3U C9U C10U -20(4) . . . . ?
K2 O3U C9U C10U 96(3) . . . . ?
O3U C9U C10U C11U 35(3) . . . . ?
C9U C10U C11U C12U -37(2) . . . . ?
C9U O3U C12U C11U -3(4) . . . . ?
K2 O3U C12U C11U -126(3) . . . . ?
C10U C11U C12U O3U 26(3) . . . . ?
C12V O3V C9V C10V -8(4) . . . . ?
K2 O3V C9V C10V 125(2) . . . . ?
O3V C9V C10V C11V -16(3) . . . . ?
C9V C10V C11V C12V 32(3) . . . . ?
C9V O3V C12V C11V 28(3) . . . . ?
K2 O3V C12V C11V -106(2) . . . . ?
C10V C11V C12V O3V -37(3) . . . . ?
C16T O4T C13T C14T 19.7(17) . . . . ?
K2 O4T C13T C14T -130.3(13) . . . . ?
O4T C13T C14T C15T -37.3(15) . . . . ?
C13T C14T C15T C16T 40.1(14) . . . . ?
C13T O4T C16T C15T 6.5(16) . . . . ?
K2 O4T C16T C15T 156.3(10) . . . . ?
C14T C15T C16T O4T -29.8(15) . . . . ?
C16U O4U C13U C14U -9(4) . . . . ?
K2 O4U C13U C14U -166(3) . . . . ?
O4U C13U C14U C15U 30(3) . . . . ?
C13U C14U C15U C16U -38(2) . . . . ?
C13U O4U C16U C15U -16(4) . . . . ?
K2 O4U C16U C15U 134(3) . . . . ?
C14U C15U C16U O4U 34(3) . . . . ?
C6H C1H C2H C3H 0.0 . . . . ?
C1H C2H C3H C4H 0.0 . . . . ?
C2H C3H C4H C5H 0.0 . . . . ?
C3H C4H C5H C6H 0.0 . . . . ?
C4H C5H C6H C1H 0.0 . . . . ?
C2H C1H C6H C5H 0.0 . . . . ?
C4X O1X C1X C2X -24(3) . . . . ?
O1X C1X C2X C3X 0(3) . . . . ?
C1X C2X C3X C4X 22(3) . . . . ?
C1X O1X C4X C3X 38(2) . . . . ?
C2X C3X C4X O1X -37(2) . . . . ?
C4Y O1Y C1Y C2Y -8(2) . . . . ?
O1Y C1Y C2Y C3Y 29(2) . . . . ?
C1Y C2Y C3Y C4Y -36.9(19) . . . . ?
C1Y O1Y C4Y C3Y -16(2) . . . . ?
C2Y C3Y C4Y O1Y 33.4(18) . . . . ?
C4W O1W C1W C2W -36(3) . . . . ?
O1W C1W C2W C3W 31(3) . . . . ?
C1W C2W C3W C4W -15(4) . . . . ?
C1W O1W C4W C3W 27(3) . . . . ?
C2W C3W C4W O1W -6(4) . . . . ?
C4Q O1Q C1Q C2Q -2(4) . . . . ?
O1Q C1Q C2Q C3Q -21(3) . . . . ?
C1Q C2Q C3Q C4Q 34(3) . . . . ?
C1Q O1Q C4Q C3Q 24(3) . . . . ?
C2Q C3Q C4Q O1Q -36(3) . . . . ?
C4R O1R C1R C2R -27(4) . . . . ?
O1R C1R C2R C3R 36(3) . . . . ?
C1R C2R C3R C4R -31(3) . . . . ?
C1R O1R C4R C3R 7(5) . . . . ?
C2R C3R C4R O1R 16(4) . . . . ?
C1S C2S C3S C4S 169(4) . . . . ?
C2S C3S C4S C5S 150(4) . . . . ?
C3S C4S C5S C6S 132(5) . . . . ?
C7S C8S C9S C10S -172(5) . . . . ?
C8S C9S C10S C11S 155(6) . . . . ?
C9S C10S C11S C12S 39(8) . . . . ?
